data_4308293
loop_
_publ_author_name
'Martin Schulz-Dobrick'
'Martin Jansen'

_publ_contact_author_address
;MPI for Solid State Research
Heisenbergstr. 1
70569 Stuttgart
Germany
;
_publ_contact_author_email m.jansen@fkf.mpg.de
_publ_contact_author_name 'Martin Jansen'
_publ_section_title
;
Structure-Directing Effects in the Supramolecular Intercluster Compound
[Au9(PPh3)8]2[V10O28H3]2: Long-Range versus Short-Range Bonding
Interactions
;
_journal_name_full 'Inorganic Chemistry'
_journal_page_first 4380
_journal_page_last 4382
_journal_paper_doi 10.1021/ic700434x
_journal_volume 46
_journal_year 2007
_chemical_formula_moiety '2(Au9P8C144H120), 2(V10O28H3), 2(CH2Cl2), 3(C2H3N)'
_chemical_formula_sum 'C296 H253 Au18 Cl4 N3 O56 P16 V20'
_chemical_formula_weight 9949.53
_chemical_name_systematic
; 
 ? 
;
_space_group_IT_number 14
_symmetry_cell_setting monoclinic
_symmetry_Int_Tables_number 14
_symmetry_space_group_name_Hall '-P 2yn'
_symmetry_space_group_name_H-M 'P 1 21/n 1'
_atom_sites_solution_hydrogens geom
_atom_sites_solution_primary direct
_atom_sites_solution_secondary difmap
_audit_creation_method SHELXL-97
_cell_angle_alpha 90.00
_cell_angle_beta 90.654(2)
_cell_angle_gamma 90.00
_cell_formula_units_Z 4
_cell_length_a 22.510(2)
_cell_length_b 33.749(3)
_cell_length_c 46.872(5)
_cell_measurement_reflns_used 999
_cell_measurement_temperature 100(2)
_cell_measurement_theta_max 25
_cell_measurement_theta_min 1
_cell_volume 35606(6)
_computing_cell_refinement 'SMART32 (Bruker AXS)'
_computing_data_collection 'SMART32 (Bruker AXS)'
_computing_data_reduction 'SMART32 (Bruker AXS)'
_computing_molecular_graphics 'Diamond 3.0b (Crystal-Impact, 2005)'
_computing_structure_refinement 'SHELXL-97 (Sheldrick, 1997)'
_computing_structure_solution 'SHELXS-97 (Sheldrick, 1990)'
_diffrn_ambient_temperature 100(2)
_diffrn_measured_fraction_theta_full 0.976
_diffrn_measured_fraction_theta_max 0.976
_diffrn_measurement_device_type 'AXS Bruker, SMART APEX'
_diffrn_radiation_monochromator graphite
_diffrn_radiation_source 'fine-focus sealed tube'
_diffrn_radiation_type MoK\a
_diffrn_radiation_wavelength 0.71073
_diffrn_reflns_av_R_equivalents 0.0591
_diffrn_reflns_av_sigmaI/netI 0.0602
_diffrn_reflns_limit_h_max 29
_diffrn_reflns_limit_h_min -29
_diffrn_reflns_limit_k_max 43
_diffrn_reflns_limit_k_min -44
_diffrn_reflns_limit_l_max 58
_diffrn_reflns_limit_l_min -59
_diffrn_reflns_number 309758
_diffrn_reflns_theta_full 27.75
_diffrn_reflns_theta_max 27.75
_diffrn_reflns_theta_min 1.71
_exptl_absorpt_coefficient_mu 8.040
_exptl_absorpt_correction_T_max 0.6893
_exptl_absorpt_correction_T_min 0.1965
_exptl_absorpt_correction_type empirical
_exptl_absorpt_process_details ' SADABS, G.M. Sheldrick, Bruker AXS Inc., Madison, WI (1998).'
_exptl_crystal_density_diffrn 1.856
_exptl_crystal_density_method 'not measured'
_exptl_crystal_description plate
_exptl_crystal_F_000 18752
_exptl_crystal_size_max 0.30
_exptl_crystal_size_mid 0.10
_exptl_crystal_size_min 0.05
_platon_squeeze_details
;
;
_refine_diff_density_max 4.020
_refine_diff_density_min -2.175
_refine_diff_density_rms 0.224
_refine_ls_extinction_method none
_refine_ls_goodness_of_fit_ref 0.993
_refine_ls_hydrogen_treatment constr
_refine_ls_matrix_type full
_refine_ls_number_parameters 3634
_refine_ls_number_reflns 81832
_refine_ls_number_restraints 0
_refine_ls_restrained_S_all 0.993
_refine_ls_R_factor_all 0.0652
_refine_ls_R_factor_gt 0.0444
_refine_ls_shift/su_max 0.003
_refine_ls_shift/su_mean 0.000
_refine_ls_structure_factor_coef Fsqd
_refine_ls_weighting_details 'calc w=1/[\s^2^(Fo^2^)+(0.0634P)^2^+0.0000P] where P=(Fo^2^+2Fc^2^)/3'
_refine_ls_weighting_scheme calc
_refine_ls_wR_factor_gt 0.1055
_refine_ls_wR_factor_ref 0.1138
_reflns_number_gt 59781
_reflns_number_total 81832
_reflns_threshold_expression >2sigma(I)
_cod_data_source_file ic700434x-file001.cif
_cod_data_source_block Au9V10
_cod_original_sg_symbol_H-M 'P 21/n'
_cod_database_code 4308293

loop_
_symmetry_equiv_pos_as_xyz
'x, y, z'
'-x+1/2, y+1/2, -z+1/2'
'-x, -y, -z'
'x-1/2, -y-1/2, z-1/2'

loop_
_atom_site_label
_atom_site_type_symbol
_atom_site_fract_x
_atom_site_fract_y
_atom_site_fract_z
_atom_site_U_iso_or_equiv
_atom_site_adp_type
_atom_site_occupancy
_atom_site_symmetry_multiplicity
_atom_site_calc_flag
_atom_site_refinement_flags
_atom_site_disorder_assembly
_atom_site_disorder_group
Au1 Au 0.752871(11) 0.818902(7) 0.062915(5) 0.01814(5) Uani 1 1 d . . .
Au2 Au 0.780652(12) 0.786784(8) 0.114404(5) 0.02135(6) Uani 1 1 d . . .
Au3 Au 0.766181(12) 0.869501(8) 0.107321(5) 0.02220(6) Uani 1 1 d . . .
Au4 Au 0.811967(12) 0.886293(8) 0.052693(5) 0.02202(6) Uani 1 1 d . . .
Au5 Au 0.689103(11) 0.886384(8) 0.059853(5) 0.02183(6) Uani 1 1 d . . .
Au6 Au 0.735646(12) 0.853177(7) 0.010120(5) 0.02117(6) Uani 1 1 d . . .
Au7 Au 0.725338(12) 0.771584(7) 0.017957(5) 0.02072(6) Uani 1 1 d . . .
Au8 Au 0.811633(11) 0.749972(7) 0.060404(5) 0.02130(6) Uani 1 1 d . . .
Au9 Au 0.694118(12) 0.753007(8) 0.075368(5) 0.02191(6) Uani 1 1 d . . .
P2 P 0.80938(9) 0.75925(5) 0.15790(4) 0.0248(4) Uani 1 1 d . . .
P3 P 0.77500(9) 0.91982(5) 0.14063(4) 0.0260(4) Uani 1 1 d . . .
P4 P 0.90550(8) 0.90694(5) 0.04138(4) 0.0246(4) Uani 1 1 d . . .
P5 P 0.59997(8) 0.91700(5) 0.06759(4) 0.0247(4) Uani 1 1 d . . .
P6 P 0.72969(8) 0.88733(5) -0.03245(4) 0.0238(4) Uani 1 1 d . . .
P7 P 0.68780(8) 0.73939(5) -0.02172(4) 0.0230(4) Uani 1 1 d . . .
P8 P 0.88997(8) 0.70877(5) 0.05338(4) 0.0252(4) Uani 1 1 d . . .
P9 P 0.61960(8) 0.71249(5) 0.08948(4) 0.0233(4) Uani 1 1 d . . .
C1 C 0.7666(3) 0.7788(2) 0.18762(14) 0.0244(15) Uani 1 1 d . . .
C2 C 0.7475(4) 0.7558(2) 0.20982(16) 0.0361(18) Uani 1 1 d . . .
H2 H 0.7596 0.7289 0.2112 0.043 Uiso 1 1 calc R . .
C3 C 0.7102(4) 0.7718(2) 0.23049(16) 0.043(2) Uani 1 1 d . . .
H3 H 0.6959 0.7555 0.2454 0.051 Uiso 1 1 calc R . .
C4 C 0.6942(4) 0.8112(2) 0.22915(15) 0.0381(19) Uani 1 1 d . . .
H4 H 0.6702 0.8225 0.2436 0.046 Uiso 1 1 calc R . .
C5 C 0.7135(4) 0.8342(2) 0.20668(15) 0.0372(19) Uani 1 1 d . . .
H5 H 0.7022 0.8613 0.2055 0.045 Uiso 1 1 calc R . .
C6 C 0.7489(3) 0.8181(2) 0.18592(15) 0.0308(17) Uani 1 1 d . . .
H6 H 0.7612 0.8339 0.1703 0.037 Uiso 1 1 calc R . .
C7 C 0.8879(3) 0.7701(2) 0.16533(15) 0.0282(16) Uani 1 1 d . . .
C8 C 0.9098(4) 0.7750(2) 0.19310(15) 0.0311(17) Uani 1 1 d . . .
H8 H 0.8833 0.7742 0.2087 0.037 Uiso 1 1 calc R . .
C9 C 0.9694(4) 0.7810(2) 0.19798(17) 0.0379(19) Uani 1 1 d . . .
H9 H 0.9838 0.7840 0.2170 0.045 Uiso 1 1 calc R . .
C10 C 1.0094(4) 0.7827(2) 0.17513(19) 0.043(2) Uani 1 1 d . . .
H10 H 1.0508 0.7862 0.1785 0.052 Uiso 1 1 calc R . .
C11 C 0.9869(4) 0.7791(2) 0.14734(17) 0.0378(19) Uani 1 1 d . . .
H11 H 1.0128 0.7808 0.1315 0.045 Uiso 1 1 calc R . .
C12 C 0.9261(3) 0.7729(2) 0.14284(16) 0.0319(17) Uani 1 1 d . . .
H12 H 0.9110 0.7707 0.1239 0.038 Uiso 1 1 calc R . .
C13 C 0.8020(3) 0.7060(2) 0.16318(15) 0.0286(16) Uani 1 1 d . . .
C14 C 0.8373(4) 0.6852(2) 0.18293(15) 0.0342(18) Uani 1 1 d . . .
H14 H 0.8698 0.6981 0.1921 0.041 Uiso 1 1 calc R . .
C15 C 0.8251(4) 0.6460(2) 0.18924(17) 0.041(2) Uani 1 1 d . . .
H15 H 0.8493 0.6321 0.2027 0.049 Uiso 1 1 calc R . .
C16 C 0.7772(4) 0.6265(2) 0.17590(16) 0.044(2) Uani 1 1 d . . .
H16 H 0.7689 0.5996 0.1802 0.052 Uiso 1 1 calc R . .
C17 C 0.7415(4) 0.6473(2) 0.15615(18) 0.046(2) Uani 1 1 d . . .
H17 H 0.7083 0.6347 0.1472 0.056 Uiso 1 1 calc R . .
C18 C 0.7553(3) 0.6860(2) 0.14992(15) 0.0320(17) Uani 1 1 d . . .
H18 H 0.7321 0.6996 0.1360 0.038 Uiso 1 1 calc R . .
C19 C 0.7064(3) 0.9316(2) 0.15884(15) 0.0306(17) Uani 1 1 d . . .
C20 C 0.7024(5) 0.9660(3) 0.17438(18) 0.049(2) Uani 1 1 d . . .
H20 H 0.7343 0.9844 0.1754 0.059 Uiso 1 1 calc R . .
C21 C 0.6479(5) 0.9727(3) 0.1888(2) 0.058(3) Uani 1 1 d . . .
H21 H 0.6429 0.9965 0.1994 0.070 Uiso 1 1 calc R . .
C22 C 0.6037(4) 0.9463(3) 0.18800(19) 0.054(3) Uani 1 1 d . . .
H22 H 0.5687 0.9512 0.1986 0.065 Uiso 1 1 calc R . .
C23 C 0.6077(4) 0.9126(3) 0.1723(2) 0.054(2) Uani 1 1 d . . .
H23 H 0.5752 0.8947 0.1714 0.065 Uiso 1 1 calc R . .
C24 C 0.6599(4) 0.9044(2) 0.15756(16) 0.0384(19) Uani 1 1 d . . .
H24 H 0.6636 0.8807 0.1468 0.046 Uiso 1 1 calc R . .
C25 C 0.8279(4) 0.9072(2) 0.16844(17) 0.038(2) Uani 1 1 d . . .
C26 C 0.8183(4) 0.9117(2) 0.19713(16) 0.042(2) Uani 1 1 d . . .
H26 H 0.7833 0.9244 0.2036 0.050 Uiso 1 1 calc R . .
C27 C 0.8616(5) 0.8972(3) 0.21707(18) 0.052(3) Uani 1 1 d . . .
H27 H 0.8551 0.9000 0.2370 0.062 Uiso 1 1 calc R . .
C28 C 0.9122(5) 0.8793(3) 0.2076(2) 0.056(3) Uani 1 1 d . . .
H28 H 0.9403 0.8695 0.2212 0.068 Uiso 1 1 calc R . .
C29 C 0.9230(5) 0.8752(3) 0.1793(2) 0.061(3) Uani 1 1 d . . .
H29 H 0.9589 0.8635 0.1731 0.074 Uiso 1 1 calc R . .
C30 C 0.8807(4) 0.8885(2) 0.1596(2) 0.049(2) Uani 1 1 d . . .
H30 H 0.8876 0.8848 0.1398 0.059 Uiso 1 1 calc R . .
C31 C 0.8002(3) 0.9663(2) 0.12572(15) 0.0272(16) Uani 1 1 d . . .
C32 C 0.8429(4) 0.9898(2) 0.13915(17) 0.042(2) Uani 1 1 d . . .
H32 H 0.8619 0.9808 0.1561 0.051 Uiso 1 1 calc R . .
C33 C 0.8576(5) 1.0266(3) 0.1276(2) 0.059(3) Uani 1 1 d . . .
H33 H 0.8879 1.0421 0.1364 0.071 Uiso 1 1 calc R . .
C34 C 0.8287(4) 1.0405(2) 0.1038(2) 0.048(2) Uani 1 1 d . . .
H34 H 0.8378 1.0660 0.0964 0.057 Uiso 1 1 calc R . .
C35 C 0.7871(4) 1.0177(3) 0.0907(2) 0.053(2) Uani 1 1 d . . .
H35 H 0.7675 1.0273 0.0740 0.063 Uiso 1 1 calc R . .
C36 C 0.7726(4) 0.9809(2) 0.10101(18) 0.042(2) Uani 1 1 d . . .
H36 H 0.7437 0.9652 0.0913 0.051 Uiso 1 1 calc R . .
C37 C 0.9555(3) 0.9136(2) 0.07214(14) 0.0265(15) Uani 1 1 d . . .
C38 C 0.9631(4) 0.8825(2) 0.09038(16) 0.0366(19) Uani 1 1 d . . .
H38 H 0.9402 0.8591 0.0878 0.044 Uiso 1 1 calc R . .
C39 C 1.0040(4) 0.8849(3) 0.11261(18) 0.048(2) Uani 1 1 d . . .
H39 H 1.0109 0.8626 0.1246 0.058 Uiso 1 1 calc R . .
C40 C 1.0346(4) 0.9195(3) 0.11726(17) 0.050(2) Uani 1 1 d . . .
H40 H 1.0617 0.9217 0.1329 0.060 Uiso 1 1 calc R . .
C41 C 1.0257(4) 0.9511(3) 0.0991(2) 0.056(3) Uani 1 1 d . . .
H41 H 1.0476 0.9748 0.1022 0.067 Uiso 1 1 calc R . .
C42 C 0.9859(4) 0.9493(2) 0.07665(17) 0.039(2) Uani 1 1 d . . .
H42 H 0.9793 0.9715 0.0646 0.047 Uiso 1 1 calc R . .
C43 C 0.9070(3) 0.9528(2) 0.02140(15) 0.0271(16) Uani 1 1 d . . .
C44 C 0.8841(4) 0.9869(2) 0.03403(19) 0.039(2) Uani 1 1 d . . .
H44 H 0.8691 0.9865 0.0529 0.047 Uiso 1 1 calc R . .
C45 C 0.8842(4) 1.0216(3) 0.0179(2) 0.049(2) Uani 1 1 d . . .
H45 H 0.8697 1.0454 0.0261 0.058 Uiso 1 1 calc R . .
C46 C 0.9048(4) 1.0225(3) -0.0097(2) 0.060(3) Uani 1 1 d . . .
H46 H 0.9045 1.0466 -0.0202 0.072 Uiso 1 1 calc R . .
C47 C 0.9260(4) 0.9882(3) -0.0220(2) 0.059(3) Uani 1 1 d . . .
H47 H 0.9393 0.9886 -0.0411 0.071 Uiso 1 1 calc R . .
C48 C 0.9277(4) 0.9535(3) -0.00658(17) 0.044(2) Uani 1 1 d . . .
H48 H 0.9429 0.9301 -0.0150 0.053 Uiso 1 1 calc R . .
C49 C 0.9430(3) 0.8691(2) 0.02035(15) 0.0266(15) Uani 1 1 d . . .
C50 C 1.0052(4) 0.8700(2) 0.01843(18) 0.040(2) Uani 1 1 d . . .
H50 H 1.0276 0.8900 0.0279 0.048 Uiso 1 1 calc R . .
C51 C 1.0337(4) 0.8409(3) 0.00236(17) 0.045(2) Uani 1 1 d . . .
H51 H 1.0757 0.8417 0.0005 0.054 Uiso 1 1 calc R . .
C52 C 1.0014(4) 0.8109(3) -0.01087(18) 0.053(2) Uani 1 1 d . . .
H52 H 1.0213 0.7910 -0.0214 0.063 Uiso 1 1 calc R . .
C53 C 0.9396(4) 0.8101(2) -0.00864(18) 0.045(2) Uani 1 1 d . . .
H53 H 0.9173 0.7898 -0.0178 0.054 Uiso 1 1 calc R . .
C54 C 0.9109(4) 0.8393(2) 0.00719(16) 0.0360(18) Uani 1 1 d . . .
H54 H 0.8689 0.8386 0.0089 0.043 Uiso 1 1 calc R . .
C55 C 0.7143(3) 0.9392(2) -0.02660(15) 0.0269(16) Uani 1 1 d . . .
C56 C 0.7450(3) 0.9597(2) -0.00523(17) 0.0333(18) Uani 1 1 d . . .
H56 H 0.7735 0.9460 0.0062 0.040 Uiso 1 1 calc R . .
C57 C 0.7350(3) 0.9991(2) -0.00038(17) 0.0341(18) Uani 1 1 d . . .
H57 H 0.7552 1.0123 0.0148 0.041 Uiso 1 1 calc R . .
C58 C 0.6950(4) 1.0199(2) -0.01778(19) 0.046(2) Uani 1 1 d . . .
H58 H 0.6895 1.0476 -0.0151 0.056 Uiso 1 1 calc R . .
C59 C 0.6635(4) 1.0003(2) -0.0387(2) 0.051(3) Uani 1 1 d . . .
H59 H 0.6349 1.0142 -0.0499 0.062 Uiso 1 1 calc R . .
C60 C 0.6736(4) 0.9597(2) -0.04363(19) 0.044(2) Uani 1 1 d . . .
H60 H 0.6527 0.9464 -0.0585 0.053 Uiso 1 1 calc R . .
C61 C 0.7989(3) 0.8864(2) -0.05190(15) 0.0259(15) Uani 1 1 d . . .
C62 C 0.8246(3) 0.9196(2) -0.06356(16) 0.0324(17) Uani 1 1 d . . .
H62 H 0.8070 0.9449 -0.0609 0.039 Uiso 1 1 calc R . .
C63 C 0.8769(4) 0.9159(2) -0.07936(18) 0.041(2) Uani 1 1 d . . .
H63 H 0.8944 0.9388 -0.0874 0.049 Uiso 1 1 calc R . .
C64 C 0.9028(3) 0.8799(2) -0.08329(15) 0.0333(17) Uani 1 1 d . . .
H64 H 0.9380 0.8778 -0.0942 0.040 Uiso 1 1 calc R . .
C65 C 0.8776(4) 0.8463(2) -0.07125(15) 0.0339(18) Uani 1 1 d . . .
H65 H 0.8961 0.8212 -0.0735 0.041 Uiso 1 1 calc R . .
C66 C 0.8264(4) 0.8496(2) -0.05628(15) 0.0336(18) Uani 1 1 d . . .
H66 H 0.8088 0.8264 -0.0486 0.040 Uiso 1 1 calc R . .
C67 C 0.6735(3) 0.8706(2) -0.05837(15) 0.0298(17) Uani 1 1 d . . .
C68 C 0.6210(4) 0.8548(2) -0.04859(16) 0.0345(18) Uani 1 1 d . . .
H68 H 0.6156 0.8516 -0.0287 0.041 Uiso 1 1 calc R . .
C69 C 0.5761(4) 0.8437(2) -0.06736(18) 0.041(2) Uani 1 1 d . . .
H69 H 0.5397 0.8334 -0.0605 0.050 Uiso 1 1 calc R . .
C70 C 0.5852(4) 0.8477(3) -0.09596(17) 0.045(2) Uani 1 1 d . . .
H70 H 0.5550 0.8395 -0.1090 0.054 Uiso 1 1 calc R . .
C71 C 0.6372(4) 0.8633(2) -0.10622(17) 0.042(2) Uani 1 1 d . . .
H71 H 0.6422 0.8663 -0.1262 0.051 Uiso 1 1 calc R . .
C72 C 0.6827(3) 0.8749(2) -0.08750(15) 0.0315(17) Uani 1 1 d . . .
H72 H 0.7189 0.8855 -0.0945 0.038 Uiso 1 1 calc R . .
C73 C 0.6103(3) 0.7499(2) -0.02675(15) 0.0269(16) Uani 1 1 d . . .
C74 C 0.5814(3) 0.7745(2) -0.00703(15) 0.0295(16) Uani 1 1 d . . .
H74 H 0.6034 0.7861 0.0083 0.035 Uiso 1 1 calc R . .
C75 C 0.5209(3) 0.7820(2) -0.00977(16) 0.0306(17) Uani 1 1 d . . .
H75 H 0.5019 0.7990 0.0035 0.037 Uiso 1 1 calc R . .
C76 C 0.4885(3) 0.7653(2) -0.03132(17) 0.0366(19) Uani 1 1 d . . .
H76 H 0.4470 0.7701 -0.0329 0.044 Uiso 1 1 calc R . .
C77 C 0.5164(3) 0.7412(2) -0.05095(17) 0.039(2) Uani 1 1 d . . .
H77 H 0.4937 0.7301 -0.0662 0.046 Uiso 1 1 calc R . .
C78 C 0.5761(4) 0.7329(2) -0.04890(16) 0.0365(19) Uani 1 1 d . . .
H78 H 0.5941 0.7158 -0.0624 0.044 Uiso 1 1 calc R . .
C79 C 0.7265(3) 0.7519(2) -0.05455(15) 0.0261(15) Uani 1 1 d . . .
C80 C 0.7875(3) 0.7434(2) -0.05456(15) 0.0290(16) Uani 1 1 d . . .
H80 H 0.8065 0.7339 -0.0377 0.035 Uiso 1 1 calc R . .
C81 C 0.8204(3) 0.7490(2) -0.07927(17) 0.0346(18) Uani 1 1 d . . .
H81 H 0.8610 0.7415 -0.0798 0.042 Uiso 1 1 calc R . .
C82 C 0.7931(4) 0.7657(2) -0.10310(16) 0.039(2) Uani 1 1 d . . .
H82 H 0.8154 0.7702 -0.1199 0.047 Uiso 1 1 calc R . .
C83 C 0.7330(4) 0.7759(2) -0.10260(15) 0.0368(19) Uani 1 1 d . . .
H83 H 0.7148 0.7879 -0.1188 0.044 Uiso 1 1 calc R . .
C84 C 0.7005(3) 0.7686(2) -0.07861(15) 0.0310(17) Uani 1 1 d . . .
H84 H 0.6594 0.7751 -0.0785 0.037 Uiso 1 1 calc R . .
C85 C 0.6911(3) 0.68563(19) -0.02028(14) 0.0238(15) Uani 1 1 d . . .
C86 C 0.6863(3) 0.6667(2) 0.00595(15) 0.0271(16) Uani 1 1 d . . .
H86 H 0.6852 0.6818 0.0230 0.033 Uiso 1 1 calc R . .
C87 C 0.6830(4) 0.6257(2) 0.00718(18) 0.041(2) Uani 1 1 d . . .
H87 H 0.6786 0.6128 0.0250 0.049 Uiso 1 1 calc R . .
C88 C 0.6861(4) 0.6035(2) -0.01771(18) 0.0386(19) Uani 1 1 d . . .
H88 H 0.6851 0.5754 -0.0168 0.046 Uiso 1 1 calc R . .
C89 C 0.6906(3) 0.6222(2) -0.04365(17) 0.0357(18) Uani 1 1 d . . .
H89 H 0.6925 0.6069 -0.0606 0.043 Uiso 1 1 calc R . .
C90 C 0.6925(3) 0.6627(2) -0.04512(16) 0.0301(16) Uani 1 1 d . . .
H90 H 0.6947 0.6753 -0.0632 0.036 Uiso 1 1 calc R . .
C91 C 0.9604(3) 0.7305(2) 0.06382(14) 0.0251(15) Uani 1 1 d . . .
C92 C 0.9684(3) 0.7709(2) 0.06298(16) 0.0329(17) Uani 1 1 d . . .
H92 H 0.9357 0.7877 0.0585 0.040 Uiso 1 1 calc R . .
C93 C 1.0244(4) 0.7876(2) 0.06859(17) 0.040(2) Uani 1 1 d . . .
H93 H 1.0296 0.8156 0.0681 0.048 Uiso 1 1 calc R . .
C94 C 1.0715(4) 0.7634(3) 0.07479(18) 0.047(2) Uani 1 1 d . . .
H94 H 1.1094 0.7746 0.0788 0.056 Uiso 1 1 calc R . .
C95 C 1.0644(4) 0.7228(3) 0.0752(2) 0.057(3) Uani 1 1 d . . .
H95 H 1.0977 0.7062 0.0790 0.069 Uiso 1 1 calc R . .
C96 C 1.0094(4) 0.7061(3) 0.0701(2) 0.050(2) Uani 1 1 d . . .
H96 H 1.0046 0.6782 0.0708 0.060 Uiso 1 1 calc R . .
C97 C 0.8951(3) 0.6951(2) 0.01645(15) 0.0262(15) Uani 1 1 d . . .
C98 C 0.9450(3) 0.7030(2) 0.00007(16) 0.0320(17) Uani 1 1 d . . .
H98 H 0.9779 0.7164 0.0085 0.038 Uiso 1 1 calc R . .
C99 C 0.9475(4) 0.6915(2) -0.02826(16) 0.0372(19) Uani 1 1 d . . .
H99 H 0.9811 0.6979 -0.0394 0.045 Uiso 1 1 calc R . .
C100 C 0.9000(4) 0.6703(2) -0.04033(16) 0.0349(18) Uani 1 1 d . . .
H100 H 0.9017 0.6614 -0.0595 0.042 Uiso 1 1 calc R . .
C101 C 0.8509(4) 0.6626(2) -0.02418(16) 0.0322(17) Uani 1 1 d . . .
H101 H 0.8184 0.6485 -0.0324 0.039 Uiso 1 1 calc R . .
C102 C 0.8481(3) 0.6751(2) 0.00410(15) 0.0298(16) Uani 1 1 d . . .
H102 H 0.8136 0.6698 0.0149 0.036 Uiso 1 1 calc R . .
C103 C 0.8857(3) 0.6623(2) 0.07288(15) 0.0259(15) Uani 1 1 d . . .
C104 C 0.8791(3) 0.6641(2) 0.10241(17) 0.0370(19) Uani 1 1 d . . .
H104 H 0.8748 0.6888 0.1118 0.044 Uiso 1 1 calc R . .
C105 C 0.8790(4) 0.6288(2) 0.11780(16) 0.0385(19) Uani 1 1 d . . .
H105 H 0.8762 0.6299 0.1380 0.046 Uiso 1 1 calc R . .
C106 C 0.8827(3) 0.5925(2) 0.10469(17) 0.0373(19) Uani 1 1 d . . .
H106 H 0.8806 0.5688 0.1156 0.045 Uiso 1 1 calc R . .
C107 C 0.8896(4) 0.5910(2) 0.07549(16) 0.0377(19) Uani 1 1 d . . .
H107 H 0.8934 0.5660 0.0663 0.045 Uiso 1 1 calc R . .
C108 C 0.8912(3) 0.6257(2) 0.05931(16) 0.0316(17) Uani 1 1 d . . .
H108 H 0.8959 0.6243 0.0392 0.038 Uiso 1 1 calc R . .
C109 C 0.6123(3) 0.9671(2) 0.08008(15) 0.0261(15) Uani 1 1 d . . .
C110 C 0.6329(3) 0.9947(2) 0.05987(17) 0.0327(17) Uani 1 1 d . . .
H110 H 0.6385 0.9870 0.0406 0.039 Uiso 1 1 calc R . .
C111 C 0.6448(3) 1.0335(2) 0.06845(18) 0.0374(19) Uani 1 1 d . . .
H111 H 0.6573 1.0527 0.0550 0.045 Uiso 1 1 calc R . .
C112 C 0.6383(4) 1.0434(2) 0.0966(2) 0.048(2) Uani 1 1 d . . .
H112 H 0.6481 1.0696 0.1026 0.058 Uiso 1 1 calc R . .
C113 C 0.6183(4) 1.0173(2) 0.11629(18) 0.046(2) Uani 1 1 d . . .
H113 H 0.6133 1.0256 0.1355 0.055 Uiso 1 1 calc R . .
C114 C 0.6051(4) 0.9785(2) 0.10850(16) 0.0349(18) Uani 1 1 d . . .
H114 H 0.5914 0.9601 0.1223 0.042 Uiso 1 1 calc R . .
C115 C 0.5506(3) 0.9220(2) 0.03724(15) 0.0303(17) Uani 1 1 d . . .
C116 C 0.5123(4) 0.9540(2) 0.03358(19) 0.044(2) Uani 1 1 d . . .
H116 H 0.5143 0.9755 0.0467 0.052 Uiso 1 1 calc R . .
C117 C 0.4712(4) 0.9554(3) 0.01112(19) 0.047(2) Uani 1 1 d . . .
H117 H 0.4457 0.9777 0.0089 0.057 Uiso 1 1 calc R . .
C118 C 0.4680(4) 0.9253(2) -0.00718(18) 0.047(2) Uani 1 1 d . . .
H118 H 0.4403 0.9266 -0.0226 0.056 Uiso 1 1 calc R . .
C119 C 0.5034(4) 0.8926(3) -0.00434(18) 0.049(2) Uani 1 1 d . . .
H119 H 0.4991 0.8709 -0.0171 0.059 Uiso 1 1 calc R . .
C120 C 0.5450(4) 0.8917(3) 0.01716(17) 0.044(2) Uani 1 1 d . . .
H120 H 0.5711 0.8696 0.0184 0.052 Uiso 1 1 calc R . .
C121 C 0.5562(3) 0.8921(2) 0.09419(15) 0.0271(15) Uani 1 1 d . . .
C122 C 0.5708(4) 0.8546(2) 0.10407(16) 0.0335(17) Uani 1 1 d . . .
H122 H 0.6062 0.8423 0.0977 0.040 Uiso 1 1 calc R . .
C123 C 0.5347(4) 0.8348(2) 0.12301(18) 0.042(2) Uani 1 1 d . . .
H123 H 0.5451 0.8090 0.1294 0.051 Uiso 1 1 calc R . .
C124 C 0.4834(4) 0.8528(3) 0.1326(2) 0.054(2) Uani 1 1 d . . .
H124 H 0.4587 0.8395 0.1458 0.064 Uiso 1 1 calc R . .
C125 C 0.4685(4) 0.8900(3) 0.1230(2) 0.059(3) Uani 1 1 d . . .
H125 H 0.4336 0.9024 0.1298 0.071 Uiso 1 1 calc R . .
C126 C 0.5033(4) 0.9095(3) 0.10368(18) 0.046(2) Uani 1 1 d . . .
H126 H 0.4915 0.9348 0.0967 0.055 Uiso 1 1 calc R . .
C127 C 0.6471(3) 0.6618(2) 0.09143(14) 0.0254(15) Uani 1 1 d . . .
C128 C 0.6086(4) 0.6314(2) 0.10025(16) 0.0348(18) Uani 1 1 d . . .
H128 H 0.5690 0.6373 0.1056 0.042 Uiso 1 1 calc R . .
C129 C 0.6290(4) 0.5928(2) 0.10108(18) 0.044(2) Uani 1 1 d . . .
H129 H 0.6033 0.5722 0.1071 0.053 Uiso 1 1 calc R . .
C130 C 0.6874(4) 0.5838(2) 0.09309(17) 0.041(2) Uani 1 1 d . . .
H130 H 0.7013 0.5572 0.0938 0.049 Uiso 1 1 calc R . .
C131 C 0.7237(3) 0.6133(2) 0.08439(17) 0.0368(19) Uani 1 1 d . . .
H131 H 0.7630 0.6072 0.0787 0.044 Uiso 1 1 calc R . .
C132 C 0.7042(3) 0.6530(2) 0.08371(14) 0.0290(16) Uani 1 1 d . . .
H132 H 0.7304 0.6735 0.0780 0.035 Uiso 1 1 calc R . .
C133 C 0.5909(3) 0.7268(2) 0.12436(15) 0.0286(16) Uani 1 1 d . . .
C134 C 0.6266(3) 0.7497(2) 0.14243(16) 0.0311(17) Uani 1 1 d . . .
H134 H 0.6647 0.7582 0.1364 0.037 Uiso 1 1 calc R . .
C135 C 0.6066(3) 0.7602(2) 0.16926(16) 0.0345(18) Uani 1 1 d . . .
H135 H 0.6314 0.7752 0.1817 0.041 Uiso 1 1 calc R . .
C136 C 0.5508(4) 0.7489(2) 0.17806(17) 0.042(2) Uani 1 1 d . . .
H136 H 0.5366 0.7568 0.1962 0.050 Uiso 1 1 calc R . .
C137 C 0.5163(4) 0.7262(2) 0.16028(16) 0.0356(18) Uani 1 1 d . . .
H137 H 0.4780 0.7183 0.1664 0.043 Uiso 1 1 calc R . .
C138 C 0.5356(3) 0.7146(2) 0.13376(15) 0.0294(16) Uani 1 1 d . . .
H138 H 0.5112 0.6982 0.1220 0.035 Uiso 1 1 calc R . .
C139 C 0.5546(3) 0.7107(2) 0.06612(15) 0.0290(16) Uani 1 1 d . . .
C140 C 0.5500(4) 0.6815(2) 0.04504(15) 0.0333(17) Uani 1 1 d . . .
H140 H 0.5799 0.6617 0.0435 0.040 Uiso 1 1 calc R . .
C141 C 0.5017(4) 0.6813(3) 0.02647(17) 0.044(2) Uani 1 1 d . . .
H141 H 0.4989 0.6616 0.0121 0.053 Uiso 1 1 calc R . .
C142 C 0.4574(4) 0.7098(3) 0.02876(17) 0.043(2) Uani 1 1 d . . .
H142 H 0.4238 0.7090 0.0164 0.052 Uiso 1 1 calc R . .
C143 C 0.4626(4) 0.7394(3) 0.04923(17) 0.040(2) Uani 1 1 d . . .
H143 H 0.4328 0.7592 0.0508 0.049 Uiso 1 1 calc R . .
C144 C 0.5117(3) 0.7395(2) 0.06742(17) 0.0335(18) Uani 1 1 d . . .
H144 H 0.5157 0.7601 0.0811 0.040 Uiso 1 1 calc R . .
Au10 Au 0.268652(12) 0.543047(7) 0.207397(5) 0.02008(6) Uani 1 1 d . . .
Au11 Au 0.269070(13) 0.568195(8) 0.263472(5) 0.02574(6) Uani 1 1 d . . .
Au12 Au 0.356969(13) 0.518803(8) 0.242283(6) 0.02633(6) Uani 1 1 d . . .
Au13 Au 0.315449(13) 0.473992(7) 0.191607(6) 0.02485(6) Uani 1 1 d . . .
Au14 Au 0.377256(12) 0.542875(8) 0.184756(6) 0.02509(6) Uani 1 1 d . . .
Au15 Au 0.268574(12) 0.529170(7) 0.150278(5) 0.02194(6) Uani 1 1 d . . .
Au16 Au 0.166401(12) 0.556267(8) 0.177293(6) 0.02429(6) Uani 1 1 d . . .
Au17 Au 0.209538(12) 0.610416(7) 0.218674(6) 0.02402(6) Uani 1 1 d . . .
Au18 Au 0.166557(13) 0.537236(8) 0.236211(6) 0.02753(6) Uani 1 1 d . . .
P11 P 0.26072(9) 0.59621(6) 0.30832(4) 0.0281(4) Uani 1 1 d . . .
P12 P 0.42984(10) 0.49313(6) 0.27173(4) 0.0318(5) Uani 1 1 d . . .
P13 P 0.32080(9) 0.40678(5) 0.19050(4) 0.0288(4) Uani 1 1 d . . .
P14 P 0.46269(9) 0.56743(7) 0.16651(5) 0.0386(5) Uani 1 1 d . . .
P15 P 0.26682(8) 0.51797(5) 0.10150(4) 0.0241(4) Uani 1 1 d . . .
P16 P 0.07564(9) 0.57504(6) 0.15869(4) 0.0287(4) Uani 1 1 d . . .
P17 P 0.22512(9) 0.67633(5) 0.21001(4) 0.0253(4) Uani 1 1 d . . .
P18 P 0.09937(10) 0.49313(6) 0.25402(4) 0.0358(5) Uani 1 1 d . . .
C145 C 0.2634(4) 0.5621(2) 0.33825(15) 0.0340(18) Uani 1 1 d . . .
C146 C 0.3152(4) 0.5410(2) 0.34410(18) 0.045(2) Uani 1 1 d . . .
H146 H 0.3488 0.5446 0.3322 0.055 Uiso 1 1 calc R . .
C147 C 0.3190(5) 0.5146(3) 0.3669(2) 0.062(3) Uani 1 1 d . . .
H147 H 0.3547 0.5003 0.3704 0.074 Uiso 1 1 calc R . .
C148 C 0.2718(6) 0.5095(3) 0.38420(19) 0.061(3) Uani 1 1 d . . .
H148 H 0.2750 0.4926 0.4003 0.073 Uiso 1 1 calc R . .
C149 C 0.2193(5) 0.5289(3) 0.37837(17) 0.058(3) Uani 1 1 d . . .
H149 H 0.1857 0.5239 0.3899 0.070 Uiso 1 1 calc R . .
C150 C 0.2143(4) 0.5561(3) 0.35545(16) 0.046(2) Uani 1 1 d . . .
H150 H 0.1782 0.5699 0.3519 0.055 Uiso 1 1 calc R . .
C151 C 0.3174(3) 0.6327(2) 0.31673(16) 0.0287(16) Uani 1 1 d . . .
C152 C 0.3394(4) 0.6553(2) 0.29460(16) 0.0371(19) Uani 1 1 d . . .
H152 H 0.3256 0.6503 0.2757 0.045 Uiso 1 1 calc R . .
C153 C 0.3811(4) 0.6851(2) 0.29898(17) 0.041(2) Uani 1 1 d . . .
H153 H 0.3959 0.7001 0.2835 0.049 Uiso 1 1 calc R . .
C154 C 0.4006(3) 0.6922(2) 0.32670(17) 0.0335(18) Uani 1 1 d . . .
H154 H 0.4285 0.7128 0.3303 0.040 Uiso 1 1 calc R . .
C155 C 0.3800(3) 0.6697(2) 0.34932(16) 0.0332(18) Uani 1 1 d . . .
H155 H 0.3947 0.6744 0.3681 0.040 Uiso 1 1 calc R . .
C156 C 0.3378(4) 0.6401(2) 0.34461(15) 0.0315(17) Uani 1 1 d . . .
H156 H 0.3230 0.6251 0.3601 0.038 Uiso 1 1 calc R . .
C157 C 0.1905(3) 0.6220(2) 0.31155(17) 0.0334(18) Uani 1 1 d . . .
C158 C 0.1383(4) 0.6037(3) 0.3030(2) 0.054(3) Uani 1 1 d . . .
H158 H 0.1396 0.5780 0.2947 0.065 Uiso 1 1 calc R . .
C159 C 0.0850(4) 0.6222(3) 0.3062(3) 0.064(3) Uani 1 1 d . . .
H159 H 0.0492 0.6090 0.3011 0.077 Uiso 1 1 calc R . .
C160 C 0.0832(4) 0.6608(3) 0.3170(2) 0.057(3) Uani 1 1 d . . .
H160 H 0.0462 0.6739 0.3191 0.068 Uiso 1 1 calc R . .
C161 C 0.1337(4) 0.6793(3) 0.32435(17) 0.044(2) Uani 1 1 d . . .
H161 H 0.1321 0.7056 0.3316 0.053 Uiso 1 1 calc R . .
C162 C 0.1874(3) 0.6610(2) 0.32158(15) 0.0300(16) Uani 1 1 d . . .
H162 H 0.2228 0.6748 0.3265 0.036 Uiso 1 1 calc R . .
C163 C 0.4083(4) 0.4466(2) 0.28810(16) 0.0339(19) Uani 1 1 d . . .
C164 C 0.4400(4) 0.4127(3) 0.2838(2) 0.056(3) Uani 1 1 d . . .
H164 H 0.4744 0.4129 0.2722 0.068 Uiso 1 1 calc R . .
C165 C 0.4208(5) 0.3775(3) 0.2970(3) 0.069(3) Uani 1 1 d . . .
H165 H 0.4430 0.3539 0.2942 0.083 Uiso 1 1 calc R . .
C166 C 0.3719(5) 0.3761(3) 0.31341(18) 0.047(2) Uani 1 1 d . . .
H166 H 0.3585 0.3520 0.3215 0.056 Uiso 1 1 calc R . .
C167 C 0.3430(5) 0.4102(3) 0.3178(2) 0.068(3) Uani 1 1 d . . .
H167 H 0.3099 0.4100 0.3302 0.081 Uiso 1 1 calc R . .
C168 C 0.3590(5) 0.4458(3) 0.3053(2) 0.057(3) Uani 1 1 d . . .
H168 H 0.3364 0.4691 0.3084 0.069 Uiso 1 1 calc R . .
C169 C 0.4976(4) 0.4831(2) 0.25284(16) 0.0336(18) Uani 1 1 d . . .
C170 C 0.4950(4) 0.4695(2) 0.22448(16) 0.0386(19) Uani 1 1 d . . .
H170 H 0.4575 0.4652 0.2155 0.046 Uiso 1 1 calc R . .
C171 C 0.5460(4) 0.4625(3) 0.2098(2) 0.050(2) Uani 1 1 d . . .
H171 H 0.5439 0.4528 0.1907 0.061 Uiso 1 1 calc R . .
C172 C 0.6000(5) 0.4693(3) 0.2223(2) 0.058(3) Uani 1 1 d . . .
H172 H 0.6354 0.4653 0.2119 0.069 Uiso 1 1 calc R . .
C173 C 0.6031(4) 0.4820(3) 0.2504(2) 0.058(3) Uani 1 1 d . . .
H173 H 0.6408 0.4853 0.2593 0.070 Uiso 1 1 calc R . .
C174 C 0.5543(4) 0.4897(3) 0.2649(2) 0.050(2) Uani 1 1 d . . .
H174 H 0.5576 0.4998 0.2838 0.060 Uiso 1 1 calc R . .
C175 C 0.4509(4) 0.5253(2) 0.30078(15) 0.0325(18) Uani 1 1 d . . .
C176 C 0.4697(4) 0.5105(2) 0.32729(16) 0.040(2) Uani 1 1 d . . .
H176 H 0.4701 0.4827 0.3307 0.048 Uiso 1 1 calc R . .
C177 C 0.4880(4) 0.5369(3) 0.34885(18) 0.047(2) Uani 1 1 d . . .
H177 H 0.5010 0.5270 0.3668 0.056 Uiso 1 1 calc R . .
C178 C 0.4872(4) 0.5771(3) 0.34391(18) 0.047(2) Uani 1 1 d . . .
H178 H 0.4995 0.5949 0.3586 0.056 Uiso 1 1 calc R . .
C179 C 0.4684(4) 0.5921(2) 0.31736(19) 0.043(2) Uani 1 1 d . . .
H179 H 0.4688 0.6199 0.3139 0.052 Uiso 1 1 calc R . .
C180 C 0.4492(3) 0.5664(2) 0.29634(16) 0.0339(18) Uani 1 1 d . . .
H180 H 0.4348 0.5766 0.2787 0.041 Uiso 1 1 calc R . .
C181 C 0.3959(4) 0.3882(2) 0.19249(16) 0.0330(18) Uani 1 1 d . . .
C182 C 0.4347(4) 0.3949(3) 0.16945(18) 0.051(2) Uani 1 1 d . . .
H182 H 0.4211 0.4093 0.1532 0.061 Uiso 1 1 calc R . .
C183 C 0.4921(4) 0.3808(3) 0.1704(2) 0.057(3) Uani 1 1 d . . .
H183 H 0.5179 0.3853 0.1548 0.068 Uiso 1 1 calc R . .
C184 C 0.5119(5) 0.3601(3) 0.1940(2) 0.058(3) Uani 1 1 d . . .
H184 H 0.5513 0.3502 0.1945 0.069 Uiso 1 1 calc R . .
C185 C 0.4756(4) 0.3538(3) 0.2163(2) 0.063(3) Uani 1 1 d . . .
H185 H 0.4902 0.3400 0.2326 0.075 Uiso 1 1 calc R . .
C186 C 0.4170(4) 0.3673(3) 0.21584(19) 0.050(2) Uani 1 1 d . . .
H186 H 0.3917 0.3622 0.2315 0.060 Uiso 1 1 calc R . .
C187 C 0.2877(4) 0.3855(2) 0.15846(14) 0.0314(17) Uani 1 1 d . . .
C188 C 0.3085(4) 0.3490(2) 0.14674(17) 0.042(2) Uani 1 1 d . . .
H188 H 0.3431 0.3367 0.1544 0.050 Uiso 1 1 calc R . .
C189 C 0.2785(4) 0.3320(2) 0.12451(17) 0.044(2) Uani 1 1 d . . .
H189 H 0.2913 0.3074 0.1170 0.053 Uiso 1 1 calc R . .
C190 C 0.2290(4) 0.3508(2) 0.11287(16) 0.041(2) Uani 1 1 d . . .
H190 H 0.2082 0.3387 0.0974 0.049 Uiso 1 1 calc R . .
C191 C 0.2092(4) 0.3870(2) 0.12326(15) 0.0338(18) Uani 1 1 d . . .
H191 H 0.1753 0.3996 0.1151 0.041 Uiso 1 1 calc R . .
C192 C 0.2399(3) 0.40413(19) 0.14557(14) 0.0256(15) Uani 1 1 d . . .
H192 H 0.2279 0.4294 0.1523 0.031 Uiso 1 1 calc R . .
C193 C 0.5074(3) 0.5951(2) 0.19222(19) 0.041(2) Uani 1 1 d . . .
C194 C 0.5414(4) 0.6274(2) 0.1838(2) 0.051(2) Uani 1 1 d . . .
H194 H 0.5397 0.6361 0.1646 0.061 Uiso 1 1 calc R . .
C195 C 0.5775(4) 0.6470(3) 0.2033(2) 0.061(3) Uani 1 1 d . . .
H195 H 0.6005 0.6691 0.1975 0.073 Uiso 1 1 calc R . .
C196 C 0.5799(4) 0.6337(3) 0.2320(2) 0.064(3) Uani 1 1 d . . .
H196 H 0.6043 0.6470 0.2456 0.076 Uiso 1 1 calc R . .
C197 C 0.5464(4) 0.6010(3) 0.2400(2) 0.054(3) Uani 1 1 d . . .
H197 H 0.5478 0.5918 0.2592 0.064 Uiso 1 1 calc R . .
C198 C 0.5110(4) 0.5821(2) 0.21984(19) 0.048(2) Uani 1 1 d . . .
H198 H 0.4885 0.5596 0.2253 0.057 Uiso 1 1 calc R . .
C199 C 0.5112(4) 0.5303(3) 0.15253(17) 0.050(2) Uani 1 1 d . . .
C200 C 0.5745(4) 0.5320(3) 0.1569(2) 0.061(3) Uani 1 1 d . . .
H200 H 0.5916 0.5529 0.1679 0.073 Uiso 1 1 calc R . .
C201 C 0.6102(4) 0.5035(4) 0.1451(3) 0.067(3) Uani 1 1 d . . .
H201 H 0.6521 0.5055 0.1475 0.080 Uiso 1 1 calc R . .
C202 C 0.5870(5) 0.4723(4) 0.1299(2) 0.080(4) Uani 1 1 d . . .
H202 H 0.6128 0.4528 0.1223 0.096 Uiso 1 1 calc R . .
C203 C 0.5256(5) 0.4690(4) 0.1256(2) 0.084(4) Uani 1 1 d . . .
H203 H 0.5094 0.4473 0.1152 0.101 Uiso 1 1 calc R . .
C204 C 0.4883(4) 0.4981(3) 0.1369(2) 0.064(3) Uani 1 1 d . . .
H204 H 0.4466 0.4960 0.1339 0.076 Uiso 1 1 calc R . .
C205 C 0.4461(4) 0.6013(3) 0.1371(2) 0.059(3) Uani 1 1 d . . .
C206 C 0.4615(4) 0.5926(4) 0.1094(2) 0.082(4) Uani 1 1 d . . .
H206 H 0.4811 0.5685 0.1050 0.098 Uiso 1 1 calc R . .
C207 C 0.4474(6) 0.6203(5) 0.0877(3) 0.116(7) Uani 1 1 d . . .
H207 H 0.4590 0.6147 0.0687 0.139 Uiso 1 1 calc R . .
C208 C 0.4187(7) 0.6538(5) 0.0930(4) 0.131(9) Uani 1 1 d . . .
H208 H 0.4098 0.6723 0.0782 0.157 Uiso 1 1 calc R . .
C209 C 0.4019(5) 0.6609(4) 0.1213(3) 0.099(6) Uani 1 1 d . . .
H209 H 0.3807 0.6846 0.1252 0.119 Uiso 1 1 calc R . .
C210 C 0.4141(5) 0.6360(3) 0.1438(3) 0.076(4) Uani 1 1 d . . .
H210 H 0.4018 0.6417 0.1627 0.091 Uiso 1 1 calc R . .
C211 C 0.3326(3) 0.4929(2) 0.08859(15) 0.0287(16) Uani 1 1 d . . .
C212 C 0.3649(4) 0.5056(3) 0.06546(16) 0.0394(19) Uani 1 1 d . . .
H212 H 0.3554 0.5302 0.0567 0.047 Uiso 1 1 calc R . .
C213 C 0.4109(4) 0.4830(3) 0.0549(2) 0.056(3) Uani 1 1 d . . .
H213 H 0.4316 0.4915 0.0385 0.067 Uiso 1 1 calc R . .
C214 C 0.4266(4) 0.4479(3) 0.06811(19) 0.045(2) Uani 1 1 d . . .
H214 H 0.4588 0.4327 0.0611 0.054 Uiso 1 1 calc R . .
C215 C 0.3953(4) 0.4351(2) 0.09155(19) 0.041(2) Uani 1 1 d . . .
H215 H 0.4057 0.4108 0.1005 0.049 Uiso 1 1 calc R . .
C216 C 0.3495(4) 0.4572(2) 0.10195(16) 0.0362(18) Uani 1 1 d . . .
H216 H 0.3288 0.4484 0.1183 0.043 Uiso 1 1 calc R . .
C217 C 0.2056(3) 0.48554(19) 0.09042(14) 0.0251(15) Uani 1 1 d . . .
C218 C 0.2109(4) 0.4607(2) 0.06644(15) 0.0313(17) Uani 1 1 d . . .
H218 H 0.2476 0.4589 0.0567 0.038 Uiso 1 1 calc R . .
C219 C 0.1622(4) 0.4389(2) 0.05716(16) 0.0363(19) Uani 1 1 d . . .
H219 H 0.1652 0.4225 0.0407 0.044 Uiso 1 1 calc R . .
C220 C 0.1084(4) 0.4409(2) 0.07191(16) 0.0354(18) Uani 1 1 d . . .
H220 H 0.0751 0.4258 0.0656 0.042 Uiso 1 1 calc R . .
C221 C 0.1039(4) 0.4650(2) 0.09578(17) 0.040(2) Uani 1 1 d . . .
H221 H 0.0675 0.4666 0.1058 0.048 Uiso 1 1 calc R . .
C222 C 0.1531(3) 0.4870(2) 0.10507(16) 0.0347(18) Uani 1 1 d . . .
H222 H 0.1502 0.5030 0.1217 0.042 Uiso 1 1 calc R . .
C223 C 0.2580(3) 0.5610(2) 0.07807(15) 0.0293(16) Uani 1 1 d . . .
C224 C 0.2252(3) 0.5585(2) 0.05272(14) 0.0304(17) Uani 1 1 d . . .
H224 H 0.2040 0.5350 0.0481 0.036 Uiso 1 1 calc R . .
C225 C 0.2237(3) 0.5902(2) 0.03444(15) 0.0318(17) Uani 1 1 d . . .
H225 H 0.2029 0.5881 0.0168 0.038 Uiso 1 1 calc R . .
C226 C 0.2518(3) 0.6249(2) 0.04139(16) 0.0338(18) Uani 1 1 d . . .
H226 H 0.2495 0.6469 0.0288 0.041 Uiso 1 1 calc R . .
C227 C 0.2831(3) 0.6278(2) 0.06637(17) 0.0373(19) Uani 1 1 d . . .
H227 H 0.3026 0.6519 0.0711 0.045 Uiso 1 1 calc R . .
C228 C 0.2867(4) 0.5962(2) 0.08477(16) 0.0376(19) Uani 1 1 d . . .
H228 H 0.3089 0.5984 0.1021 0.045 Uiso 1 1 calc R . .
C229 C 0.0140(3) 0.5404(2) 0.16220(16) 0.0297(17) Uani 1 1 d . . .
C230 C 0.0239(4) 0.4995(2) 0.15800(14) 0.0324(18) Uani 1 1 d . . .
H230 H 0.0630 0.4900 0.1547 0.039 Uiso 1 1 calc R . .
C231 C -0.0233(4) 0.4735(2) 0.15865(16) 0.041(2) Uani 1 1 d . . .
H231 H -0.0169 0.4461 0.1555 0.049 Uiso 1 1 calc R . .
C232 C -0.0801(4) 0.4875(2) 0.16392(17) 0.0385(19) Uani 1 1 d . . .
H232 H -0.1124 0.4694 0.1644 0.046 Uiso 1 1 calc R . .
C233 C -0.0904(4) 0.5265(3) 0.1685(2) 0.048(2) Uani 1 1 d . . .
H233 H -0.1294 0.5355 0.1724 0.058 Uiso 1 1 calc R . .
C234 C -0.0429(3) 0.5539(2) 0.16726(18) 0.041(2) Uani 1 1 d . . .
H234 H -0.0500 0.5814 0.1699 0.049 Uiso 1 1 calc R . .
C235 C 0.0786(3) 0.5884(2) 0.12152(15) 0.0293(16) Uani 1 1 d . . .
C236 C 0.1229(4) 0.6137(2) 0.11276(17) 0.042(2) Uani 1 1 d . . .
H236 H 0.1510 0.6232 0.1264 0.050 Uiso 1 1 calc R . .
C237 C 0.1277(4) 0.6258(3) 0.08490(17) 0.047(2) Uani 1 1 d . . .
H237 H 0.1582 0.6437 0.0795 0.056 Uiso 1 1 calc R . .
C238 C 0.0874(4) 0.6114(3) 0.06456(18) 0.048(2) Uani 1 1 d . . .
H238 H 0.0897 0.6196 0.0452 0.058 Uiso 1 1 calc R . .
C239 C 0.0447(4) 0.5856(3) 0.07290(17) 0.045(2) Uani 1 1 d . . .
H239 H 0.0185 0.5749 0.0589 0.054 Uiso 1 1 calc R . .
C240 C 0.0380(4) 0.5742(2) 0.10133(17) 0.0368(19) Uani 1 1 d . . .
H240 H 0.0065 0.5571 0.1068 0.044 Uiso 1 1 calc R . .
C241 C 0.0476(3) 0.6183(2) 0.17740(15) 0.0269(16) Uani 1 1 d . . .
C242 C 0.0198(3) 0.6496(2) 0.16318(17) 0.0310(17) Uani 1 1 d . . .
H242 H 0.0189 0.6505 0.1429 0.037 Uiso 1 1 calc R . .
C243 C -0.0066(4) 0.6795(2) 0.17909(17) 0.042(2) Uani 1 1 d . . .
H243 H -0.0259 0.7009 0.1697 0.050 Uiso 1 1 calc R . .
C244 C -0.0047(5) 0.6781(3) 0.20848(19) 0.060(3) Uani 1 1 d . . .
H244 H -0.0242 0.6981 0.2192 0.072 Uiso 1 1 calc R . .
C245 C 0.0253(5) 0.6477(3) 0.2226(2) 0.069(3) Uani 1 1 d . . .
H245 H 0.0286 0.6479 0.2429 0.082 Uiso 1 1 calc R . .
C246 C 0.0502(4) 0.6175(2) 0.20727(17) 0.042(2) Uani 1 1 d . . .
H246 H 0.0691 0.5960 0.2169 0.050 Uiso 1 1 calc R . .
C247 C 0.3039(3) 0.6886(2) 0.21544(14) 0.0292(16) Uani 1 1 d . . .
C248 C 0.3445(3) 0.6581(3) 0.21997(17) 0.039(2) Uani 1 1 d . . .
H248 H 0.3315 0.6313 0.2208 0.047 Uiso 1 1 calc R . .
C249 C 0.4039(4) 0.6674(3) 0.22332(18) 0.054(3) Uani 1 1 d . . .
H249 H 0.4315 0.6466 0.2267 0.064 Uiso 1 1 calc R . .
C250 C 0.4239(4) 0.7050(3) 0.22198(16) 0.050(3) Uani 1 1 d . . .
H250 H 0.4651 0.7107 0.2241 0.060 Uiso 1 1 calc R . .
C251 C 0.3836(5) 0.7350(3) 0.2175(2) 0.069(3) Uani 1 1 d . . .
H251 H 0.3968 0.7617 0.2165 0.082 Uiso 1 1 calc R . .
C252 C 0.3243(4) 0.7266(3) 0.2146(2) 0.054(3) Uani 1 1 d . . .
H252 H 0.2969 0.7476 0.2120 0.064 Uiso 1 1 calc R . .
C253 C 0.1809(3) 0.71174(15) 0.22962(13) 0.0354(19) Uani 1 1 d G . .
C254 C 0.1782(3) 0.75040(18) 0.21946(15) 0.084(4) Uani 1 1 d G . .
H254 H 0.2019 0.7581 0.2038 0.101 Uiso 1 1 calc R . .
C255 C 0.1408(4) 0.77774(14) 0.2323(2) 0.096(5) Uani 1 1 d G . .
H255 H 0.1389 0.8042 0.2253 0.115 Uiso 1 1 calc R . .
C256 C 0.1061(3) 0.7664(2) 0.25523(19) 0.099(5) Uani 1 1 d G . .
H256 H 0.0806 0.7851 0.2640 0.119 Uiso 1 1 calc R . .
C257 C 0.1089(4) 0.7278(3) 0.26539(16) 0.119(6) Uani 1 1 d G . .
H257 H 0.0852 0.7200 0.2811 0.143 Uiso 1 1 calc R . .
C258 C 0.1463(3) 0.70043(18) 0.25259(15) 0.083(4) Uani 1 1 d G . .
H258 H 0.1482 0.6740 0.2595 0.099 Uiso 1 1 calc R . .
C259 C 0.2121(3) 0.6905(2) 0.17307(16) 0.0339(18) Uani 1 1 d . . .
C260 C 0.2536(6) 0.6842(3) 0.15259(18) 0.074(4) Uani 1 1 d . . .
H260 H 0.2896 0.6710 0.1575 0.088 Uiso 1 1 calc R . .
C261 C 0.2447(5) 0.6966(3) 0.12496(18) 0.068(3) Uani 1 1 d . . .
H261 H 0.2749 0.6918 0.1114 0.082 Uiso 1 1 calc R . .
C262 C 0.1970(4) 0.7146(4) 0.11669(19) 0.069(3) Uani 1 1 d . . .
H262 H 0.1919 0.7245 0.0978 0.083 Uiso 1 1 calc R . .
C263 C 0.1561(8) 0.7183(8) 0.1362(3) 0.238(15) Uani 1 1 d . . .
H263 H 0.1208 0.7321 0.1311 0.286 Uiso 1 1 calc R . .
C264 C 0.1606(6) 0.7032(6) 0.1640(3) 0.160(9) Uani 1 1 d . . .
H264 H 0.1269 0.7022 0.1760 0.192 Uiso 1 1 calc R . .
C265 C 0.0311(4) 0.5174(3) 0.2650(2) 0.054(3) Uani 1 1 d . . .
C266 C 0.0176(5) 0.5232(3) 0.2934(2) 0.066(3) Uani 1 1 d . . .
H266 H 0.0423 0.5121 0.3078 0.080 Uiso 1 1 calc R . .
C267 C -0.0319(6) 0.5453(4) 0.3007(3) 0.086(5) Uani 1 1 d . . .
H267 H -0.0421 0.5486 0.3202 0.103 Uiso 1 1 calc R . .
C268 C -0.0658(6) 0.5621(3) 0.2798(4) 0.101(6) Uani 1 1 d . . .
H268 H -0.0992 0.5776 0.2849 0.122 Uiso 1 1 calc R . .
C269 C -0.0527(6) 0.5571(3) 0.2519(3) 0.102(5) Uani 1 1 d . . .
H269 H -0.0763 0.5698 0.2376 0.122 Uiso 1 1 calc R . .
C270 C -0.0056(5) 0.5339(3) 0.2442(3) 0.069(3) Uani 1 1 d . . .
H270 H 0.0019 0.5290 0.2246 0.083 Uiso 1 1 calc R . .
C271 C 0.0783(4) 0.4556(2) 0.22834(15) 0.0321(18) Uani 1 1 d . . .
C272 C 0.1213(4) 0.4417(2) 0.21051(15) 0.0337(18) Uani 1 1 d . . .
H272 H 0.1598 0.4534 0.2107 0.040 Uiso 1 1 calc R . .
C273 C 0.1083(4) 0.4102(2) 0.19195(16) 0.0374(19) Uani 1 1 d . . .
H273 H 0.1377 0.4007 0.1793 0.045 Uiso 1 1 calc R . .
C274 C 0.0524(4) 0.3932(2) 0.19222(16) 0.041(2) Uani 1 1 d . . .
H274 H 0.0440 0.3712 0.1801 0.049 Uiso 1 1 calc R . .
C275 C 0.0094(4) 0.4074(2) 0.20957(17) 0.0378(19) Uani 1 1 d . . .
H275 H -0.0294 0.3963 0.2089 0.045 Uiso 1 1 calc R . .
C276 C 0.0222(4) 0.4385(2) 0.22833(16) 0.0330(17) Uani 1 1 d . . .
H276 H -0.0073 0.4479 0.2410 0.040 Uiso 1 1 calc R . .
C277 C 0.1275(4) 0.4651(2) 0.28506(17) 0.046(2) Uani 1 1 d . . .
C278 C 0.1731(4) 0.4800(2) 0.30161(16) 0.038(2) Uani 1 1 d . . .
H278 H 0.1913 0.5045 0.2968 0.045 Uiso 1 1 calc R . .
C279 C 0.1919(5) 0.4592(3) 0.32505(19) 0.054(3) Uani 1 1 d . . .
H279 H 0.2231 0.4697 0.3366 0.065 Uiso 1 1 calc R . .
C280 C 0.1671(5) 0.4240(3) 0.33236(18) 0.058(3) Uani 1 1 d . . .
H280 H 0.1814 0.4101 0.3486 0.069 Uiso 1 1 calc R . .
C281 C 0.1218(5) 0.4087(3) 0.31641(19) 0.071(3) Uani 1 1 d . . .
H281 H 0.1041 0.3842 0.3215 0.085 Uiso 1 1 calc R . .
C282 C 0.1015(5) 0.4295(3) 0.29239(17) 0.064(3) Uani 1 1 d . . .
H282 H 0.0698 0.4191 0.2811 0.076 Uiso 1 1 calc R . .
C283 C 0.2807(3) 0.3848(2) 0.21955(13) 0.0272(16) Uani 1 1 d . . .
C284 C 0.2661(4) 0.3449(2) 0.21877(16) 0.041(2) Uani 1 1 d . . .
H284 H 0.2773 0.3291 0.2029 0.049 Uiso 1 1 calc R . .
C285 C 0.2348(5) 0.3280(3) 0.2413(2) 0.056(3) Uani 1 1 d . . .
H285 H 0.2235 0.3009 0.2405 0.067 Uiso 1 1 calc R . .
C286 C 0.2206(5) 0.3504(3) 0.2646(2) 0.055(3) Uani 1 1 d . . .
H286 H 0.1982 0.3393 0.2797 0.066 Uiso 1 1 calc R . .
C287 C 0.2398(5) 0.3901(3) 0.2657(2) 0.063(3) Uani 1 1 d . . .
H287 H 0.2326 0.4054 0.2823 0.076 Uiso 1 1 calc R . .
C288 C 0.2685(4) 0.4070(2) 0.24331(17) 0.047(2) Uani 1 1 d . . .
H288 H 0.2801 0.4340 0.2442 0.057 Uiso 1 1 calc R . .
V1 V 0.75976(6) 0.15586(3) 0.08620(3) 0.0304(3) Uani 1 1 d . . .
V2 V 0.75447(6) 0.12772(3) 0.02381(3) 0.0314(3) Uani 1 1 d . . .
V3 V 0.80393(5) 0.21183(3) 0.04019(3) 0.0242(3) Uani 1 1 d . . .
V4 V 0.79692(6) 0.18361(4) -0.02331(3) 0.0338(3) Uani 1 1 d . . .
V5 V 0.84155(6) 0.26748(4) -0.00819(3) 0.0316(3) Uani 1 1 d . . .
V6 V 0.72222(6) 0.25680(4) -0.03981(3) 0.0324(3) Uani 1 1 d . . .
V7 V 0.71457(5) 0.28842(3) 0.02252(2) 0.0246(3) Uani 1 1 d . . .
V8 V 0.67671(5) 0.20197(3) 0.00821(2) 0.0239(3) Uani 1 1 d . . .
V9 V 0.67351(5) 0.23214(3) 0.07160(2) 0.0242(3) Uani 1 1 d . . .
V10 V 0.63830(6) 0.14587(4) 0.05676(3) 0.0294(3) Uani 1 1 d . . .
O1 O 0.7914(2) 0.14232(15) 0.11575(11) 0.0379(14) Uani 1 1 d . . .
O2 O 0.7858(2) 0.12131(13) 0.06081(11) 0.0321(12) Uani 1 1 d . . .
O3 O 0.7829(2) 0.09137(15) 0.00696(13) 0.0421(14) Uani 1 1 d . . .
O4 O 0.8235(2) 0.19484(13) 0.07293(10) 0.0271(11) Uani 1 1 d . . .
O5 O 0.6488(2) 0.26939(14) 0.08897(10) 0.0310(12) Uani 1 1 d . . .
O6 O 0.8197(2) 0.16951(13) 0.01803(10) 0.0279(11) Uani 1 1 d . . .
O7 O 0.8592(2) 0.24397(14) 0.03094(10) 0.0276(11) Uani 1 1 d . . .
O8 O 0.8267(3) 0.14691(17) -0.03935(13) 0.0501(16) Uani 1 1 d . . .
O9 O 0.8581(2) 0.21991(16) -0.02263(11) 0.0361(13) Uani 1 1 d . . .
O10 O 0.9001(2) 0.29319(16) -0.01200(11) 0.0401(14) Uani 1 1 d . . .
O11 O 0.7927(2) 0.28099(15) -0.03880(10) 0.0355(13) Uani 1 1 d . . .
O12 O 0.7943(2) 0.30675(14) 0.01490(10) 0.0277(11) Uani 1 1 d . . .
O13 O 0.7556(2) 0.20925(15) -0.05040(10) 0.0348(13) Uani 1 1 d . . .
O14 O 0.7568(2) 0.23309(13) 0.00499(9) 0.0246(10) Uani 1 1 d . . .
O15 O 0.7243(2) 0.16046(14) -0.00746(10) 0.0281(11) Uani 1 1 d . . .
O16 O 0.75431(18) 0.25826(13) 0.05794(10) 0.0212(10) Uani 1 1 d . . .
O17 O 0.7221(2) 0.18516(13) 0.04622(10) 0.0238(10) Uani 1 1 d . . .
O18 O 0.7219(2) 0.20667(14) 0.10063(10) 0.0302(12) Uani 1 1 d . . .
O19 O 0.6819(2) 0.11151(14) 0.03348(11) 0.0355(13) Uani 1 1 d . . .
O20 O 0.6844(2) 0.13469(14) 0.08738(11) 0.0331(12) Uani 1 1 d . . .
O21 O 0.5788(2) 0.12184(15) 0.06240(11) 0.0334(12) Uani 1 1 d . . .
O22 O 0.6202(2) 0.17348(13) 0.01943(10) 0.0271(11) Uani 1 1 d . . .
O23 O 0.65837(19) 0.24744(12) 0.03206(9) 0.0208(10) Uani 1 1 d . . .
O24 O 0.6564(2) 0.22235(13) -0.02321(10) 0.0272(11) Uani 1 1 d . . .
O25 O 0.6186(2) 0.19710(14) 0.07260(10) 0.0290(11) Uani 1 1 d . . .
O26 O 0.6897(2) 0.32586(13) 0.03955(11) 0.0321(12) Uani 1 1 d . . .
O27 O 0.6905(2) 0.29420(14) -0.01217(10) 0.0302(12) Uani 1 1 d . . .
O28 O 0.6906(2) 0.27169(16) -0.06867(11) 0.0402(14) Uani 1 1 d . . .
V11 V 0.92551(6) 0.23280(4) 0.21030(3) 0.0306(3) Uani 1 1 d . . .
V12 V 0.93290(5) 0.19988(3) 0.14845(3) 0.0263(3) Uani 1 1 d . . .
V13 V 0.97418(5) 0.28591(3) 0.16219(2) 0.0222(2) Uani 1 1 d . . .
V14 V 0.97780(5) 0.25464(3) 0.09905(2) 0.0224(2) Uani 1 1 d . . .
V15 V 1.01505(5) 0.34123(3) 0.11320(2) 0.0247(3) Uani 1 1 d . . .
V16 V 0.89470(5) 0.33189(3) 0.08299(2) 0.0229(2) Uani 1 1 d . . .
V17 V 0.89904(5) 0.36107(3) 0.14497(2) 0.0247(3) Uani 1 1 d . . .
V18 V 0.84752(5) 0.27760(3) 0.12928(2) 0.0211(2) Uani 1 1 d . . .
V19 V 0.85448(6) 0.30762(4) 0.19232(2) 0.0272(3) Uani 1 1 d . . .
V20 V 0.80642(6) 0.22420(4) 0.17837(3) 0.0312(3) Uani 1 1 d . . .
O29 O 0.9550(2) 0.21897(16) 0.23979(10) 0.0385(13) Uani 1 1 d . . .
O30 O 0.9558(2) 0.19410(14) 0.18337(11) 0.0326(12) Uani 1 1 d . . .
O31 O 0.9940(2) 0.26551(13) 0.19374(9) 0.0250(11) Uani 1 1 d . . .
O32 O 0.9559(2) 0.16211(14) 0.13171(11) 0.0331(12) Uani 1 1 d . . .
O33 O 0.9907(2) 0.23962(13) 0.13865(9) 0.0224(10) Uani 1 1 d . . .
O34 O 1.0314(2) 0.31361(13) 0.15066(10) 0.0252(11) Uani 1 1 d . . .
O35 O 1.0017(2) 0.21690(14) 0.08215(10) 0.0312(12) Uani 1 1 d . . .
O36 O 1.0343(2) 0.28943(14) 0.09799(10) 0.0277(11) Uani 1 1 d . . .
O37 O 1.0757(2) 0.36456(15) 0.10823(10) 0.0324(12) Uani 1 1 d . . .
O38 O 0.9699(2) 0.35214(14) 0.08195(9) 0.0269(11) Uani 1 1 d . . .
O39 O 0.9308(2) 0.28023(13) 0.06961(9) 0.0227(10) Uani 1 1 d . . .
O40 O 0.9717(2) 0.37637(13) 0.13507(10) 0.0254(11) Uani 1 1 d . . .
O41 O 0.9297(2) 0.30235(13) 0.12345(9) 0.0215(10) Uani 1 1 d . . .
O42 O 0.8958(2) 0.23010(13) 0.11228(10) 0.0232(10) Uani 1 1 d . . .
O43 O 0.9287(2) 0.32913(13) 0.17664(9) 0.0229(10) Uani 1 1 d . . .
O44 O 0.8927(2) 0.25662(13) 0.16500(9) 0.0245(10) Uani 1 1 d . . .
O45 O 0.8513(2) 0.18426(14) 0.15586(10) 0.0292(11) Uani 1 1 d . . .
O46 O 0.8937(2) 0.28179(15) 0.21990(9) 0.0302(12) Uani 1 1 d . . .
O47 O 0.8535(2) 0.20980(16) 0.20916(10) 0.0374(13) Uani 1 1 d . . .
O48 O 0.7462(2) 0.20019(16) 0.18214(11) 0.0401(14) Uani 1 1 d . . .
O49 O 0.7912(2) 0.27243(15) 0.19238(10) 0.0330(12) Uani 1 1 d . . .
O50 O 0.8280(2) 0.34624(16) 0.20770(11) 0.0375(13) Uani 1 1 d . . .
O51 O 0.7907(2) 0.24723(14) 0.13879(10) 0.0269(11) Uani 1 1 d . . .
O52 O 0.8324(2) 0.32057(13) 0.15148(9) 0.0229(10) Uani 1 1 d . . .
O53 O 0.8289(2) 0.29435(13) 0.09627(9) 0.0227(10) Uani 1 1 d . . .
O54 O 0.8718(2) 0.39844(14) 0.16134(10) 0.0320(12) Uani 1 1 d . . .
O55 O 0.8682(2) 0.36704(13) 0.10793(9) 0.0260(11) Uani 1 1 d . . .
O56 O 0.8646(2) 0.34565(14) 0.05325(10) 0.0302(12) Uani 1 1 d . . .
C312 C 0.0020(4) 0.3205(3) 0.2489(2) 0.054(2) Uiso 1 1 d . . .
H31C H -0.0043 0.2921 0.2530 0.065 Uiso 1 1 calc R . .
H31D H -0.0130 0.3261 0.2294 0.065 Uiso 1 1 calc R . .
Cl1 Cl 0.07756(13) 0.33151(9) 0.25115(6) 0.0731(8) Uiso 1 1 d . . .
Cl2 Cl -0.03771(15) 0.35025(10) 0.27440(7) 0.0860(9) Uiso 1 1 d . . .
C313 C 0.9099(5) 0.4493(3) 0.0867(2) 0.064(3) Uiso 1 1 d . . .
H31E H 0.9291 0.4351 0.1028 0.077 Uiso 1 1 calc R . .
H31F H 0.8972 0.4297 0.0722 0.077 Uiso 1 1 calc R . .
Cl3 Cl 0.95936(18) 0.48439(12) 0.07182(8) 0.1060(12) Uiso 1 1 d . . .
Cl4 Cl 0.84680(17) 0.47780(11) 0.09903(8) 0.0980(11) Uiso 1 1 d . . .
N1 N 0.9792(3) 0.0531(2) 0.07785(16) 0.0492(19) Uiso 1 1 d . . .
C303 C 0.9586(4) 0.0829(2) 0.07315(17) 0.0362(18) Uiso 1 1 d . . .
C304 C 0.9323(4) 0.1215(2) 0.06813(18) 0.044(2) Uiso 1 1 d . . .
H30D H 0.9215 0.1335 0.0864 0.065 Uiso 1 1 calc R . .
H30E H 0.8966 0.1186 0.0561 0.065 Uiso 1 1 calc R . .
H30F H 0.9610 0.1386 0.0584 0.065 Uiso 1 1 calc R . .
N2 N 0.9030(5) 0.7953(4) 0.2629(3) 0.104(4) Uiso 1 1 d . . .
C305 C 0.6400(6) 0.3132(3) 0.2309(3) 0.074(3) Uiso 1 1 d . . .
C306 C 0.8107(6) 0.8369(4) 0.2788(3) 0.086(4) Uiso 1 1 d . . .
H30G H 0.7839 0.8204 0.2900 0.130 Uiso 1 1 calc R . .
H30H H 0.7890 0.8477 0.2623 0.130 Uiso 1 1 calc R . .
H30I H 0.8257 0.8587 0.2906 0.130 Uiso 1 1 calc R . .
N3 N 0.2496(4) 0.7522(2) 0.32294(17) 0.059(2) Uiso 1 1 d . . .
C307 C 0.2079(4) 0.2696(3) 0.17510(18) 0.044(2) Uiso 1 1 d . . .
C308 C 1.1549(5) 0.2932(3) 0.1722(2) 0.063(3) Uiso 1 1 d . . .
H31I H 1.1293 0.2886 0.1886 0.094 Uiso 1 1 calc R . .
H31J H 1.1337 0.2859 0.1546 0.094 Uiso 1 1 calc R . .
H31K H 1.1658 0.3213 0.1714 0.094 Uiso 1 1 calc R . .

loop_
_atom_site_aniso_label
_atom_site_aniso_U_11
_atom_site_aniso_U_22
_atom_site_aniso_U_33
_atom_site_aniso_U_23
_atom_site_aniso_U_13
_atom_site_aniso_U_12
Au1 0.01857(13) 0.01875(12) 0.01705(12) -0.00131(9) -0.00150(10) -0.00019(10)
Au2 0.02321(14) 0.02396(13) 0.01682(12) -0.00062(10) -0.00204(10) 0.00094(10)
Au3 0.02440(14) 0.02301(13) 0.01912(13) -0.00336(10) -0.00249(10) -0.00057(10)
Au4 0.02074(13) 0.02315(13) 0.02214(13) -0.00108(10) -0.00072(10) -0.00321(10)
Au5 0.02011(13) 0.02325(13) 0.02210(13) -0.00133(10) -0.00137(10) 0.00262(10)
Au6 0.02420(14) 0.02201(13) 0.01726(12) -0.00020(10) -0.00174(10) -0.00061(10)
Au7 0.02241(14) 0.02175(13) 0.01792(12) -0.00259(10) -0.00286(10) 0.00028(10)
Au8 0.01909(13) 0.02406(13) 0.02071(13) -0.00150(10) -0.00104(10) 0.00317(10)
Au9 0.01967(13) 0.02360(13) 0.02245(13) 0.00056(10) -0.00024(10) -0.00238(10)
P2 0.0302(10) 0.0275(9) 0.0168(8) 0.0001(7) -0.0028(7) 0.0014(8)
P3 0.0306(10) 0.0261(9) 0.0212(9) -0.0052(7) -0.0027(8) -0.0012(8)
P4 0.0199(9) 0.0293(10) 0.0245(9) -0.0013(7) -0.0009(7) -0.0019(7)
P5 0.0221(9) 0.0257(9) 0.0262(9) -0.0008(7) 0.0009(7) 0.0043(7)
P6 0.0286(10) 0.0250(9) 0.0178(8) -0.0007(7) -0.0003(7) -0.0008(8)
P7 0.0235(10) 0.0246(9) 0.0208(9) -0.0037(7) -0.0045(7) 0.0016(7)
P8 0.0241(10) 0.0292(10) 0.0222(9) -0.0035(7) -0.0014(7) 0.0054(8)
P9 0.0201(9) 0.0269(9) 0.0229(9) 0.0024(7) -0.0009(7) -0.0017(7)
C1 0.026(4) 0.026(4) 0.021(3) -0.002(3) -0.004(3) -0.001(3)
C2 0.046(5) 0.033(4) 0.029(4) 0.006(3) 0.007(4) 0.010(4)
C3 0.064(6) 0.047(5) 0.018(4) 0.010(3) 0.007(4) 0.011(4)
C4 0.043(5) 0.052(5) 0.019(4) -0.002(3) -0.001(3) 0.007(4)
C5 0.052(5) 0.039(5) 0.021(4) -0.003(3) 0.007(4) 0.010(4)
C6 0.041(5) 0.033(4) 0.019(3) -0.001(3) 0.006(3) -0.005(3)
C7 0.035(4) 0.025(4) 0.025(4) 0.000(3) -0.002(3) 0.002(3)
C8 0.047(5) 0.025(4) 0.021(4) -0.004(3) -0.008(3) 0.004(3)
C9 0.047(5) 0.031(4) 0.035(4) -0.006(3) -0.012(4) 0.008(4)
C10 0.039(5) 0.030(4) 0.060(6) -0.005(4) -0.019(4) -0.003(4)
C11 0.044(5) 0.031(4) 0.038(5) 0.005(3) 0.005(4) 0.008(4)
C12 0.032(4) 0.033(4) 0.030(4) 0.001(3) -0.009(3) 0.009(3)
C13 0.038(4) 0.025(4) 0.023(4) 0.002(3) 0.004(3) -0.001(3)
C14 0.050(5) 0.031(4) 0.022(4) -0.002(3) 0.002(3) 0.004(4)
C15 0.052(6) 0.037(5) 0.034(4) 0.006(4) -0.005(4) 0.005(4)
C16 0.072(7) 0.031(4) 0.028(4) 0.005(3) 0.007(4) 0.000(4)
C17 0.053(6) 0.043(5) 0.043(5) 0.005(4) 0.006(4) -0.017(4)
C18 0.033(4) 0.036(4) 0.027(4) -0.001(3) 0.001(3) -0.002(3)
C19 0.036(4) 0.028(4) 0.028(4) -0.002(3) 0.006(3) 0.004(3)
C20 0.072(7) 0.041(5) 0.034(5) -0.003(4) 0.012(4) 0.006(5)
C21 0.078(8) 0.052(6) 0.046(6) -0.006(5) 0.027(5) 0.022(6)
C22 0.053(6) 0.066(7) 0.045(5) 0.009(5) 0.026(5) 0.020(5)
C23 0.044(6) 0.063(6) 0.054(6) 0.012(5) 0.006(5) 0.010(5)
C24 0.042(5) 0.045(5) 0.029(4) 0.006(4) 0.001(4) 0.001(4)
C25 0.048(5) 0.029(4) 0.036(4) 0.005(3) -0.023(4) -0.006(4)
C26 0.057(6) 0.035(4) 0.033(4) 0.001(3) -0.010(4) -0.013(4)
C27 0.077(7) 0.052(6) 0.026(4) 0.008(4) -0.017(5) -0.027(5)
C28 0.050(6) 0.057(6) 0.061(7) 0.013(5) -0.017(5) -0.003(5)
C29 0.070(7) 0.061(6) 0.052(6) 0.000(5) -0.019(5) 0.016(5)
C30 0.056(6) 0.043(5) 0.048(5) -0.009(4) -0.018(5) 0.017(4)
C31 0.029(4) 0.023(4) 0.031(4) -0.006(3) 0.004(3) 0.001(3)
C32 0.051(5) 0.042(5) 0.034(4) 0.009(4) -0.014(4) -0.015(4)
C33 0.067(7) 0.042(5) 0.068(7) -0.008(5) -0.007(6) -0.025(5)
C34 0.045(5) 0.029(4) 0.069(6) 0.008(4) 0.011(5) 0.003(4)
C35 0.040(5) 0.047(5) 0.072(7) 0.027(5) 0.002(5) -0.001(4)
C36 0.039(5) 0.043(5) 0.045(5) 0.003(4) -0.016(4) -0.012(4)
C37 0.027(4) 0.030(4) 0.023(4) -0.007(3) -0.001(3) -0.001(3)
C38 0.045(5) 0.035(4) 0.030(4) 0.006(3) -0.013(4) -0.012(4)
C39 0.063(6) 0.043(5) 0.038(5) 0.011(4) -0.017(4) 0.000(4)
C40 0.066(6) 0.054(6) 0.029(4) 0.001(4) -0.021(4) -0.006(5)
C41 0.064(7) 0.053(6) 0.050(6) -0.007(5) -0.020(5) -0.019(5)
C42 0.043(5) 0.037(4) 0.037(4) 0.009(4) -0.014(4) -0.008(4)
C43 0.018(4) 0.036(4) 0.027(4) 0.007(3) -0.008(3) -0.011(3)
C44 0.038(5) 0.028(4) 0.051(5) 0.009(4) -0.018(4) -0.009(3)
C45 0.031(5) 0.036(5) 0.078(7) 0.009(5) -0.023(5) -0.005(4)
C46 0.054(6) 0.051(6) 0.075(7) 0.035(6) -0.020(6) -0.022(5)
C47 0.054(6) 0.071(7) 0.053(6) 0.033(5) -0.004(5) -0.015(5)
C48 0.037(5) 0.059(6) 0.036(5) 0.009(4) -0.001(4) 0.000(4)
C49 0.024(4) 0.029(4) 0.027(4) -0.001(3) 0.005(3) 0.003(3)
C50 0.030(4) 0.047(5) 0.043(5) 0.002(4) -0.004(4) 0.005(4)
C51 0.038(5) 0.063(6) 0.036(5) 0.001(4) 0.009(4) 0.014(4)
C52 0.055(6) 0.066(6) 0.037(5) -0.007(4) 0.000(4) 0.024(5)
C53 0.054(6) 0.040(5) 0.040(5) -0.010(4) -0.007(4) 0.003(4)
C54 0.029(4) 0.039(4) 0.040(5) -0.006(4) -0.005(4) 0.008(3)
C55 0.030(4) 0.022(4) 0.028(4) 0.000(3) 0.000(3) -0.001(3)
C56 0.032(4) 0.026(4) 0.041(5) 0.001(3) -0.008(4) 0.000(3)
C57 0.028(4) 0.034(4) 0.040(4) -0.008(3) -0.007(3) -0.005(3)
C58 0.056(6) 0.018(4) 0.065(6) -0.018(4) -0.013(5) 0.010(4)
C59 0.052(6) 0.030(4) 0.071(6) -0.011(4) -0.029(5) 0.014(4)
C60 0.047(5) 0.039(5) 0.047(5) -0.008(4) -0.012(4) 0.007(4)
C61 0.020(4) 0.032(4) 0.025(4) 0.005(3) -0.007(3) 0.001(3)
C62 0.037(5) 0.024(4) 0.036(4) -0.001(3) 0.000(3) 0.002(3)
C63 0.030(4) 0.039(5) 0.053(5) 0.012(4) 0.008(4) -0.004(4)
C64 0.026(4) 0.048(5) 0.025(4) 0.001(3) 0.005(3) -0.002(4)
C65 0.040(5) 0.034(4) 0.028(4) -0.004(3) 0.003(3) 0.002(4)
C66 0.041(5) 0.033(4) 0.026(4) -0.003(3) 0.012(3) -0.002(4)
C67 0.039(5) 0.029(4) 0.021(4) -0.001(3) -0.006(3) -0.004(3)
C68 0.041(5) 0.041(5) 0.023(4) 0.002(3) 0.009(3) 0.000(4)
C69 0.036(5) 0.042(5) 0.046(5) 0.005(4) -0.011(4) -0.013(4)
C70 0.048(6) 0.054(5) 0.034(5) -0.007(4) -0.007(4) -0.014(4)
C71 0.058(6) 0.041(5) 0.028(4) -0.003(4) -0.007(4) -0.014(4)
C72 0.037(4) 0.035(4) 0.023(4) -0.001(3) -0.004(3) -0.014(3)
C73 0.023(4) 0.030(4) 0.028(4) -0.002(3) 0.002(3) 0.000(3)
C74 0.017(4) 0.042(4) 0.029(4) 0.003(3) 0.002(3) -0.003(3)
C75 0.030(4) 0.032(4) 0.030(4) 0.005(3) 0.007(3) 0.004(3)
C76 0.019(4) 0.045(5) 0.045(5) 0.010(4) -0.002(3) 0.001(3)
C77 0.025(4) 0.057(5) 0.034(4) -0.004(4) -0.015(3) -0.002(4)
C78 0.041(5) 0.044(5) 0.024(4) -0.011(3) -0.006(3) 0.003(4)
C79 0.027(4) 0.023(4) 0.028(4) -0.011(3) -0.002(3) -0.002(3)
C80 0.031(4) 0.029(4) 0.027(4) -0.008(3) 0.004(3) -0.001(3)
C81 0.022(4) 0.032(4) 0.050(5) -0.001(4) 0.010(4) 0.003(3)
C82 0.063(6) 0.035(4) 0.021(4) -0.004(3) 0.021(4) -0.012(4)
C83 0.053(5) 0.039(5) 0.019(4) 0.004(3) 0.012(3) -0.003(4)
C84 0.031(4) 0.037(4) 0.025(4) -0.005(3) -0.005(3) 0.005(3)
C85 0.025(4) 0.024(4) 0.022(3) -0.007(3) -0.005(3) 0.001(3)
C86 0.036(4) 0.023(4) 0.022(4) -0.004(3) -0.001(3) 0.000(3)
C87 0.049(5) 0.034(4) 0.039(5) 0.006(4) -0.002(4) -0.001(4)
C88 0.040(5) 0.025(4) 0.051(5) -0.007(4) 0.000(4) -0.007(3)
C89 0.039(5) 0.035(4) 0.034(4) -0.014(3) 0.003(4) -0.005(4)
C90 0.031(4) 0.031(4) 0.028(4) -0.007(3) -0.001(3) -0.006(3)
C91 0.014(3) 0.037(4) 0.024(4) 0.001(3) -0.002(3) 0.001(3)
C92 0.029(4) 0.036(4) 0.034(4) -0.002(3) -0.004(3) 0.007(3)
C93 0.046(5) 0.038(5) 0.036(5) 0.000(4) -0.007(4) -0.008(4)
C94 0.023(4) 0.071(6) 0.046(5) 0.022(5) -0.006(4) -0.010(4)
C95 0.026(5) 0.060(6) 0.086(8) 0.012(5) -0.015(5) 0.008(4)
C96 0.026(5) 0.045(5) 0.078(7) 0.003(5) -0.009(4) 0.013(4)
C97 0.024(4) 0.028(4) 0.026(4) -0.001(3) -0.003(3) 0.001(3)
C98 0.025(4) 0.037(4) 0.034(4) -0.007(3) -0.003(3) 0.004(3)
C99 0.039(5) 0.047(5) 0.026(4) -0.002(3) 0.001(3) 0.003(4)
C100 0.038(5) 0.040(4) 0.027(4) -0.003(3) -0.002(3) 0.008(4)
C101 0.038(5) 0.025(4) 0.034(4) -0.008(3) -0.008(4) 0.002(3)
C102 0.027(4) 0.030(4) 0.032(4) 0.006(3) 0.000(3) 0.007(3)
C103 0.018(4) 0.031(4) 0.029(4) 0.006(3) 0.004(3) 0.006(3)
C104 0.033(4) 0.034(4) 0.044(5) 0.000(4) 0.001(4) -0.002(3)
C105 0.045(5) 0.046(5) 0.024(4) 0.001(3) -0.004(4) 0.004(4)
C106 0.030(4) 0.036(4) 0.046(5) 0.005(4) -0.003(4) 0.002(3)
C107 0.038(5) 0.042(5) 0.033(4) 0.000(4) 0.000(4) 0.009(4)
C108 0.035(4) 0.036(4) 0.024(4) -0.007(3) -0.005(3) 0.004(3)
C109 0.020(4) 0.023(4) 0.036(4) -0.003(3) -0.005(3) 0.000(3)
C110 0.031(4) 0.030(4) 0.038(4) 0.007(3) -0.005(3) 0.002(3)
C111 0.033(5) 0.036(4) 0.043(5) 0.011(4) 0.000(4) -0.003(4)
C112 0.068(7) 0.019(4) 0.058(6) -0.007(4) -0.013(5) 0.004(4)
C113 0.070(7) 0.030(4) 0.038(5) -0.006(4) -0.002(4) 0.003(4)
C114 0.053(5) 0.025(4) 0.027(4) -0.001(3) 0.002(4) 0.004(4)
C115 0.024(4) 0.035(4) 0.032(4) -0.001(3) -0.008(3) 0.007(3)
C116 0.038(5) 0.037(5) 0.055(5) -0.012(4) -0.018(4) 0.008(4)
C117 0.042(5) 0.040(5) 0.059(6) -0.004(4) -0.024(4) 0.009(4)
C118 0.061(6) 0.044(5) 0.036(5) -0.006(4) -0.016(4) 0.011(4)
C119 0.058(6) 0.047(5) 0.042(5) -0.012(4) -0.023(4) 0.013(4)
C120 0.051(5) 0.045(5) 0.035(5) -0.013(4) -0.010(4) 0.018(4)
C121 0.023(4) 0.033(4) 0.025(4) -0.003(3) 0.008(3) 0.001(3)
C122 0.036(5) 0.030(4) 0.035(4) -0.004(3) 0.002(3) -0.001(3)
C123 0.045(5) 0.037(5) 0.045(5) 0.007(4) 0.014(4) 0.003(4)
C124 0.049(6) 0.059(6) 0.054(6) 0.003(5) 0.018(5) -0.006(5)
C125 0.033(5) 0.073(7) 0.071(7) 0.015(6) 0.029(5) 0.012(5)
C126 0.036(5) 0.052(5) 0.050(5) 0.011(4) 0.015(4) 0.010(4)
C127 0.033(4) 0.025(4) 0.018(3) 0.001(3) -0.003(3) -0.002(3)
C128 0.034(5) 0.031(4) 0.039(4) -0.004(3) 0.004(4) -0.002(3)
C129 0.058(6) 0.025(4) 0.050(5) -0.001(4) 0.003(4) -0.011(4)
C130 0.047(5) 0.032(4) 0.043(5) 0.007(4) -0.003(4) 0.003(4)
C131 0.028(4) 0.042(5) 0.040(5) -0.004(4) -0.011(4) 0.013(4)
C132 0.032(4) 0.032(4) 0.023(4) -0.004(3) -0.007(3) -0.006(3)
C133 0.033(4) 0.025(4) 0.028(4) -0.001(3) 0.001(3) 0.007(3)
C134 0.027(4) 0.031(4) 0.035(4) -0.010(3) -0.007(3) 0.002(3)
C135 0.034(4) 0.037(4) 0.033(4) -0.013(3) 0.004(3) -0.011(3)
C136 0.049(5) 0.044(5) 0.032(4) -0.009(4) 0.006(4) 0.002(4)
C137 0.032(4) 0.042(5) 0.033(4) 0.002(3) 0.012(3) -0.004(4)
C138 0.023(4) 0.034(4) 0.031(4) 0.002(3) 0.000(3) -0.004(3)
C139 0.024(4) 0.039(4) 0.024(4) 0.010(3) 0.004(3) -0.008(3)
C140 0.036(5) 0.034(4) 0.030(4) 0.003(3) 0.001(3) 0.001(3)
C141 0.051(6) 0.053(5) 0.029(4) 0.003(4) -0.006(4) -0.013(4)
C142 0.043(5) 0.053(5) 0.033(4) 0.011(4) -0.016(4) -0.007(4)
C143 0.031(5) 0.049(5) 0.042(5) 0.012(4) -0.005(4) -0.001(4)
C144 0.031(4) 0.029(4) 0.040(4) 0.004(3) -0.008(4) -0.005(3)
Au10 0.02551(14) 0.01824(12) 0.01643(12) -0.00035(9) -0.00283(10) -0.00008(10)
Au11 0.03600(16) 0.02338(13) 0.01777(13) -0.00324(10) -0.00322(11) -0.00356(11)
Au12 0.03396(16) 0.02473(14) 0.02010(13) 0.00108(10) -0.00809(11) 0.00164(11)
Au13 0.03319(16) 0.01822(13) 0.02300(13) 0.00002(10) -0.00498(11) 0.00213(11)
Au14 0.02625(15) 0.02490(14) 0.02408(14) 0.00328(11) -0.00204(11) -0.00021(11)
Au15 0.02764(15) 0.02179(13) 0.01631(12) 0.00004(10) -0.00328(10) 0.00119(11)
Au16 0.02515(14) 0.02357(13) 0.02404(13) -0.00443(10) -0.00455(11) 0.00177(11)
Au17 0.02748(15) 0.01857(13) 0.02596(14) -0.00344(10) -0.00149(11) -0.00083(11)
Au18 0.03416(16) 0.02390(14) 0.02463(14) -0.00451(11) 0.00476(12) -0.00867(12)
P11 0.0342(11) 0.0288(10) 0.0214(9) -0.0067(7) -0.0010(8) -0.0051(8)
P12 0.0425(12) 0.0276(10) 0.0250(10) -0.0003(8) -0.0129(9) 0.0055(9)
P13 0.0402(12) 0.0226(9) 0.0234(9) -0.0001(7) -0.0071(8) 0.0048(8)
P14 0.0301(11) 0.0507(13) 0.0350(11) 0.0183(10) -0.0038(9) -0.0047(10)
P15 0.0302(10) 0.0245(9) 0.0175(9) -0.0010(7) -0.0012(7) 0.0007(8)
P16 0.0257(10) 0.0260(10) 0.0343(11) -0.0050(8) -0.0063(8) 0.0022(8)
P17 0.0294(10) 0.0229(9) 0.0233(9) 0.0011(7) -0.0071(8) -0.0031(8)
P18 0.0487(13) 0.0280(10) 0.0308(11) -0.0075(8) 0.0092(9) -0.0147(9)
C145 0.047(5) 0.031(4) 0.024(4) -0.006(3) 0.000(3) -0.002(4)
C146 0.052(6) 0.044(5) 0.040(5) 0.005(4) -0.006(4) -0.008(4)
C147 0.073(7) 0.062(6) 0.050(6) 0.019(5) -0.016(5) -0.017(6)
C148 0.101(9) 0.055(6) 0.027(5) 0.001(4) -0.009(5) -0.032(6)
C149 0.096(9) 0.060(6) 0.020(4) -0.007(4) 0.024(5) -0.034(6)
C150 0.070(6) 0.050(5) 0.018(4) -0.010(4) 0.004(4) -0.019(5)
C151 0.021(4) 0.032(4) 0.032(4) 0.000(3) 0.001(3) -0.001(3)
C152 0.046(5) 0.040(5) 0.025(4) -0.007(3) -0.007(4) -0.012(4)
C153 0.049(5) 0.046(5) 0.028(4) -0.002(4) 0.001(4) -0.017(4)
C154 0.025(4) 0.024(4) 0.051(5) -0.015(3) -0.013(4) 0.001(3)
C155 0.038(5) 0.038(4) 0.024(4) -0.008(3) -0.006(3) 0.004(4)
C156 0.045(5) 0.030(4) 0.020(4) -0.001(3) -0.007(3) 0.000(3)
C157 0.027(4) 0.034(4) 0.040(4) -0.013(3) 0.001(3) -0.008(3)
C158 0.034(5) 0.042(5) 0.087(7) -0.024(5) -0.006(5) -0.010(4)
C159 0.027(5) 0.048(6) 0.118(10) -0.002(6) 0.004(5) -0.013(4)
C160 0.041(6) 0.052(6) 0.077(7) 0.003(5) 0.015(5) 0.005(5)
C161 0.049(6) 0.052(5) 0.030(4) 0.000(4) 0.008(4) -0.008(4)
C162 0.036(4) 0.032(4) 0.023(4) -0.002(3) 0.003(3) -0.004(3)
C163 0.051(5) 0.020(4) 0.030(4) 0.002(3) -0.015(4) -0.002(3)
C164 0.053(6) 0.035(5) 0.081(7) 0.011(5) 0.001(5) 0.008(4)
C165 0.061(7) 0.037(5) 0.109(9) 0.028(6) -0.002(7) 0.018(5)
C166 0.073(7) 0.035(5) 0.032(5) 0.002(4) -0.007(5) -0.004(5)
C167 0.076(8) 0.056(6) 0.072(7) 0.000(5) 0.036(6) -0.004(6)
C168 0.070(7) 0.035(5) 0.067(7) 0.001(5) 0.029(6) -0.002(5)
C169 0.042(5) 0.026(4) 0.033(4) 0.004(3) -0.011(4) 0.009(3)
C170 0.042(5) 0.043(5) 0.031(4) 0.001(4) -0.005(4) 0.009(4)
C171 0.059(6) 0.046(5) 0.047(5) 0.013(4) 0.001(5) 0.007(5)
C172 0.052(6) 0.067(7) 0.054(6) 0.014(5) -0.001(5) 0.013(5)
C173 0.034(5) 0.089(8) 0.052(6) -0.001(5) -0.006(5) 0.018(5)
C174 0.053(6) 0.050(5) 0.047(5) 0.006(4) -0.008(5) 0.006(5)
C175 0.040(5) 0.028(4) 0.029(4) -0.002(3) -0.014(3) 0.002(3)
C176 0.056(6) 0.039(5) 0.025(4) 0.001(3) -0.020(4) -0.008(4)
C177 0.052(6) 0.053(6) 0.034(5) -0.008(4) -0.020(4) -0.008(4)
C178 0.045(5) 0.052(6) 0.043(5) -0.019(4) -0.005(4) -0.005(4)
C179 0.040(5) 0.032(4) 0.056(6) -0.005(4) -0.007(4) -0.007(4)
C180 0.032(4) 0.038(4) 0.031(4) 0.006(3) -0.003(3) 0.008(3)
C181 0.042(5) 0.026(4) 0.031(4) -0.004(3) -0.009(4) 0.004(3)
C182 0.050(6) 0.069(6) 0.034(5) 0.003(4) 0.000(4) 0.018(5)
C183 0.048(6) 0.064(6) 0.059(6) -0.007(5) -0.002(5) 0.019(5)
C184 0.050(6) 0.044(5) 0.079(8) 0.003(5) -0.016(6) 0.009(5)
C185 0.049(6) 0.057(6) 0.081(8) 0.032(6) -0.020(6) 0.006(5)
C186 0.047(6) 0.056(6) 0.046(5) 0.017(4) -0.019(4) 0.003(4)
C187 0.046(5) 0.035(4) 0.013(3) 0.001(3) -0.005(3) -0.001(4)
C188 0.056(6) 0.030(4) 0.039(5) 0.001(4) -0.007(4) -0.004(4)
C189 0.073(7) 0.028(4) 0.032(4) -0.011(3) -0.003(4) 0.003(4)
C190 0.055(6) 0.044(5) 0.024(4) -0.009(4) 0.005(4) -0.021(4)
C191 0.037(5) 0.036(4) 0.029(4) 0.003(3) -0.007(3) -0.009(3)
C192 0.036(4) 0.017(3) 0.024(4) -0.004(3) -0.003(3) -0.005(3)
C193 0.023(4) 0.041(5) 0.060(6) 0.018(4) -0.009(4) -0.001(3)
C194 0.043(5) 0.039(5) 0.070(6) 0.024(5) -0.012(5) -0.009(4)
C195 0.036(5) 0.049(6) 0.098(8) 0.019(6) -0.017(5) -0.016(4)
C196 0.042(6) 0.056(6) 0.093(8) 0.000(6) -0.035(6) -0.007(5)
C197 0.047(6) 0.054(6) 0.060(6) 0.013(5) -0.022(5) -0.008(5)
C198 0.042(5) 0.037(5) 0.063(6) 0.015(4) -0.025(5) -0.011(4)
C199 0.045(6) 0.082(7) 0.024(4) 0.011(4) 0.001(4) 0.007(5)
C200 0.038(6) 0.082(8) 0.063(7) 0.028(6) 0.006(5) 0.005(5)
C201 0.029(5) 0.088(8) 0.083(8) 0.019(7) 0.007(5) 0.002(5)
C202 0.061(8) 0.133(12) 0.046(6) -0.008(7) 0.004(5) 0.035(8)
C203 0.071(8) 0.131(11) 0.050(6) -0.035(7) -0.020(6) 0.040(8)
C204 0.039(6) 0.109(9) 0.042(5) -0.021(6) -0.010(4) 0.018(6)
C205 0.038(5) 0.085(8) 0.053(6) 0.039(5) -0.021(5) -0.029(5)
C206 0.037(6) 0.142(11) 0.066(7) 0.055(7) -0.011(5) -0.045(6)
C207 0.059(8) 0.213(18) 0.075(9) 0.104(11) -0.038(7) -0.076(10)
C208 0.075(10) 0.147(14) 0.168(16) 0.132(14) -0.089(11) -0.077(10)
C209 0.061(8) 0.076(8) 0.158(14) 0.071(9) -0.066(9) -0.048(6)
C210 0.059(7) 0.062(7) 0.106(9) 0.056(7) -0.040(6) -0.036(6)
C211 0.033(4) 0.023(4) 0.030(4) 0.000(3) -0.010(3) -0.001(3)
C212 0.038(5) 0.049(5) 0.032(4) 0.008(4) 0.009(4) 0.006(4)
C213 0.050(6) 0.070(7) 0.048(6) 0.014(5) 0.014(5) 0.013(5)
C214 0.033(5) 0.053(5) 0.050(5) -0.014(4) 0.000(4) 0.010(4)
C215 0.043(5) 0.020(4) 0.060(6) -0.009(4) -0.004(4) 0.008(3)
C216 0.042(5) 0.041(5) 0.025(4) 0.000(3) 0.004(3) 0.003(4)
C217 0.036(4) 0.021(3) 0.018(3) 0.005(3) -0.004(3) -0.004(3)
C218 0.038(5) 0.029(4) 0.027(4) -0.003(3) 0.004(3) 0.005(3)
C219 0.052(5) 0.025(4) 0.032(4) -0.006(3) -0.008(4) -0.010(4)
C220 0.044(5) 0.032(4) 0.029(4) -0.003(3) -0.009(4) -0.004(4)
C221 0.042(5) 0.040(5) 0.037(5) -0.008(4) -0.005(4) -0.009(4)
C222 0.035(5) 0.040(4) 0.029(4) -0.005(3) -0.002(3) 0.000(4)
C223 0.030(4) 0.034(4) 0.024(4) 0.000(3) -0.003(3) 0.005(3)
C224 0.042(5) 0.027(4) 0.022(4) -0.003(3) 0.001(3) -0.007(3)
C225 0.039(5) 0.033(4) 0.024(4) 0.000(3) -0.007(3) 0.003(3)
C226 0.034(4) 0.034(4) 0.033(4) 0.009(3) 0.001(3) -0.001(3)
C227 0.033(5) 0.037(4) 0.043(5) 0.000(4) -0.002(4) -0.005(4)
C228 0.048(5) 0.036(4) 0.029(4) -0.003(3) -0.008(4) -0.012(4)
C229 0.031(4) 0.022(4) 0.036(4) 0.003(3) -0.010(3) -0.006(3)
C230 0.038(5) 0.038(4) 0.020(4) -0.002(3) -0.013(3) 0.007(4)
C231 0.070(6) 0.027(4) 0.024(4) 0.003(3) -0.010(4) -0.013(4)
C232 0.037(5) 0.042(5) 0.037(5) 0.003(4) -0.002(4) -0.011(4)
C233 0.038(5) 0.045(5) 0.061(6) 0.012(4) -0.003(4) -0.006(4)
C234 0.030(5) 0.034(4) 0.058(6) 0.011(4) -0.007(4) 0.000(3)
C235 0.022(4) 0.036(4) 0.030(4) -0.008(3) -0.003(3) 0.006(3)
C236 0.043(5) 0.051(5) 0.032(4) -0.006(4) -0.007(4) 0.000(4)
C237 0.042(5) 0.069(6) 0.029(4) -0.004(4) -0.003(4) -0.001(5)
C238 0.041(5) 0.071(6) 0.033(5) -0.004(4) -0.003(4) 0.010(5)
C239 0.039(5) 0.062(6) 0.034(5) -0.014(4) -0.006(4) 0.011(4)
C240 0.034(5) 0.037(4) 0.039(5) -0.009(4) -0.015(4) 0.003(4)
C241 0.024(4) 0.026(4) 0.031(4) -0.004(3) -0.002(3) 0.000(3)
C242 0.028(4) 0.029(4) 0.037(4) 0.001(3) -0.005(3) 0.003(3)
C243 0.058(6) 0.027(4) 0.041(5) 0.003(4) -0.009(4) 0.004(4)
C244 0.094(8) 0.050(6) 0.036(5) 0.002(4) 0.008(5) 0.040(6)
C245 0.097(9) 0.066(7) 0.043(6) 0.000(5) -0.010(6) 0.044(6)
C246 0.055(6) 0.035(4) 0.036(5) 0.000(4) -0.001(4) 0.016(4)
C247 0.032(4) 0.036(4) 0.019(3) -0.002(3) -0.008(3) -0.007(3)
C248 0.028(4) 0.051(5) 0.038(5) 0.017(4) -0.005(4) -0.005(4)
C249 0.038(5) 0.081(7) 0.041(5) 0.024(5) -0.010(4) -0.001(5)
C250 0.037(5) 0.095(8) 0.018(4) -0.006(4) 0.004(4) -0.023(5)
C251 0.064(7) 0.059(7) 0.083(8) -0.026(6) 0.004(6) -0.019(6)
C252 0.033(5) 0.038(5) 0.091(8) -0.024(5) 0.011(5) -0.009(4)
C253 0.043(5) 0.014(3) 0.049(5) -0.010(3) -0.003(4) 0.003(3)
C254 0.080(9) 0.054(7) 0.119(11) -0.012(7) 0.028(8) 0.013(6)
C255 0.106(11) 0.054(7) 0.126(12) -0.023(8) -0.015(9) 0.030(7)
C256 0.069(9) 0.103(11) 0.125(12) -0.074(10) -0.013(8) 0.020(8)
C257 0.156(15) 0.092(10) 0.113(12) 0.029(9) 0.092(11) 0.052(10)
C258 0.104(10) 0.079(8) 0.066(8) 0.023(6) 0.019(7) 0.034(7)
C259 0.030(4) 0.040(4) 0.032(4) 0.010(3) -0.010(3) -0.007(3)
C260 0.115(10) 0.086(8) 0.020(4) 0.000(5) 0.015(5) 0.054(7)
C261 0.103(9) 0.081(8) 0.022(5) 0.000(5) 0.007(5) 0.028(7)
C262 0.038(6) 0.141(11) 0.028(5) 0.030(6) -0.010(4) 0.006(6)
C263 0.137(15) 0.51(4) 0.072(10) 0.153(17) 0.065(10) 0.20(2)
C264 0.097(11) 0.33(3) 0.051(8) 0.095(12) 0.035(7) 0.106(14)
C265 0.058(6) 0.028(5) 0.076(7) -0.020(5) 0.038(5) -0.020(4)
C266 0.055(6) 0.064(7) 0.081(8) -0.036(6) 0.038(6) -0.032(5)
C267 0.085(10) 0.063(8) 0.110(11) -0.049(7) 0.073(8) -0.036(7)
C268 0.078(10) 0.033(6) 0.196(18) -0.008(8) 0.093(11) -0.005(6)
C269 0.106(11) 0.054(7) 0.147(14) 0.026(8) 0.074(10) 0.017(7)
C270 0.069(7) 0.046(6) 0.093(9) 0.012(6) 0.049(7) 0.015(5)
C271 0.052(5) 0.025(4) 0.019(4) -0.004(3) -0.001(3) -0.004(3)
C272 0.043(5) 0.029(4) 0.029(4) -0.007(3) 0.007(3) -0.005(3)
C273 0.047(5) 0.034(4) 0.031(4) -0.003(3) -0.004(4) 0.001(4)
C274 0.068(6) 0.025(4) 0.030(4) -0.003(3) -0.015(4) -0.008(4)
C275 0.035(5) 0.040(5) 0.037(5) 0.003(4) -0.015(4) -0.008(4)
C276 0.038(5) 0.030(4) 0.031(4) -0.003(3) -0.006(3) -0.001(3)
C277 0.064(6) 0.039(5) 0.033(5) 0.001(4) 0.009(4) -0.028(4)
C278 0.054(5) 0.035(4) 0.024(4) -0.012(3) 0.009(4) -0.019(4)
C279 0.072(7) 0.050(6) 0.039(5) -0.018(4) 0.004(5) -0.020(5)
C280 0.071(7) 0.076(7) 0.025(4) -0.001(4) 0.006(4) -0.032(6)
C281 0.102(9) 0.072(7) 0.039(5) 0.026(5) -0.007(6) -0.050(7)
C282 0.098(8) 0.068(6) 0.024(4) 0.007(4) -0.014(5) -0.054(6)
C283 0.049(5) 0.024(4) 0.009(3) 0.003(3) 0.002(3) 0.004(3)
C284 0.063(6) 0.034(4) 0.025(4) 0.003(3) 0.002(4) 0.008(4)
C285 0.080(8) 0.039(5) 0.049(6) 0.017(4) -0.012(5) -0.010(5)
C286 0.075(7) 0.044(5) 0.048(6) 0.010(4) 0.013(5) 0.000(5)
C287 0.116(10) 0.039(5) 0.036(5) -0.002(4) 0.012(6) -0.007(6)
C288 0.077(7) 0.032(4) 0.034(5) 0.000(4) 0.005(4) 0.004(4)
V1 0.0292(7) 0.0228(6) 0.0387(7) 0.0041(5) -0.0174(6) -0.0027(5)
V2 0.0286(7) 0.0206(6) 0.0447(8) -0.0068(5) -0.0146(6) 0.0024(5)
V3 0.0218(6) 0.0226(6) 0.0282(6) -0.0036(5) -0.0073(5) 0.0025(5)
V4 0.0282(7) 0.0403(8) 0.0328(7) -0.0143(6) -0.0036(6) -0.0005(6)
V5 0.0270(7) 0.0410(8) 0.0267(7) -0.0069(6) -0.0046(5) -0.0084(6)
V6 0.0322(7) 0.0398(7) 0.0250(7) 0.0009(5) -0.0082(5) -0.0084(6)
V7 0.0252(6) 0.0223(6) 0.0262(6) 0.0010(5) -0.0081(5) 0.0001(5)
V8 0.0211(6) 0.0240(6) 0.0263(6) -0.0021(5) -0.0084(5) 0.0002(5)
V9 0.0214(6) 0.0258(6) 0.0252(6) -0.0008(5) -0.0061(5) 0.0002(5)
V10 0.0268(7) 0.0261(6) 0.0349(7) 0.0043(5) -0.0122(6) -0.0063(5)
O1 0.036(3) 0.030(3) 0.047(3) 0.006(2) -0.023(3) -0.006(2)
O2 0.030(3) 0.019(2) 0.047(3) 0.001(2) -0.013(2) 0.004(2)
O3 0.033(3) 0.026(3) 0.067(4) -0.012(3) -0.016(3) 0.002(2)
O4 0.029(3) 0.021(2) 0.031(3) -0.002(2) -0.013(2) 0.003(2)
O5 0.029(3) 0.030(3) 0.034(3) 0.000(2) -0.002(2) 0.002(2)
O6 0.023(3) 0.025(3) 0.036(3) -0.013(2) 0.000(2) 0.005(2)
O7 0.020(3) 0.031(3) 0.031(3) -0.004(2) -0.005(2) -0.002(2)
O8 0.038(3) 0.054(4) 0.058(4) -0.025(3) -0.012(3) 0.004(3)
O9 0.028(3) 0.048(3) 0.033(3) -0.007(2) -0.006(2) -0.002(2)
O10 0.026(3) 0.053(3) 0.041(3) -0.014(3) 0.001(2) -0.016(3)
O11 0.032(3) 0.045(3) 0.029(3) -0.002(2) -0.008(2) -0.009(2)
O12 0.029(3) 0.028(3) 0.026(3) -0.003(2) -0.005(2) -0.002(2)
O13 0.027(3) 0.046(3) 0.031(3) -0.012(2) -0.006(2) -0.012(2)
O14 0.022(3) 0.028(3) 0.024(2) -0.007(2) -0.006(2) -0.002(2)
O15 0.025(3) 0.027(3) 0.033(3) -0.010(2) -0.007(2) 0.000(2)
O16 0.013(2) 0.021(2) 0.030(3) 0.0002(19) -0.0058(19) 0.0008(18)
O17 0.020(2) 0.023(2) 0.028(3) 0.000(2) -0.008(2) -0.0025(19)
O18 0.034(3) 0.034(3) 0.022(3) 0.003(2) -0.007(2) -0.005(2)
O19 0.038(3) 0.021(3) 0.046(3) 0.003(2) -0.018(3) -0.006(2)
O20 0.032(3) 0.028(3) 0.039(3) 0.008(2) -0.012(2) -0.007(2)
O21 0.027(3) 0.036(3) 0.037(3) 0.006(2) -0.011(2) -0.010(2)
O22 0.023(3) 0.028(3) 0.029(3) 0.003(2) -0.012(2) -0.001(2)
O23 0.021(2) 0.019(2) 0.022(2) -0.0006(18) -0.0055(19) 0.0044(19)
O24 0.027(3) 0.028(3) 0.026(3) 0.004(2) -0.007(2) -0.002(2)
O25 0.026(3) 0.026(3) 0.035(3) 0.000(2) -0.008(2) -0.003(2)
O26 0.035(3) 0.021(2) 0.040(3) -0.004(2) -0.010(2) 0.001(2)
O27 0.027(3) 0.027(3) 0.037(3) 0.002(2) -0.012(2) -0.004(2)
O28 0.046(4) 0.042(3) 0.032(3) 0.002(2) -0.014(3) -0.009(3)
V11 0.0323(7) 0.0365(7) 0.0226(6) 0.0079(5) -0.0092(5) -0.0071(6)
V12 0.0266(7) 0.0225(6) 0.0296(6) 0.0032(5) -0.0105(5) -0.0022(5)
V13 0.0217(6) 0.0250(6) 0.0199(6) -0.0013(5) -0.0053(5) -0.0015(5)
V14 0.0189(6) 0.0261(6) 0.0222(6) -0.0037(5) -0.0024(5) -0.0005(5)
V15 0.0244(6) 0.0275(6) 0.0221(6) -0.0027(5) -0.0025(5) -0.0056(5)
V16 0.0259(6) 0.0240(6) 0.0186(6) 0.0001(5) -0.0034(5) -0.0021(5)
V17 0.0285(7) 0.0238(6) 0.0217(6) -0.0026(5) -0.0033(5) 0.0006(5)
V18 0.0188(6) 0.0262(6) 0.0182(6) -0.0002(5) -0.0035(4) 0.0000(5)
V19 0.0274(7) 0.0365(7) 0.0177(6) -0.0020(5) -0.0003(5) -0.0009(5)
V20 0.0287(7) 0.0414(8) 0.0234(6) 0.0051(5) -0.0041(5) -0.0089(6)
O29 0.045(3) 0.045(3) 0.025(3) 0.009(2) -0.012(2) -0.008(3)
O30 0.037(3) 0.023(3) 0.037(3) 0.006(2) -0.015(2) -0.005(2)
O31 0.026(3) 0.028(3) 0.021(2) 0.002(2) -0.007(2) -0.001(2)
O32 0.039(3) 0.023(3) 0.036(3) 0.006(2) -0.016(2) 0.003(2)
O33 0.020(2) 0.025(2) 0.022(2) 0.0006(19) -0.0038(19) -0.0029(19)
O34 0.022(3) 0.029(3) 0.025(3) -0.004(2) -0.002(2) -0.005(2)
O35 0.026(3) 0.035(3) 0.032(3) -0.008(2) -0.005(2) 0.000(2)
O36 0.019(3) 0.036(3) 0.028(3) -0.003(2) 0.000(2) -0.002(2)
O37 0.028(3) 0.043(3) 0.027(3) -0.003(2) 0.000(2) -0.013(2)
O38 0.029(3) 0.031(3) 0.021(2) -0.005(2) -0.004(2) -0.008(2)
O39 0.022(3) 0.027(2) 0.019(2) -0.0015(19) -0.0016(19) -0.002(2)
O40 0.025(3) 0.028(3) 0.023(2) -0.005(2) -0.007(2) -0.003(2)
O41 0.023(3) 0.027(2) 0.014(2) 0.0004(18) -0.0029(18) -0.009(2)
O42 0.022(3) 0.021(2) 0.027(3) -0.0007(19) -0.005(2) -0.0017(19)
O43 0.024(3) 0.029(3) 0.016(2) -0.0001(19) -0.0032(19) -0.003(2)
O44 0.024(3) 0.030(3) 0.019(2) 0.002(2) -0.004(2) -0.004(2)
O45 0.025(3) 0.030(3) 0.033(3) 0.003(2) -0.005(2) -0.007(2)
O46 0.031(3) 0.044(3) 0.016(2) 0.001(2) -0.003(2) -0.003(2)
O47 0.040(3) 0.046(3) 0.026(3) 0.010(2) -0.007(2) -0.012(3)
O48 0.035(3) 0.053(3) 0.033(3) 0.011(3) -0.005(2) -0.019(3)
O49 0.031(3) 0.048(3) 0.020(3) -0.001(2) 0.001(2) -0.003(2)
O50 0.039(3) 0.047(3) 0.027(3) -0.003(2) -0.003(2) 0.002(3)
O51 0.021(3) 0.037(3) 0.023(3) 0.004(2) -0.003(2) -0.008(2)
O52 0.020(2) 0.031(3) 0.017(2) -0.0042(19) -0.0008(19) 0.005(2)
O53 0.022(3) 0.025(2) 0.021(2) 0.0018(19) -0.0063(19) 0.000(2)
O54 0.039(3) 0.033(3) 0.024(3) -0.005(2) -0.003(2) 0.007(2)
O55 0.030(3) 0.027(3) 0.021(2) 0.000(2) -0.007(2) 0.004(2)
O56 0.032(3) 0.036(3) 0.022(3) -0.002(2) -0.006(2) -0.006(2)

loop_
_atom_type_symbol
_atom_type_description
_atom_type_scat_dispersion_real
_atom_type_scat_dispersion_imag
_atom_type_scat_source
C C 0.0033 0.0016 'International Tables Vol C Tables 4.2.6.8 and 6.1.1.4'
H H 0.0000 0.0000 'International Tables Vol C Tables 4.2.6.8 and 6.1.1.4'
N N 0.0061 0.0033 'International Tables Vol C Tables 4.2.6.8 and 6.1.1.4'
O O 0.0106 0.0060 'International Tables Vol C Tables 4.2.6.8 and 6.1.1.4'
P P 0.1023 0.0942 'International Tables Vol C Tables 4.2.6.8 and 6.1.1.4'
Cl Cl 0.1484 0.1585 'International Tables Vol C Tables 4.2.6.8 and 6.1.1.4'
V V 0.3005 0.5294 'International Tables Vol C Tables 4.2.6.8 and 6.1.1.4'
Au Au -2.0133 8.8022 'International Tables Vol C Tables 4.2.6.8 and 6.1.1.4'

loop_
_geom_angle_atom_site_label_1
_geom_angle_atom_site_label_2
_geom_angle_atom_site_label_3
_geom_angle
_geom_angle_site_symmetry_1
_geom_angle_site_symmetry_3
_geom_angle_publ_flag
Au9 Au1 Au8 61.962(11) . . ?
Au9 Au1 Au4 177.560(13) . . ?
Au8 Au1 Au4 118.851(14) . . ?
Au9 Au1 Au5 116.940(14) . . ?
Au8 Au1 Au5 173.877(12) . . ?
Au4 Au1 Au5 62.524(12) . . ?
Au9 Au1 Au3 114.229(13) . . ?
Au8 Au1 Au3 122.091(12) . . ?
Au4 Au1 Au3 63.340(11) . . ?
Au5 Au1 Au3 64.020(10) . . ?
Au9 Au1 Au7 64.370(11) . . ?
Au8 Au1 Au7 64.079(10) . . ?
Au4 Au1 Au7 118.066(13) . . ?
Au5 Au1 Au7 109.853(12) . . ?
Au3 Au1 Au7 172.814(13) . . ?
Au9 Au1 Au2 65.172(10) . . ?
Au8 Au1 Au2 65.364(10) . . ?
Au4 Au1 Au2 112.846(11) . . ?
Au5 Au1 Au2 120.157(12) . . ?
Au3 Au1 Au2 62.963(11) . . ?
Au7 Au1 Au2 120.314(13) . . ?
Au9 Au1 Au6 118.925(12) . . ?
Au8 Au1 Au6 112.929(12) . . ?
Au4 Au1 Au6 63.147(10) . . ?
Au5 Au1 Au6 61.832(10) . . ?
Au3 Au1 Au6 116.046(14) . . ?
Au7 Au1 Au6 61.342(11) . . ?
Au2 Au1 Au6 174.695(13) . . ?
P2 Au2 Au1 177.17(5) . . ?
P2 Au2 Au3 121.84(5) . . ?
Au1 Au2 Au3 58.416(9) . . ?
P2 Au2 Au9 125.16(5) . . ?
Au1 Au2 Au9 56.471(9) . . ?
Au3 Au2 Au9 103.820(11) . . ?
P2 Au2 Au8 121.65(5) . . ?
Au1 Au2 Au8 56.773(10) . . ?
Au3 Au2 Au8 110.326(12) . . ?
Au9 Au2 Au8 56.493(10) . . ?
P3 Au3 Au1 171.88(5) . . ?
P3 Au3 Au4 115.75(5) . . ?
Au1 Au3 Au4 57.891(10) . . ?
P3 Au3 Au2 129.49(5) . . ?
Au1 Au3 Au2 58.621(10) . . ?
Au4 Au3 Au2 105.144(11) . . ?
P3 Au3 Au5 115.14(5) . . ?
Au1 Au3 Au5 57.799(10) . . ?
Au4 Au3 Au5 58.700(11) . . ?
Au2 Au3 Au5 110.820(11) . . ?
P4 Au4 Au1 139.50(5) . . ?
P4 Au4 Au5 160.84(5) . . ?
Au1 Au4 Au5 58.988(10) . . ?
P4 Au4 Au3 128.11(5) . . ?
Au1 Au4 Au3 58.770(9) . . ?
Au5 Au4 Au3 61.270(10) . . ?
P4 Au4 Au6 120.48(5) . . ?
Au1 Au4 Au6 59.700(10) . . ?
Au5 Au4 Au6 59.574(10) . . ?
Au3 Au4 Au6 109.431(13) . . ?
P5 Au5 Au1 147.16(5) . . ?
P5 Au5 Au4 153.04(5) . . ?
Au1 Au5 Au4 58.488(10) . . ?
P5 Au5 Au6 130.49(5) . . ?
Au1 Au5 Au6 60.137(10) . . ?
Au4 Au5 Au6 61.225(9) . . ?
P5 Au5 Au3 119.41(5) . . ?
Au1 Au5 Au3 58.181(9) . . ?
Au4 Au5 Au3 60.030(11) . . ?
Au6 Au5 Au3 109.758(13) . . ?
P6 Au6 Au1 173.16(5) . . ?
P6 Au6 Au7 127.11(4) . . ?
Au1 Au6 Au7 58.537(9) . . ?
P6 Au6 Au5 120.09(5) . . ?
Au1 Au6 Au5 58.031(11) . . ?
Au7 Au6 Au5 104.660(12) . . ?
P6 Au6 Au4 116.02(5) . . ?
Au1 Au6 Au4 57.154(10) . . ?
Au7 Au6 Au4 110.234(11) . . ?
Au5 Au6 Au4 59.200(11) . . ?
P7 Au7 Au1 169.47(5) . . ?
P7 Au7 Au6 112.91(5) . . ?
Au1 Au7 Au6 60.122(10) . . ?
P7 Au7 Au9 124.34(5) . . ?
Au1 Au7 Au9 56.892(10) . . ?
Au6 Au7 Au9 111.245(11) . . ?
P7 Au7 Au8 132.91(5) . . ?
Au1 Au7 Au8 57.436(9) . . ?
Au6 Au7 Au8 106.661(11) . . ?
Au9 Au7 Au8 57.411(10) . . ?
P8 Au8 Au1 157.20(5) . . ?
P8 Au8 Au9 144.20(5) . . ?
Au1 Au8 Au9 58.597(10) . . ?
P8 Au8 Au7 125.27(5) . . ?
Au1 Au8 Au7 58.485(9) . . ?
Au9 Au8 Au7 61.281(11) . . ?
P8 Au8 Au2 125.52(5) . . ?
Au1 Au8 Au2 57.863(9) . . ?
Au9 Au8 Au2 61.385(9) . . ?
Au7 Au8 Au2 109.178(12) . . ?
P9 Au9 Au1 160.14(5) . . ?
P9 Au9 Au8 140.32(5) . . ?
Au1 Au9 Au8 59.440(10) . . ?
P9 Au9 Au7 126.67(5) . . ?
Au1 Au9 Au7 58.738(9) . . ?
Au8 Au9 Au7 61.308(9) . . ?
P9 Au9 Au2 123.24(5) . . ?
Au1 Au9 Au2 58.357(10) . . ?
Au8 Au9 Au2 62.122(11) . . ?
Au7 Au9 Au2 109.765(13) . . ?
C13 P2 C1 101.8(3) . . ?
C13 P2 C7 105.1(3) . . ?
C1 P2 C7 107.3(3) . . ?
C13 P2 Au2 119.2(2) . . ?
C1 P2 Au2 112.4(2) . . ?
C7 P2 Au2 110.1(2) . . ?
C25 P3 C31 106.0(3) . . ?
C25 P3 C19 105.7(4) . . ?
C31 P3 C19 105.3(3) . . ?
C25 P3 Au3 111.4(3) . . ?
C31 P3 Au3 113.6(2) . . ?
C19 P3 Au3 114.3(2) . . ?
C43 P4 C49 107.9(3) . . ?
C43 P4 C37 106.7(3) . . ?
C49 P4 C37 103.2(3) . . ?
C43 P4 Au4 113.8(2) . . ?
C49 P4 Au4 110.2(2) . . ?
C37 P4 Au4 114.5(2) . . ?
C115 P5 C121 104.6(3) . . ?
C115 P5 C109 105.0(3) . . ?
C121 P5 C109 107.1(3) . . ?
C115 P5 Au5 116.8(3) . . ?
C121 P5 Au5 112.7(2) . . ?
C109 P5 Au5 110.0(2) . . ?
C55 P6 C61 105.2(3) . . ?
C55 P6 C67 105.5(3) . . ?
C61 P6 C67 104.5(3) . . ?
C55 P6 Au6 111.2(2) . . ?
C61 P6 Au6 112.6(2) . . ?
C67 P6 Au6 116.9(2) . . ?
C73 P7 C85 104.0(3) . . ?
C73 P7 C79 108.4(3) . . ?
C85 P7 C79 104.1(3) . . ?
C73 P7 Au7 111.1(2) . . ?
C85 P7 Au7 115.2(2) . . ?
C79 P7 Au7 113.4(2) . . ?
C97 P8 C91 107.4(3) . . ?
C97 P8 C103 105.5(3) . . ?
C91 P8 C103 105.3(3) . . ?
C97 P8 Au8 110.8(2) . . ?
C91 P8 Au8 113.1(2) . . ?
C103 P8 Au8 114.2(2) . . ?
C139 P9 C127 105.6(3) . . ?
C139 P9 C133 104.9(3) . . ?
C127 P9 C133 109.1(3) . . ?
C139 P9 Au9 115.9(2) . . ?
C127 P9 Au9 109.2(2) . . ?
C133 P9 Au9 111.8(2) . . ?
C2 C1 C6 119.5(7) . . ?
C2 C1 P2 123.2(5) . . ?
C6 C1 P2 117.1(5) . . ?
C1 C2 C3 120.3(7) . . ?
C4 C3 C2 119.9(7) . . ?
C3 C4 C5 119.5(8) . . ?
C6 C5 C4 120.4(7) . . ?
C5 C6 C1 120.4(7) . . ?
C12 C7 C8 119.3(7) . . ?
C12 C7 P2 118.6(5) . . ?
C8 C7 P2 122.0(6) . . ?
C9 C8 C7 120.5(8) . . ?
C8 C9 C10 120.8(7) . . ?
C11 C10 C9 118.4(8) . . ?
C12 C11 C10 119.9(8) . . ?
C7 C12 C11 121.0(7) . . ?
C18 C13 C14 118.2(7) . . ?
C18 C13 P2 119.2(6) . . ?
C14 C13 P2 122.2(6) . . ?
C15 C14 C13 120.5(7) . . ?
C14 C15 C16 120.3(7) . . ?
C15 C16 C17 119.5(7) . . ?
C18 C17 C16 118.9(8) . . ?
C17 C18 C13 122.5(7) . . ?
C20 C19 C24 121.8(8) . . ?
C20 C19 P3 119.7(7) . . ?
C24 C19 P3 118.5(6) . . ?
C19 C20 C21 116.6(9) . . ?
C22 C21 C20 121.7(9) . . ?
C21 C22 C23 121.4(9) . . ?
C22 C23 C24 119.6(10) . . ?
C19 C24 C23 118.9(8) . . ?
C26 C25 C30 118.7(7) . . ?
C26 C25 P3 124.7(7) . . ?
C30 C25 P3 116.3(6) . . ?
C25 C26 C27 119.2(9) . . ?
C28 C27 C26 120.3(9) . . ?
C29 C28 C27 121.3(9) . . ?
C28 C29 C30 119.2(10) . . ?
C29 C30 C25 121.2(9) . . ?
C32 C31 C36 118.3(7) . . ?
C32 C31 P3 122.5(6) . . ?
C36 C31 P3 119.0(6) . . ?
C31 C32 C33 119.8(8) . . ?
C34 C33 C32 120.5(8) . . ?
C35 C34 C33 119.6(8) . . ?
C34 C35 C36 121.4(9) . . ?
C35 C36 C31 120.3(8) . . ?
C38 C37 C42 120.7(6) . . ?
C38 C37 P4 118.0(5) . . ?
C42 C37 P4 121.4(5) . . ?
C37 C38 C39 120.3(7) . . ?
C40 C39 C38 119.8(8) . . ?
C39 C40 C41 119.5(8) . . ?
C42 C41 C40 121.7(8) . . ?
C41 C42 C37 117.9(7) . . ?
C48 C43 C44 120.7(7) . . ?
C48 C43 P4 120.7(6) . . ?
C44 C43 P4 118.5(6) . . ?
C45 C44 C43 117.4(9) . . ?
C46 C45 C44 122.0(9) . . ?
C45 C46 C47 119.7(9) . . ?
C48 C47 C46 120.1(10) . . ?
C47 C48 C43 120.1(9) . . ?
C54 C49 C50 120.3(7) . . ?
C54 C49 P4 120.5(6) . . ?
C50 C49 P4 119.2(6) . . ?
C51 C50 C49 119.0(8) . . ?
C52 C51 C50 120.7(8) . . ?
C51 C52 C53 119.9(8) . . ?
C54 C53 C52 119.6(8) . . ?
C49 C54 C53 120.5(8) . . ?
C60 C55 C56 118.8(7) . . ?
C60 C55 P6 121.5(6) . . ?
C56 C55 P6 119.7(5) . . ?
C57 C56 C55 121.3(7) . . ?
C56 C57 C58 119.9(7) . . ?
C59 C58 C57 119.9(7) . . ?
C58 C59 C60 120.2(8) . . ?
C55 C60 C59 119.8(7) . . ?
C62 C61 C66 118.2(7) . . ?
C62 C61 P6 123.4(6) . . ?
C66 C61 P6 118.3(5) . . ?
C61 C62 C63 119.6(7) . . ?
C64 C63 C62 121.0(7) . . ?
C63 C64 C65 119.7(7) . . ?
C66 C65 C64 119.6(7) . . ?
C65 C66 C61 121.8(7) . . ?
C68 C67 C72 120.4(7) . . ?
C68 C67 P6 119.1(6) . . ?
C72 C67 P6 120.5(6) . . ?
C67 C68 C69 121.0(7) . . ?
C70 C69 C68 118.8(8) . . ?
C69 C70 C71 121.2(8) . . ?
C70 C71 C72 120.6(8) . . ?
C67 C72 C71 118.0(7) . . ?
C74 C73 C78 118.1(7) . . ?
C74 C73 P7 119.2(5) . . ?
C78 C73 P7 122.7(6) . . ?
C75 C74 C73 120.5(7) . . ?
C76 C75 C74 120.6(7) . . ?
C75 C76 C77 119.6(7) . . ?
C78 C77 C76 121.5(7) . . ?
C77 C78 C73 119.7(7) . . ?
C84 C79 C80 119.2(7) . . ?
C84 C79 P7 125.4(6) . . ?
C80 C79 P7 115.4(5) . . ?
C81 C80 C79 120.1(7) . . ?
C82 C81 C80 119.3(7) . . ?
C81 C82 C83 120.5(7) . . ?
C84 C83 C82 119.8(7) . . ?
C83 C84 C79 121.1(7) . . ?
C86 C85 C90 118.9(6) . . ?
C86 C85 P7 119.2(5) . . ?
C90 C85 P7 121.6(5) . . ?
C87 C86 C85 120.0(7) . . ?
C86 C87 C88 120.0(7) . . ?
C89 C88 C87 120.0(7) . . ?
C90 C89 C88 120.3(7) . . ?
C89 C90 C85 120.7(7) . . ?
C92 C91 C96 119.0(7) . . ?
C92 C91 P8 120.6(5) . . ?
C96 C91 P8 120.1(6) . . ?
C91 C92 C93 120.7(7) . . ?
C94 C93 C92 119.5(8) . . ?
C93 C94 C95 120.5(8) . . ?
C94 C95 C96 120.4(8) . . ?
C95 C96 C91 119.9(8) . . ?
C102 C97 C98 118.9(7) . . ?
C102 C97 P8 118.2(6) . . ?
C98 C97 P8 122.9(5) . . ?
C99 C98 C97 121.1(7) . . ?
C98 C99 C100 119.4(8) . . ?
C101 C100 C99 119.4(7) . . ?
C100 C101 C102 120.9(7) . . ?
C97 C102 C101 120.3(7) . . ?
C104 C103 C108 120.0(7) . . ?
C104 C103 P8 118.0(6) . . ?
C108 C103 P8 122.0(6) . . ?
C105 C104 C103 118.6(7) . . ?
C106 C105 C104 122.0(8) . . ?
C105 C106 C107 119.1(8) . . ?
C106 C107 C108 120.7(7) . . ?
C107 C108 C103 119.5(7) . . ?
C114 C109 C110 120.1(7) . . ?
C114 C109 P5 123.1(6) . . ?
C110 C109 P5 116.7(6) . . ?
C111 C110 C109 119.3(7) . . ?
C112 C111 C110 119.0(8) . . ?
C113 C112 C111 122.3(8) . . ?
C112 C113 C114 120.4(8) . . ?
C113 C114 C109 118.8(7) . . ?
C116 C115 C120 115.9(7) . . ?
C116 C115 P5 123.0(6) . . ?
C120 C115 P5 120.9(6) . . ?
C115 C116 C117 121.5(8) . . ?
C118 C117 C116 119.4(8) . . ?
C117 C118 C119 121.8(8) . . ?
C118 C119 C120 118.9(8) . . ?
C119 C120 C115 122.4(8) . . ?
C122 C121 C126 118.4(7) . . ?
C122 C121 P5 121.7(6) . . ?
C126 C121 P5 119.7(6) . . ?
C123 C122 C121 121.1(7) . . ?
C122 C123 C124 119.8(8) . . ?
C125 C124 C123 119.6(9) . . ?
C126 C125 C124 121.1(9) . . ?
C125 C126 C121 120.0(8) . . ?
C132 C127 C128 120.2(7) . . ?
C132 C127 P9 120.5(5) . . ?
C128 C127 P9 119.3(6) . . ?
C129 C128 C127 119.3(8) . . ?
C128 C129 C130 120.6(8) . . ?
C131 C130 C129 119.5(8) . . ?
C130 C131 C132 121.1(8) . . ?
C127 C132 C131 119.4(7) . . ?
C138 C133 C134 119.0(7) . . ?
C138 C133 P9 122.2(6) . . ?
C134 C133 P9 118.8(6) . . ?
C135 C134 C133 120.0(7) . . ?
C136 C135 C134 120.6(7) . . ?
C137 C136 C135 119.0(7) . . ?
C136 C137 C138 121.8(7) . . ?
C137 C138 C133 119.6(7) . . ?
C144 C139 C140 118.9(7) . . ?
C144 C139 P9 120.7(6) . . ?
C140 C139 P9 120.2(6) . . ?
C141 C140 C139 119.9(8) . . ?
C140 C141 C142 120.5(8) . . ?
C143 C142 C141 119.8(7) . . ?
C144 C143 C142 119.1(8) . . ?
C139 C144 C143 121.7(8) . . ?
Au13 Au10 Au14 61.469(11) . . ?
Au13 Au10 Au18 114.761(13) . . ?
Au14 Au10 Au18 171.859(13) . . ?
Au13 Au10 Au12 67.096(10) . . ?
Au14 Au10 Au12 64.394(12) . . ?
Au18 Au10 Au12 107.644(14) . . ?
Au13 Au10 Au17 172.492(13) . . ?
Au14 Au10 Au17 122.408(13) . . ?
Au18 Au10 Au17 62.283(11) . . ?
Au12 Au10 Au17 120.132(12) . . ?
Au13 Au10 Au15 64.640(10) . . ?
Au14 Au10 Au15 66.380(11) . . ?
Au18 Au10 Au15 119.457(13) . . ?
Au12 Au10 Au15 122.621(13) . . ?
Au17 Au10 Au15 110.148(11) . . ?
Au13 Au10 Au16 109.497(12) . . ?
Au14 Au10 Au16 124.436(14) . . ?
Au18 Au10 Au16 63.222(12) . . ?
Au12 Au10 Au16 168.627(14) . . ?
Au17 Au10 Au16 63.011(10) . . ?
Au15 Au10 Au16 61.753(10) . . ?
Au13 Au10 Au11 122.397(12) . . ?
Au14 Au10 Au11 112.633(13) . . ?
Au18 Au10 Au11 62.457(10) . . ?
Au12 Au10 Au11 61.317(11) . . ?
Au17 Au10 Au11 63.229(10) . . ?
Au15 Au10 Au11 172.024(13) . . ?
Au16 Au10 Au11 115.880(13) . . ?
P11 Au11 Au10 172.05(5) . . ?
P11 Au11 Au12 129.42(5) . . ?
Au10 Au11 Au12 58.018(9) . . ?
P11 Au11 Au18 119.18(5) . . ?
Au10 Au11 Au18 57.457(10) . . ?
Au12 Au11 Au18 101.403(13) . . ?
P11 Au11 Au17 114.92(5) . . ?
Au10 Au11 Au17 57.156(10) . . ?
Au12 Au11 Au17 111.479(13) . . ?
Au18 Au11 Au17 58.566(10) . . ?
P12 Au12 Au10 175.57(5) . . ?
P12 Au12 Au11 121.14(5) . . ?
Au10 Au12 Au11 60.665(11) . . ?
P12 Au12 Au14 123.53(6) . . ?
Au10 Au12 Au14 57.616(10) . . ?
Au11 Au12 Au14 106.783(12) . . ?
P12 Au12 Au13 120.37(5) . . ?
Au10 Au12 Au13 56.106(10) . . ?
Au11 Au12 Au13 111.952(13) . . ?
Au14 Au12 Au13 55.958(10) . . ?
P13 Au13 Au10 154.20(6) . . ?
P13 Au13 Au14 145.10(6) . . ?
Au10 Au13 Au14 59.453(12) . . ?
P13 Au13 Au15 130.50(5) . . ?
Au10 Au13 Au15 58.556(11) . . ?
Au14 Au13 Au15 63.473(11) . . ?
P13 Au13 Au12 120.83(5) . . ?
Au10 Au13 Au12 56.798(9) . . ?
Au14 Au13 Au12 60.158(10) . . ?
Au15 Au13 Au12 108.640(13) . . ?
P14 Au14 Au10 158.46(6) . . ?
P14 Au14 Au13 142.20(6) . . ?
Au10 Au14 Au13 59.078(10) . . ?
P14 Au14 Au12 127.18(5) . . ?
Au10 Au14 Au12 57.990(10) . . ?
Au13 Au14 Au12 63.884(10) . . ?
P14 Au14 Au15 123.44(5) . . ?
Au10 Au14 Au15 57.487(11) . . ?
Au13 Au14 Au15 60.717(10) . . ?
Au12 Au14 Au15 109.360(13) . . ?
P15 Au15 Au10 178.92(5) . . ?
P15 Au15 Au16 119.74(5) . . ?
Au10 Au15 Au16 59.210(10) . . ?
P15 Au15 Au13 124.08(5) . . ?
Au10 Au15 Au13 56.803(10) . . ?
Au16 Au15 Au13 101.782(13) . . ?
P15 Au15 Au14 124.76(5) . . ?
Au10 Au15 Au14 56.133(9) . . ?
Au16 Au15 Au14 112.463(13) . . ?
Au13 Au15 Au14 55.810(9) . . ?
P16 Au16 Au10 169.46(5) . . ?
P16 Au16 Au15 130.59(5) . . ?
Au10 Au16 Au15 59.037(11) . . ?
P16 Au16 Au17 112.23(5) . . ?
Au10 Au16 Au17 57.926(10) . . ?
Au15 Au16 Au17 104.150(13) . . ?
P16 Au16 Au18 115.01(5) . . ?
Au10 Au16 Au18 57.757(10) . . ?
Au15 Au16 Au18 112.065(12) . . ?
Au17 Au16 Au18 58.794(10) . . ?
P17 Au17 Au10 135.19(5) . . ?
P17 Au17 Au18 166.00(5) . . ?
Au10 Au17 Au18 58.792(12) . . ?
P17 Au17 Au16 123.94(4) . . ?
Au10 Au17 Au16 59.063(10) . . ?
Au18 Au17 Au16 60.721(11) . . ?
P17 Au17 Au11 122.90(4) . . ?
Au10 Au17 Au11 59.614(10) . . ?
Au18 Au17 Au11 60.120(11) . . ?
Au16 Au17 Au11 109.635(13) . . ?
P18 Au18 Au10 143.55(6) . . ?
P18 Au18 Au17 156.93(6) . . ?
Au10 Au18 Au17 58.926(10) . . ?
P18 Au18 Au11 128.01(6) . . ?
Au10 Au18 Au11 60.086(11) . . ?
Au17 Au18 Au11 61.314(10) . . ?
P18 Au18 Au16 120.64(5) . . ?
Au10 Au18 Au16 59.021(10) . . ?
Au17 Au18 Au16 60.485(9) . . ?
Au11 Au18 Au16 110.406(12) . . ?
C157 P11 C151 105.5(3) . . ?
C157 P11 C145 105.1(4) . . ?
C151 P11 C145 104.2(3) . . ?
C157 P11 Au11 110.6(2) . . ?
C151 P11 Au11 114.3(3) . . ?
C145 P11 Au11 116.1(2) . . ?
C175 P12 C169 105.5(4) . . ?
C175 P12 C163 105.7(3) . . ?
C169 P12 C163 106.1(4) . . ?
C175 P12 Au12 114.0(2) . . ?
C169 P12 Au12 112.2(2) . . ?
C163 P12 Au12 112.8(3) . . ?
C283 P13 C181 107.2(4) . . ?
C283 P13 C187 104.9(3) . . ?
C181 P13 C187 106.2(4) . . ?
C283 P13 Au13 111.5(2) . . ?
C181 P13 Au13 113.3(3) . . ?
C187 P13 Au13 113.2(2) . . ?
C199 P14 C193 105.4(4) . . ?
C199 P14 C205 106.4(5) . . ?
C193 P14 C205 106.6(4) . . ?
C199 P14 Au14 113.9(3) . . ?
C193 P14 Au14 113.7(3) . . ?
C205 P14 Au14 110.3(3) . . ?
C211 P15 C223 104.7(3) . . ?
C211 P15 C217 103.9(3) . . ?
C223 P15 C217 103.1(3) . . ?
C211 P15 Au15 113.6(2) . . ?
C223 P15 Au15 117.6(2) . . ?
C217 P15 Au15 112.4(2) . . ?
C235 P16 C241 106.4(3) . . ?
C235 P16 C229 106.5(3) . . ?
C241 P16 C229 101.7(3) . . ?
C235 P16 Au16 113.2(2) . . ?
C241 P16 Au16 110.4(2) . . ?
C229 P16 Au16 117.6(2) . . ?
C253 P17 C259 103.1(3) . . ?
C253 P17 C247 108.4(3) . . ?
C259 P17 C247 102.6(3) . . ?
C253 P17 Au17 117.7(2) . . ?
C259 P17 Au17 113.7(3) . . ?
C247 P17 Au17 110.1(2) . . ?
C271 P18 C265 106.7(4) . . ?
C271 P18 C277 104.6(3) . . ?
C265 P18 C277 107.0(5) . . ?
C271 P18 Au18 112.5(3) . . ?
C265 P18 Au18 112.0(3) . . ?
C277 P18 Au18 113.6(3) . . ?
C150 C145 C146 118.7(8) . . ?
C150 C145 P11 121.4(7) . . ?
C146 C145 P11 119.8(7) . . ?
C145 C146 C147 121.5(9) . . ?
C148 C147 C146 119.9(11) . . ?
C147 C148 C149 120.0(9) . . ?
C148 C149 C150 121.2(9) . . ?
C145 C150 C149 118.6(9) . . ?
C152 C151 C156 118.8(7) . . ?
C152 C151 P11 118.0(5) . . ?
C156 C151 P11 123.1(6) . . ?
C151 C152 C153 122.4(7) . . ?
C154 C153 C152 118.0(7) . . ?
C153 C154 C155 121.0(7) . . ?
C154 C155 C156 120.3(7) . . ?
C155 C156 C151 119.4(7) . . ?
C158 C157 C162 118.1(7) . . ?
C158 C157 P11 120.1(6) . . ?
C162 C157 P11 121.8(6) . . ?
C159 C158 C157 120.7(8) . . ?
C158 C159 C160 119.8(9) . . ?
C161 C160 C159 120.0(9) . . ?
C160 C161 C162 121.0(9) . . ?
C161 C162 C157 120.4(7) . . ?
C164 C163 C168 119.8(8) . . ?
C164 C163 P12 121.3(7) . . ?
C168 C163 P12 119.0(6) . . ?
C163 C164 C165 118.6(10) . . ?
C166 C165 C164 122.2(9) . . ?
C167 C166 C165 117.4(9) . . ?
C166 C167 C168 123.3(10) . . ?
C163 C168 C167 118.6(9) . . ?
C170 C169 C174 117.4(8) . . ?
C170 C169 P12 119.9(6) . . ?
C174 C169 P12 122.7(6) . . ?
C171 C170 C169 120.5(8) . . ?
C172 C171 C170 120.1(9) . . ?
C171 C172 C173 119.8(10) . . ?
C174 C173 C172 121.2(9) . . ?
C173 C174 C169 120.9(9) . . ?
C176 C175 C180 119.5(7) . . ?
C176 C175 P12 122.0(6) . . ?
C180 C175 P12 118.5(5) . . ?
C175 C176 C177 119.6(7) . . ?
C178 C177 C176 120.1(8) . . ?
C177 C178 C179 120.5(7) . . ?
C180 C179 C178 119.7(8) . . ?
C179 C180 C175 120.6(7) . . ?
C186 C181 C182 118.4(8) . . ?
C186 C181 P13 122.2(7) . . ?
C182 C181 P13 119.4(6) . . ?
C183 C182 C181 120.5(8) . . ?
C184 C183 C182 119.7(10) . . ?
C185 C184 C183 120.7(9) . . ?
C184 C185 C186 121.0(9) . . ?
C181 C186 C185 119.8(9) . . ?
C192 C187 C188 118.8(6) . . ?
C192 C187 P13 119.4(6) . . ?
C188 C187 P13 121.8(6) . . ?
C189 C188 C187 119.7(8) . . ?
C188 C189 C190 119.8(8) . . ?
C189 C190 C191 121.6(7) . . ?
C192 C191 C190 118.4(7) . . ?
C191 C192 C187 121.6(7) . . ?
C198 C193 C194 119.4(8) . . ?
C198 C193 P14 119.3(6) . . ?
C194 C193 P14 121.1(7) . . ?
C195 C194 C193 120.7(9) . . ?
C194 C195 C196 119.2(9) . . ?
C197 C196 C195 119.6(9) . . ?
C198 C197 C196 119.3(9) . . ?
C193 C198 C197 121.7(8) . . ?
C204 C199 C200 117.5(9) . . ?
C204 C199 P14 120.7(7) . . ?
C200 C199 P14 121.8(8) . . ?
C201 C200 C199 119.9(11) . . ?
C202 C201 C200 121.7(10) . . ?
C201 C202 C203 120.4(11) . . ?
C204 C203 C202 119.0(11) . . ?
C203 C204 C199 121.5(10) . . ?
C206 C205 C210 121.4(10) . . ?
C206 C205 P14 121.8(10) . . ?
C210 C205 P14 116.8(8) . . ?
C205 C206 C207 118.7(14) . . ?
C208 C207 C206 122.2(16) . . ?
C207 C208 C209 117.3(11) . . ?
C210 C209 C208 124.6(15) . . ?
C209 C210 C205 115.8(13) . . ?
C212 C211 C216 118.3(7) . . ?
C212 C211 P15 123.7(6) . . ?
C216 C211 P15 117.9(6) . . ?
C211 C212 C213 120.8(8) . . ?
C214 C213 C212 120.1(9) . . ?
C213 C214 C215 119.7(8) . . ?
C216 C215 C214 120.4(8) . . ?
C215 C216 C211 120.6(8) . . ?
C222 C217 C218 120.1(7) . . ?
C222 C217 P15 119.1(5) . . ?
C218 C217 P15 120.8(6) . . ?
C219 C218 C217 119.5(7) . . ?
C218 C219 C220 120.2(7) . . ?
C221 C220 C219 119.8(7) . . ?
C220 C221 C222 119.8(8) . . ?
C217 C222 C221 120.5(7) . . ?
C228 C223 C224 118.9(7) . . ?
C228 C223 P15 119.8(5) . . ?
C224 C223 P15 121.2(6) . . ?
C225 C224 C223 119.8(7) . . ?
C226 C225 C224 120.7(7) . . ?
C227 C226 C225 120.0(7) . . ?
C226 C227 C228 120.6(7) . . ?
C227 C228 C223 119.9(7) . . ?
C234 C229 C230 119.6(7) . . ?
C234 C229 P16 120.8(6) . . ?
C230 C229 P16 119.5(6) . . ?
C231 C230 C229 119.8(8) . . ?
C230 C231 C232 119.9(7) . . ?
C233 C232 C231 121.2(8) . . ?
C232 C233 C234 119.9(9) . . ?
C229 C234 C233 119.5(8) . . ?
C236 C235 C240 118.9(7) . . ?
C236 C235 P16 118.5(6) . . ?
C240 C235 P16 122.6(6) . . ?
C237 C236 C235 122.1(8) . . ?
C236 C237 C238 119.3(9) . . ?
C239 C238 C237 118.9(8) . . ?
C238 C239 C240 122.5(8) . . ?
C235 C240 C239 118.3(8) . . ?
C242 C241 C246 120.3(7) . . ?
C242 C241 P16 122.3(6) . . ?
C246 C241 P16 117.2(5) . . ?
C243 C242 C241 119.0(7) . . ?
C244 C243 C242 120.1(7) . . ?
C243 C244 C245 120.7(8) . . ?
C246 C245 C244 119.7(9) . . ?
C245 C246 C241 119.9(8) . . ?
C252 C247 C248 118.6(7) . . ?
C252 C247 P17 122.3(6) . . ?
C248 C247 P17 119.1(6) . . ?
C249 C248 C247 119.0(8) . . ?
C250 C249 C248 122.1(9) . . ?
C249 C250 C251 118.6(9) . . ?
C252 C251 C250 120.2(10) . . ?
C247 C252 C251 121.5(9) . . ?
C254 C253 C258 120.0 . . ?
C254 C253 P17 117.9(4) . . ?
C258 C253 P17 121.9(4) . . ?
C255 C254 C253 120.0 . . ?
C254 C255 C256 120.0 . . ?
C257 C256 C255 120.0 . . ?
C256 C257 C258 120.0 . . ?
C257 C258 C253 120.0 . . ?
C264 C259 C260 115.9(9) . . ?
C264 C259 P17 122.0(8) . . ?
C260 C259 P17 121.7(6) . . ?
C259 C260 C261 121.5(10) . . ?
C262 C261 C260 122.7(10) . . ?
C261 C262 C263 115.1(10) . . ?
C262 C263 C264 124.7(12) . . ?
C259 C264 C263 118.5(12) . . ?
C266 C265 C270 118.8(10) . . ?
C266 C265 P18 122.1(9) . . ?
C270 C265 P18 118.7(7) . . ?
C265 C266 C267 120.2(13) . . ?
C268 C267 C266 119.3(12) . . ?
C269 C268 C267 121.3(12) . . ?
C268 C269 C270 120.0(15) . . ?
C269 C270 C265 120.2(12) . . ?
C272 C271 C276 120.5(7) . . ?
C272 C271 P18 117.6(6) . . ?
C276 C271 P18 121.6(6) . . ?
C271 C272 C273 119.6(8) . . ?
C274 C273 C272 119.5(8) . . ?
C275 C274 C273 120.8(7) . . ?
C274 C275 C276 119.9(8) . . ?
C271 C276 C275 119.6(8) . . ?
C278 C277 C282 119.6(8) . . ?
C278 C277 P18 120.4(6) . . ?
C282 C277 P18 120.0(7) . . ?
C279 C278 C277 119.2(8) . . ?
C280 C279 C278 121.8(9) . . ?
C279 C280 C281 120.1(9) . . ?
C280 C281 C282 119.2(9) . . ?
C277 C282 C281 120.1(8) . . ?
C288 C283 C284 120.1(7) . . ?
C288 C283 P13 119.7(6) . . ?
C284 C283 P13 120.0(5) . . ?
C283 C284 C285 119.8(8) . . ?
C286 C285 C284 120.2(8) . . ?
C285 C286 C287 118.7(9) . . ?
C288 C287 C286 121.1(9) . . ?
C287 C288 C283 119.9(8) . . ?
O1 V1 O2 104.1(3) . . ?
O1 V1 O20 105.2(3) . . ?
O2 V1 O20 94.4(2) . . ?
O1 V1 O18 97.8(2) . . ?
O2 V1 O18 157.2(2) . . ?
O20 V1 O18 85.9(2) . . ?
O1 V1 O4 97.9(2) . . ?
O2 V1 O4 88.9(2) . . ?
O20 V1 O4 155.0(2) . . ?
O18 V1 O4 81.75(19) . . ?
O1 V1 O17 170.2(2) . . ?
O2 V1 O17 81.70(19) . . ?
O20 V1 O17 81.87(19) . . ?
O18 V1 O17 75.74(17) . . ?
O4 V1 O17 74.09(17) . . ?
O1 V1 V3 129.7(2) . . ?
O2 V1 V3 79.56(17) . . ?
O20 V1 V3 124.78(16) . . ?
O18 V1 V3 81.58(14) . . ?
O4 V1 V3 31.81(12) . . ?
O17 V1 V3 42.92(12) . . ?
O1 V1 V10 137.5(2) . . ?
O2 V1 V10 85.73(16) . . ?
O20 V1 V10 32.26(15) . . ?
O18 V1 V10 82.40(14) . . ?
O4 V1 V10 123.88(13) . . ?
O17 V1 V10 49.84(12) . . ?
V3 V1 V10 92.64(4) . . ?
O1 V1 V2 137.7(2) . . ?
O2 V1 V2 33.61(15) . . ?
O20 V1 V2 83.28(17) . . ?
O18 V1 V2 124.37(13) . . ?
O4 V1 V2 85.94(14) . . ?
O17 V1 V2 48.76(12) . . ?
V3 V1 V2 61.78(4) . . ?
V10 V1 V2 60.89(4) . . ?
O3 V2 O19 105.2(3) . . ?
O3 V2 O2 102.7(3) . . ?
O19 V2 O2 93.8(2) . . ?
O3 V2 O15 101.6(3) . . ?
O19 V2 O15 93.0(2) . . ?
O2 V2 O15 152.0(2) . . ?
O3 V2 O6 99.9(2) . . ?
O19 V2 O6 154.2(2) . . ?
O2 V2 O6 86.5(2) . . ?
O15 V2 O6 75.84(19) . . ?
O3 V2 O17 173.3(3) . . ?
O19 V2 O17 81.3(2) . . ?
O2 V2 O17 78.18(18) . . ?
O15 V2 O17 76.06(18) . . ?
O6 V2 O17 73.49(17) . . ?
O3 V2 V4 89.2(2) . . ?
O19 V2 V4 131.66(16) . . ?
O2 V2 V4 128.27(16) . . ?
O15 V2 V4 38.64(15) . . ?
O6 V2 V4 41.76(14) . . ?
O17 V2 V4 85.08(12) . . ?
O3 V2 V1 134.1(2) . . ?
O19 V2 V1 83.04(17) . . ?
O2 V2 V1 31.47(15) . . ?
O15 V2 V1 123.28(14) . . ?
O6 V2 V1 83.90(14) . . ?
O17 V2 V1 47.33(11) . . ?
V4 V2 V1 119.08(5) . . ?
O3 V2 V10 137.7(2) . . ?
O19 V2 V10 32.69(16) . . ?
O2 V2 V10 82.73(17) . . ?
O15 V2 V10 88.53(15) . . ?
O6 V2 V10 122.39(14) . . ?
O17 V2 V10 48.91(12) . . ?
V4 V2 V10 120.45(5) . . ?
V1 V2 V10 59.42(4) . . ?
O4 V3 O7 105.2(2) . . ?
O4 V3 O6 101.7(2) . . ?
O7 V3 O6 102.0(2) . . ?
O4 V3 O17 87.2(2) . . ?
O7 V3 O17 163.8(2) . . ?
O6 V3 O17 85.2(2) . . ?
O4 V3 O14 164.1(2) . . ?
O7 V3 O14 86.9(2) . . ?
O6 V3 O14 85.3(2) . . ?
O17 V3 O14 79.15(18) . . ?
O4 V3 O16 91.6(2) . . ?
O7 V3 O16 91.1(2) . . ?
O6 V3 O16 158.06(19) . . ?
O17 V3 O16 78.03(17) . . ?
O14 V3 O16 77.77(17) . . ?
O4 V3 V1 39.66(16) . . ?
O7 V3 V1 144.87(16) . . ?
O6 V3 V1 89.13(17) . . ?
O17 V3 V1 48.36(12) . . ?
O14 V3 V1 127.51(14) . . ?
O16 V3 V1 90.16(13) . . ?
O4 V3 V5 143.73(17) . . ?
O7 V3 V5 38.52(16) . . ?
O6 V3 V5 90.06(17) . . ?
O17 V3 V5 128.26(13) . . ?
O14 V3 V5 49.11(13) . . ?
O16 V3 V5 89.35(13) . . ?
V1 V3 V5 176.59(5) . . ?
O8 V4 O13 104.9(3) . . ?
O8 V4 O9 101.9(3) . . ?
O13 V4 O9 94.2(2) . . ?
O8 V4 O15 103.0(3) . . ?
O13 V4 O15 91.9(2) . . ?
O9 V4 O15 151.9(2) . . ?
O8 V4 O6 99.4(3) . . ?
O13 V4 O6 154.7(2) . . ?
O9 V4 O6 87.7(2) . . ?
O15 V4 O6 75.62(19) . . ?
O8 V4 O14 173.2(3) . . ?
O13 V4 O14 81.7(2) . . ?
O9 V4 O14 78.9(2) . . ?
O15 V4 O14 74.89(18) . . ?
O6 V4 O14 73.90(17) . . ?
O8 V4 V2 89.9(2) . . ?
O13 V4 V2 130.21(17) . . ?
O9 V4 V2 129.47(17) . . ?
O15 V4 V2 38.33(14) . . ?
O6 V4 V2 41.82(14) . . ?
O14 V4 V2 84.52(13) . . ?
O8 V4 V6 137.1(2) . . ?
O13 V4 V6 32.47(16) . . ?
O9 V4 V6 82.93(17) . . ?
O15 V4 V6 87.69(15) . . ?
O6 V4 V6 123.51(13) . . ?
O14 V4 V6 49.62(11) . . ?
V2 V4 V6 120.02(6) . . ?
O8 V4 V5 133.0(2) . . ?
O13 V4 V5 83.35(16) . . ?
O9 V4 V5 31.18(17) . . ?
O15 V4 V5 123.26(14) . . ?
O6 V4 V5 85.33(13) . . ?
O14 V4 V5 48.42(12) . . ?
V2 V4 V5 120.19(5) . . ?
V6 V4 V5 59.82(4) . . ?
O10 V5 O9 105.8(3) . . ?
O10 V5 O11 105.3(3) . . ?
O9 V5 O11 93.0(2) . . ?
O10 V5 O12 98.3(2) . . ?
O9 V5 O12 155.1(2) . . ?
O11 V5 O12 86.7(2) . . ?
O10 V5 O7 99.2(2) . . ?
O9 V5 O7 87.2(2) . . ?
O11 V5 O7 154.4(2) . . ?
O12 V5 O7 82.63(19) . . ?
O10 V5 O14 170.8(2) . . ?
O9 V5 O14 80.0(2) . . ?
O11 V5 O14 81.2(2) . . ?
O12 V5 O14 75.30(18) . . ?
O7 V5 O14 73.63(17) . . ?
O10 V5 V3 130.7(2) . . ?
O9 V5 V3 77.89(18) . . ?
O11 V5 V3 123.76(17) . . ?
O12 V5 V3 81.62(14) . . ?
O7 V5 V3 31.59(13) . . ?
O14 V5 V3 42.59(11) . . ?
O10 V5 V6 137.0(2) . . ?
O9 V5 V6 84.07(16) . . ?
O11 V5 V6 31.67(16) . . ?
O12 V5 V6 82.69(14) . . ?
O7 V5 V6 123.37(14) . . ?
O14 V5 V6 49.74(11) . . ?
V3 V5 V6 92.15(5) . . ?
O10 V5 V4 138.0(2) . . ?
O9 V5 V4 32.36(17) . . ?
O11 V5 V4 81.91(16) . . ?
O12 V5 V4 123.56(15) . . ?
O7 V5 V4 84.78(14) . . ?
O14 V5 V4 48.39(12) . . ?
V3 V5 V4 61.08(4) . . ?
V6 V5 V4 60.06(4) . . ?
O28 V6 O11 105.4(3) . . ?
O28 V6 O13 103.0(3) . . ?
O11 V6 O13 92.3(2) . . ?
O28 V6 O27 101.3(3) . . ?
O11 V6 O27 91.0(2) . . ?
O13 V6 O27 153.7(2) . . ?
O28 V6 O24 100.5(2) . . ?
O11 V6 O24 153.9(2) . . ?
O13 V6 O24 84.7(2) . . ?
O27 V6 O24 81.0(2) . . ?
O28 V6 O14 172.8(2) . . ?
O11 V6 O14 81.3(2) . . ?
O13 V6 O14 79.28(19) . . ?
O27 V6 O14 75.45(18) . . ?
O24 V6 O14 72.73(17) . . ?
O28 V6 V5 138.4(2) . . ?
O11 V6 V5 33.06(16) . . ?
O13 V6 V5 82.82(15) . . ?
O27 V6 V5 85.89(14) . . ?
O24 V6 V5 121.10(13) . . ?
O14 V6 V5 48.41(12) . . ?
O28 V6 V4 134.4(2) . . ?
O11 V6 V4 82.98(18) . . ?
O13 V6 V4 31.40(15) . . ?
O27 V6 V4 123.70(15) . . ?
O24 V6 V4 81.06(14) . . ?
O14 V6 V4 48.27(11) . . ?
V5 V6 V4 60.12(4) . . ?
O28 V6 V8 130.8(2) . . ?
O11 V6 V8 123.75(17) . . ?
O13 V6 V8 79.34(17) . . ?
O27 V6 V8 77.13(15) . . ?
O24 V6 V8 30.29(12) . . ?
O14 V6 V8 42.48(11) . . ?
V5 V6 V8 90.82(5) . . ?
V4 V6 V8 61.50(4) . . ?
O28 V6 V7 130.9(2) . . ?
O11 V6 V7 82.95(17) . . ?
O13 V6 V7 125.30(16) . . ?
O27 V6 V7 29.66(14) . . ?
O24 V6 V7 77.88(14) . . ?
O14 V6 V7 46.08(11) . . ?
V5 V6 V7 64.24(4) . . ?
V4 V6 V7 94.30(5) . . ?
V8 V6 V7 60.08(4) . . ?
O26 V7 O27 105.9(2) . . ?
O26 V7 O23 102.5(2) . . ?
O27 V7 O23 95.7(2) . . ?
O26 V7 O12 99.8(2) . . ?
O27 V7 O12 94.1(2) . . ?
O23 V7 O12 152.1(2) . . ?
O26 V7 O16 97.7(2) . . ?
O27 V7 O16 156.1(2) . . ?
O23 V7 O16 75.42(17) . . ?
O12 V7 O16 85.11(18) . . ?
O26 V7 O14 171.0(2) . . ?
O27 V7 O14 83.0(2) . . ?
O23 V7 O14 76.77(18) . . ?
O12 V7 O14 78.57(18) . . ?
O16 V7 O14 73.38(17) . . ?
O26 V7 V8 138.8(2) . . ?
O27 V7 V8 79.62(16) . . ?
O23 V7 V8 36.80(13) . . ?
O12 V7 V8 120.83(15) . . ?
O16 V7 V8 80.32(12) . . ?
O14 V7 V8 42.28(12) . . ?
O26 V7 V6 139.62(18) . . ?
O27 V7 V6 34.15(17) . . ?
O23 V7 V6 90.87(14) . . ?
O12 V7 V6 82.83(14) . . ?
O16 V7 V6 122.57(13) . . ?
O14 V7 V6 49.21(12) . . ?
V8 V7 V6 59.64(4) . . ?
O22 V8 O24 107.9(2) . . ?
O22 V8 O15 97.5(2) . . ?
O24 V8 O15 96.4(2) . . ?
O22 V8 O23 96.0(2) . . ?
O24 V8 O23 97.1(2) . . ?
O15 V8 O23 157.01(19) . . ?
O22 V8 O14 164.5(2) . . ?
O24 V8 O14 87.6(2) . . ?
O15 V8 O14 81.56(19) . . ?
O23 V8 O14 80.46(18) . . ?
O22 V8 O17 86.74(19) . . ?
O24 V8 O17 165.3(2) . . ?
O15 V8 O17 81.97(19) . . ?
O23 V8 O17 80.30(17) . . ?
O14 V8 O17 77.75(17) . . ?
O22 V8 V10 37.01(15) . . ?
O24 V8 V10 144.93(17) . . ?
O15 V8 V10 89.82(16) . . ?
O23 V8 V10 89.83(14) . . ?
O14 V8 V10 127.50(13) . . ?
O17 V8 V10 49.75(13) . . ?
O22 V8 V6 145.66(16) . . ?
O24 V8 V6 37.75(16) . . ?
O15 V8 V6 88.11(16) . . ?
O23 V8 V6 91.17(14) . . ?
O14 V8 V6 49.87(13) . . ?
O17 V8 V6 127.59(13) . . ?
V10 V8 V6 176.91(5) . . ?
O22 V8 V7 132.42(18) . . ?
O24 V8 V7 82.91(16) . . ?
O15 V8 V7 128.00(15) . . ?
O23 V8 V7 36.46(14) . . ?
O14 V8 V7 46.44(13) . . ?
O17 V8 V7 86.64(12) . . ?
V10 V8 V7 119.60(5) . . ?
V6 V8 V7 60.28(4) . . ?
O5 V9 O25 105.9(3) . . ?
O5 V9 O18 100.8(2) . . ?
O25 V9 O18 94.3(2) . . ?
O5 V9 O23 102.6(2) . . ?
O25 V9 O23 95.2(2) . . ?
O18 V9 O23 151.3(2) . . ?
O5 V9 O16 97.5(2) . . ?
O25 V9 O16 156.2(2) . . ?
O18 V9 O16 85.35(19) . . ?
O23 V9 O16 75.23(18) . . ?
O5 V9 O17 170.7(2) . . ?
O25 V9 O17 83.4(2) . . ?
O18 V9 O17 77.72(19) . . ?
O23 V9 O17 76.53(17) . . ?
O16 V9 O17 73.32(17) . . ?
O5 V9 V10 139.80(19) . . ?
O25 V9 V10 34.21(17) . . ?
O18 V9 V10 83.16(15) . . ?
O23 V9 V10 89.65(13) . . ?
O16 V9 V10 122.69(13) . . ?
O17 V9 V10 49.38(12) . . ?
O21 V10 O20 103.9(2) . . ?
O21 V10 O19 103.2(3) . . ?
O20 V10 O19 91.9(2) . . ?
O21 V10 O25 101.2(2) . . ?
O20 V10 O25 90.8(2) . . ?
O19 V10 O25 154.0(2) . . ?
O21 V10 O22 102.6(2) . . ?
O20 V10 O22 153.6(2) . . ?
O19 V10 O22 83.3(2) . . ?
O25 V10 O22 82.8(2) . . ?
O21 V10 O17 175.4(2) . . ?
O20 V10 O17 80.22(19) . . ?
O19 V10 O17 78.54(19) . . ?
O25 V10 O17 76.46(18) . . ?
O22 V10 O17 73.34(17) . . ?
O21 V10 V1 136.83(18) . . ?
O20 V10 V1 33.07(16) . . ?
O19 V10 V1 81.97(15) . . ?
O25 V10 V1 86.35(14) . . ?
O22 V10 V1 120.59(14) . . ?
O17 V10 V1 47.37(11) . . ?
O21 V10 V8 132.67(18) . . ?
O20 V10 V8 123.46(17) . . ?
O19 V10 V8 78.35(16) . . ?
O25 V10 V8 78.61(15) . . ?
O22 V10 V8 30.11(13) . . ?
O17 V10 V8 43.25(11) . . ?
V1 V10 V8 90.50(5) . . ?
O21 V10 V9 131.0(2) . . ?
O20 V10 V9 82.77(16) . . ?
O19 V10 V9 125.29(16) . . ?
O25 V10 V9 29.82(15) . . ?
O22 V10 V9 79.00(13) . . ?
O17 V10 V9 46.83(11) . . ?
V1 V10 V9 64.58(4) . . ?
V8 V10 V9 61.06(4) . . ?
O21 V10 V2 134.1(2) . . ?
O20 V10 V2 82.79(18) . . ?
O19 V10 V2 30.94(15) . . ?
O25 V10 V2 124.32(15) . . ?
O22 V10 V2 79.81(15) . . ?
O17 V10 V2 47.90(11) . . ?
V1 V10 V2 59.69(4) . . ?
V8 V10 V2 60.78(4) . . ?
V9 V10 V2 94.72(5) . . ?
V1 O2 V2 114.9(2) . . ?
V3 O4 V1 108.5(2) . . ?
V3 O6 V4 108.1(2) . . ?
V3 O6 V2 108.7(2) . . ?
V4 O6 V2 96.43(19) . . ?
V3 O7 V5 109.9(2) . . ?
V5 O9 V4 116.5(3) . . ?
V6 O11 V5 115.3(3) . . ?
V7 O12 V5 112.6(2) . . ?
V4 O13 V6 116.1(3) . . ?
V3 O14 V8 101.6(2) . . ?
V3 O14 V7 102.12(18) . . ?
V8 O14 V7 91.28(18) . . ?
V3 O14 V4 90.39(18) . . ?
V8 O14 V4 91.22(17) . . ?
V7 O14 V4 166.5(2) . . ?
V3 O14 V5 88.30(16) . . ?
V8 O14 V5 168.7(2) . . ?
V7 O14 V5 91.96(17) . . ?
V4 O14 V5 83.19(16) . . ?
V3 O14 V6 168.2(2) . . ?
V8 O14 V6 87.64(16) . . ?
V7 O14 V6 84.71(16) . . ?
V4 O14 V6 82.11(15) . . ?
V5 O14 V6 81.84(16) . . ?
V8 O15 V2 108.5(2) . . ?
V8 O15 V4 109.0(2) . . ?
V2 O15 V4 103.0(2) . . ?
V3 O16 V9 105.69(19) . . ?
V3 O16 V7 105.5(2) . . ?
V9 O16 V7 94.55(17) . . ?
V3 O17 V8 100.9(2) . . ?
V3 O17 V9 101.68(18) . . ?
V8 O17 V9 91.32(17) . . ?
V3 O17 V1 88.72(16) . . ?
V8 O17 V1 168.5(2) . . ?
V9 O17 V1 92.82(17) . . ?
V3 O17 V2 90.97(18) . . ?
V8 O17 V2 89.66(17) . . ?
V9 O17 V2 166.9(2) . . ?
V1 O17 V2 83.91(15) . . ?
V3 O17 V10 170.2(2) . . ?
V8 O17 V10 87.00(16) . . ?
V9 O17 V10 83.79(16) . . ?
V1 O17 V10 82.79(15) . . ?
V2 O17 V10 83.19(15) . . ?
V9 O18 V1 112.1(2) . . ?
V2 O19 V10 116.4(2) . . ?
V10 O20 V1 114.7(3) . . ?
V8 O22 V10 112.9(2) . . ?
V7 O23 V8 106.7(2) . . ?
V7 O23 V9 107.6(2) . . ?
V8 O23 V9 107.5(2) . . ?
V8 O24 V6 112.0(2) . . ?
V9 O25 V10 116.0(3) . . ?
V7 O27 V6 116.2(3) . . ?
O29 V11 O47 105.4(3) . . ?
O29 V11 O46 102.0(3) . . ?
O47 V11 O46 92.4(2) . . ?
O29 V11 O30 102.7(3) . . ?
O47 V11 O30 90.8(2) . . ?
O46 V11 O30 153.3(2) . . ?
O29 V11 O31 100.2(2) . . ?
O47 V11 O31 154.2(2) . . ?
O46 V11 O31 84.6(2) . . ?
O30 V11 O31 81.1(2) . . ?
O29 V11 O44 173.2(2) . . ?
O47 V11 O44 81.31(19) . . ?
O46 V11 O44 78.43(18) . . ?
O30 V11 O44 75.82(18) . . ?
O31 V11 O44 73.02(16) . . ?
O29 V11 V20 138.3(2) . . ?
O47 V11 V20 33.10(15) . . ?
O46 V11 V20 82.29(15) . . ?
O30 V11 V20 86.01(15) . . ?
O31 V11 V20 121.41(13) . . ?
O44 V11 V20 48.44(11) . . ?
O29 V11 V13 130.8(2) . . ?
O47 V11 V13 123.76(16) . . ?
O46 V11 V13 78.55(15) . . ?
O30 V11 V13 77.65(15) . . ?
O31 V11 V13 30.62(12) . . ?
O44 V11 V13 42.45(11) . . ?
V20 V11 V13 90.80(4) . . ?
O29 V11 V19 133.0(2) . . ?
O47 V11 V19 83.19(18) . . ?
O46 V11 V19 30.99(14) . . ?
O30 V11 V19 123.63(14) . . ?
O31 V11 V19 81.17(13) . . ?
O44 V11 V19 47.83(12) . . ?
V20 V11 V19 59.98(4) . . ?
V13 V11 V19 61.01(4) . . ?
O29 V11 V12 132.6(2) . . ?
O47 V11 V12 82.87(17) . . ?
O46 V11 V12 124.62(15) . . ?
O30 V11 V12 29.83(14) . . ?
O31 V11 V12 77.97(13) . . ?
O44 V11 V12 46.25(12) . . ?
V20 V11 V12 64.37(4) . . ?
V13 V11 V12 60.27(4) . . ?
V19 V11 V12 94.04(4) . . ?
O32 V12 O30 106.5(2) . . ?
O32 V12 O33 102.5(2) . . ?
O30 V12 O33 96.3(2) . . ?
O32 V12 O45 100.6(2) . . ?
O30 V12 O45 94.1(2) . . ?
O33 V12 O45 150.7(2) . . ?
O32 V12 O42 96.8(2) . . ?
O30 V12 O42 156.5(2) . . ?
O33 V12 O42 74.79(17) . . ?
O45 V12 O42 84.86(19) . . ?
O32 V12 O44 170.1(2) . . ?
O30 V12 O44 83.5(2) . . ?
O33 V12 O44 76.47(18) . . ?
O45 V12 O44 77.64(19) . . ?
O42 V12 O44 73.38(16) . . ?
O32 V12 V11 140.26(18) . . ?
O30 V12 V11 34.20(17) . . ?
O33 V12 V11 90.97(14) . . ?
O45 V12 V11 82.51(15) . . ?
O42 V12 V11 122.93(13) . . ?
O44 V12 V11 49.55(11) . . ?
O32 V12 V13 138.9(2) . . ?
O30 V12 V13 79.84(16) . . ?
O33 V12 V13 36.86(14) . . ?
O45 V12 V13 119.72(15) . . ?
O42 V12 V13 80.34(12) . . ?
O44 V12 V13 42.12(12) . . ?
V11 V12 V13 59.55(4) . . ?
O34 V13 O31 108.2(2) . . ?
O34 V13 O43 96.0(2) . . ?
O31 V13 O43 97.9(2) . . ?
O34 V13 O33 96.4(2) . . ?
O31 V13 O33 96.8(2) . . ?
O43 V13 O33 156.63(19) . . ?
O34 V13 O44 163.2(2) . . ?
O31 V13 O44 88.6(2) . . ?
O43 V13 O44 82.19(19) . . ?
O33 V13 O44 80.18(19) . . ?
O34 V13 O41 86.3(2) . . ?
O31 V13 O41 165.4(2) . . ?
O43 V13 O41 81.67(18) . . ?
O33 V13 O41 79.49(18) . . ?
O44 V13 O41 76.91(17) . . ?
O34 V13 V11 146.53(16) . . ?
O31 V13 V11 38.37(16) . . ?
O43 V13 V11 89.31(14) . . ?
O33 V13 V11 91.12(14) . . ?
O44 V13 V11 50.26(12) . . ?
O41 V13 V11 127.16(13) . . ?
O34 V13 V15 36.47(15) . . ?
O31 V13 V15 144.67(17) . . ?
O43 V13 V15 88.16(14) . . ?
O33 V13 V15 90.19(14) . . ?
O44 V13 V15 126.77(13) . . ?
O41 V13 V15 49.88(12) . . ?
V11 V13 V15 176.40(5) . . ?
O34 V13 V12 132.71(17) . . ?
O31 V13 V12 82.88(16) . . ?
O43 V13 V12 128.67(15) . . ?
O33 V13 V12 36.34(14) . . ?
O44 V13 V12 46.49(13) . . ?
O41 V13 V12 86.02(12) . . ?
V11 V13 V12 60.18(4) . . ?
V15 V13 V12 119.84(5) . . ?
O35 V14 O36 105.9(2) . . ?
O35 V14 O39 100.8(2) . . ?
O36 V14 O39 94.2(2) . . ?
O35 V14 O33 102.6(2) . . ?
O36 V14 O33 95.9(2) . . ?
O39 V14 O33 150.8(2) . . ?
O35 V14 O42 97.7(2) . . ?
O36 V14 O42 156.1(2) . . ?
O39 V14 O42 84.98(18) . . ?
O33 V14 O42 74.91(18) . . ?
O35 V14 O41 170.5(2) . . ?
O36 V14 O41 83.53(19) . . ?
O39 V14 O41 77.38(17) . . ?
O33 V14 O41 76.66(17) . . ?
O42 V14 O41 72.96(16) . . ?
O35 V14 V15 139.79(19) . . ?
O36 V14 V15 34.19(16) . . ?
O39 V14 V15 82.89(14) . . ?
O33 V14 V15 90.26(13) . . ?
O42 V14 V15 122.53(13) . . ?
O41 V14 V15 49.57(11) . . ?
O37 V15 O38 104.8(2) . . ?
O37 V15 O40 102.8(2) . . ?
O38 V15 O40 91.4(2) . . ?
O37 V15 O36 101.3(2) . . ?
O38 V15 O36 90.7(2) . . ?
O40 V15 O36 154.4(2) . . ?
O37 V15 O34 102.0(2) . . ?
O38 V15 O34 153.2(2) . . ?
O40 V15 O34 84.6(2) . . ?
O36 V15 O34 82.18(19) . . ?
O37 V15 O41 174.6(2) . . ?
O38 V15 O41 80.14(18) . . ?
O40 V15 O41 79.06(18) . . ?
O36 V15 O41 76.20(18) . . ?
O34 V15 O41 73.07(16) . . ?
O37 V15 V16 137.59(19) . . ?
O38 V15 V16 32.94(15) . . ?
O40 V15 V16 81.56(14) . . ?
O36 V15 V16 86.41(14) . . ?
O34 V15 V16 120.44(14) . . ?
O41 V15 V16 47.47(10) . . ?
O37 V15 V17 133.78(19) . . ?
O38 V15 V17 82.91(16) . . ?
O40 V15 V17 30.98(14) . . ?
O36 V15 V17 124.44(15) . . ?
O34 V15 V17 80.07(14) . . ?
O41 V15 V17 48.28(11) . . ?
V16 V15 V17 59.82(4) . . ?
O37 V15 V13 131.71(19) . . ?
O38 V15 V13 123.50(16) . . ?
O40 V15 V13 79.26(15) . . ?
O36 V15 V13 78.42(15) . . ?
O34 V15 V13 29.75(13) . . ?
O41 V15 V13 43.36(10) . . ?
V16 V15 V13 90.69(4) . . ?
V17 V15 V13 61.03(4) . . ?
O37 V15 V14 131.4(2) . . ?
O38 V15 V14 82.59(15) . . ?
O40 V15 V14 125.27(15) . . ?
O36 V15 V14 30.14(14) . . ?
O34 V15 V14 78.31(13) . . ?
O41 V15 V14 46.26(11) . . ?
V16 V15 V14 64.48(4) . . ?
V17 V15 V14 94.53(4) . . ?
V13 V15 V14 60.76(4) . . ?
O56 V16 O55 103.7(2) . . ?
O56 V16 O38 104.4(2) . . ?
O55 V16 O38 94.9(2) . . ?
O56 V16 O39 98.4(2) . . ?
O55 V16 O39 156.7(2) . . ?
O38 V16 O39 86.5(2) . . ?
O56 V16 O53 98.2(2) . . ?
O55 V16 O53 87.9(2) . . ?
O38 V16 O53 155.8(2) . . ?
O39 V16 O53 81.74(18) . . ?
O56 V16 O41 170.3(2) . . ?
O55 V16 O41 81.93(18) . . ?
O38 V16 O41 82.75(18) . . ?
O39 V16 O41 75.20(17) . . ?
O53 V16 O41 73.80(16) . . ?
O56 V16 V18 130.12(18) . . ?
O55 V16 V18 79.05(16) . . ?
O38 V16 V18 125.16(15) . . ?
O39 V16 V18 81.20(13) . . ?
O53 V16 V18 32.00(12) . . ?
O41 V16 V18 42.43(11) . . ?
O56 V16 V15 137.05(19) . . ?
O55 V16 V15 85.90(15) . . ?
O38 V16 V15 32.61(15) . . ?
O39 V16 V15 82.85(13) . . ?
O53 V16 V15 124.20(13) . . ?
O41 V16 V15 50.41(11) . . ?
V18 V16 V15 92.67(4) . . ?
O56 V16 V17 137.33(19) . . ?
O55 V16 V17 33.75(14) . . ?
O38 V16 V17 83.44(15) . . ?
O39 V16 V17 124.10(13) . . ?
O53 V16 V17 85.77(13) . . ?
O41 V16 V17 49.03(12) . . ?
V18 V16 V17 61.66(4) . . ?
V15 V16 V17 60.66(4) . . ?
O54 V17 O40 104.7(2) . . ?
O54 V17 O55 102.7(2) . . ?
O40 V17 O55 93.4(2) . . ?
O54 V17 O43 101.6(2) . . ?
O40 V17 O43 93.0(2) . . ?
O55 V17 O43 152.5(2) . . ?
O54 V17 O52 99.7(2) . . ?
O40 V17 O52 154.9(2) . . ?
O55 V17 O52 86.91(19) . . ?
O43 V17 O52 76.26(18) . . ?
O54 V17 O41 173.3(2) . . ?
O40 V17 O41 81.74(19) . . ?
O55 V17 O41 78.41(17) . . ?
O43 V17 O41 76.03(17) . . ?
O52 V17 O41 73.70(16) . . ?
O54 V17 V19 89.20(19) . . ?
O40 V17 V19 132.36(15) . . ?
O55 V17 V19 128.24(16) . . ?
O43 V17 V19 39.39(14) . . ?
O52 V17 V19 41.33(12) . . ?
O41 V17 V19 85.03(11) . . ?
O54 V17 V16 134.27(18) . . ?
O40 V17 V16 82.30(15) . . ?
O55 V17 V16 31.73(14) . . ?
O43 V17 V16 123.46(14) . . ?
O52 V17 V16 84.94(13) . . ?
O41 V17 V16 47.47(10) . . ?
V19 V17 V16 119.59(5) . . ?
O54 V17 V15 136.9(2) . . ?
O40 V17 V15 32.34(15) . . ?
O55 V17 V15 83.28(16) . . ?
O43 V17 V15 87.92(14) . . ?
O52 V17 V15 123.32(13) . . ?
O41 V17 V15 49.62(11) . . ?
V19 V17 V15 120.70(5) . . ?
V16 V17 V15 59.52(4) . . ?
O53 V18 O51 105.1(2) . . ?
O53 V18 O52 102.1(2) . . ?
O51 V18 O52 100.6(2) . . ?
O53 V18 O41 87.5(2) . . ?
O51 V18 O41 164.1(2) . . ?
O52 V18 O41 85.77(19) . . ?
O53 V18 O44 164.7(2) . . ?
O51 V18 O44 86.9(2) . . ?
O52 V18 O44 84.46(19) . . ?
O41 V18 O44 79.13(18) . . ?
O53 V18 O42 91.8(2) . . ?
O51 V18 O42 91.9(2) . . ?
O52 V18 O42 157.93(19) . . ?
O41 V18 O42 77.78(18) . . ?
O44 V18 O42 78.12(18) . . ?
O53 V18 V16 39.89(15) . . ?
O51 V18 V16 145.02(16) . . ?
O52 V18 V16 89.83(15) . . ?
O41 V18 V16 48.45(12) . . ?
O44 V18 V16 127.57(14) . . ?
O42 V18 V16 90.15(13) . . ?
O53 V18 V20 143.63(16) . . ?
O51 V18 V20 38.50(15) . . ?
O52 V18 V20 88.81(15) . . ?
O41 V18 V20 128.18(13) . . ?
O44 V18 V20 49.04(13) . . ?
O42 V18 V20 89.89(13) . . ?
V16 V18 V20 176.47(5) . . ?
O50 V19 O46 104.7(2) . . ?
O50 V19 O49 103.2(3) . . ?
O46 V19 O49 93.5(2) . . ?
O50 V19 O43 100.9(2) . . ?
O46 V19 O43 92.0(2) . . ?
O49 V19 O43 152.9(2) . . ?
O50 V19 O52 99.3(2) . . ?
O46 V19 O52 155.0(2) . . ?
O49 V19 O52 87.7(2) . . ?
O43 V19 O52 76.53(18) . . ?
O50 V19 O44 172.9(2) . . ?
O46 V19 O44 81.59(19) . . ?
O49 V19 O44 79.4(2) . . ?
O43 V19 O44 75.27(18) . . ?
O52 V19 O44 74.10(17) . . ?
O50 V19 V17 88.5(2) . . ?
O46 V19 V17 130.85(17) . . ?
O49 V19 V17 129.86(15) . . ?
O43 V19 V17 38.81(13) . . ?
O52 V19 V17 42.20(13) . . ?
O44 V19 V17 84.81(12) . . ?
O50 V19 V20 134.7(2) . . ?
O46 V19 V20 82.96(16) . . ?
O49 V19 V20 31.59(16) . . ?
O43 V19 V20 123.64(14) . . ?
O52 V19 V20 85.11(14) . . ?
O44 V19 V20 48.41(12) . . ?
V17 V19 V20 120.32(5) . . ?
O50 V19 V11 137.00(19) . . ?
O46 V19 V11 32.42(16) . . ?
O49 V19 V11 82.65(17) . . ?
O43 V19 V11 87.99(14) . . ?
O52 V19 V11 123.67(14) . . ?
O44 V19 V11 49.57(11) . . ?
V17 V19 V11 120.56(5) . . ?
V20 V19 V11 59.51(4) . . ?
O48 V20 O49 104.8(3) . . ?
O48 V20 O47 105.1(2) . . ?
O49 V20 O47 93.6(2) . . ?
O48 V20 O45 98.7(3) . . ?
O49 V20 O45 155.5(2) . . ?
O47 V20 O45 86.9(2) . . ?
O48 V20 O51 99.0(2) . . ?
O49 V20 O51 87.4(2) . . ?
O47 V20 O51 154.7(2) . . ?
O45 V20 O51 82.0(2) . . ?
O48 V20 O44 170.6(2) . . ?
O49 V20 O44 80.5(2) . . ?
O47 V20 O44 82.0(2) . . ?
O45 V20 O44 75.26(18) . . ?
O51 V20 O44 73.26(17) . . ?
O48 V20 V11 137.28(19) . . ?
O49 V20 V11 84.56(16) . . ?
O47 V20 V11 32.14(16) . . ?
O45 V20 V11 82.95(14) . . ?
O51 V20 V11 123.33(14) . . ?
O44 V20 V11 50.07(11) . . ?
O48 V20 V18 130.23(19) . . ?
O49 V20 V18 78.59(16) . . ?
O47 V20 V18 124.39(17) . . ?
O45 V20 V18 80.90(14) . . ?
O51 V20 V18 31.33(13) . . ?
O44 V20 V18 42.42(11) . . ?
V11 V20 V18 92.35(5) . . ?
O48 V20 V19 137.6(2) . . ?
O49 V20 V19 32.89(16) . . ?
O47 V20 V19 82.97(17) . . ?
O45 V20 V19 123.44(15) . . ?
O51 V20 V19 84.36(14) . . ?
O44 V20 V19 48.27(12) . . ?
V11 V20 V19 60.51(4) . . ?
V18 V20 V19 61.02(4) . . ?
V12 O30 V11 116.0(3) . . ?
V13 O31 V11 111.0(2) . . ?
V12 O33 V14 108.4(2) . . ?
V12 O33 V13 106.8(2) . . ?
V14 O33 V13 107.7(2) . . ?
V13 O34 V15 113.8(2) . . ?
V14 O36 V15 115.7(3) . . ?
V15 O38 V16 114.4(3) . . ?
V14 O39 V16 112.4(2) . . ?
V17 O40 V15 116.7(2) . . ?
V18 O41 V13 101.28(19) . . ?
V18 O41 V14 102.43(18) . . ?
V13 O41 V14 91.30(17) . . ?
V18 O41 V16 89.13(16) . . ?
V13 O41 V16 167.6(2) . . ?
V14 O41 V16 93.08(16) . . ?
V18 O41 V17 90.94(18) . . ?
V13 O41 V17 89.50(16) . . ?
V14 O41 V17 166.2(2) . . ?
V16 O41 V17 83.50(15) . . ?
V18 O41 V15 169.4(2) . . ?
V13 O41 V15 86.76(15) . . ?
V14 O41 V15 84.17(16) . . ?
V16 O41 V15 82.12(14) . . ?
V17 O41 V15 82.10(14) . . ?
V18 O42 V14 105.60(19) . . ?
V18 O42 V12 105.2(2) . . ?
V14 O42 V12 94.89(18) . . ?
V13 O43 V17 109.4(2) . . ?
V13 O43 V19 108.1(2) . . ?
V17 O43 V19 101.8(2) . . ?
V18 O44 V13 102.1(2) . . ?
V18 O44 V12 101.93(19) . . ?
V13 O44 V12 91.39(18) . . ?
V18 O44 V19 90.61(18) . . ?
V13 O44 V19 90.87(17) . . ?
V12 O44 V19 166.5(2) . . ?
V18 O44 V20 88.53(17) . . ?
V13 O44 V20 167.9(2) . . ?
V12 O44 V20 91.87(17) . . ?
V19 O44 V20 83.32(16) . . ?
V18 O44 V11 168.5(2) . . ?
V13 O44 V11 87.28(16) . . ?
V12 O44 V11 84.20(16) . . ?
V19 O44 V11 82.60(15) . . ?
V20 O44 V11 81.49(15) . . ?
V12 O45 V20 113.3(2) . . ?
V19 O46 V11 116.6(2) . . ?
V11 O47 V20 114.8(3) . . ?
V20 O49 V19 115.5(3) . . ?
V18 O51 V20 110.2(2) . . ?
V18 O52 V19 108.9(2) . . ?
V18 O52 V17 107.7(2) . . ?
V19 O52 V17 96.47(18) . . ?
V18 O53 V16 108.1(2) . . ?
V16 O55 V17 114.5(2) . . ?
Cl1 C312 Cl2 109.5(5) . . ?
Cl3 C313 Cl4 105.5(6) . . ?
N1 C303 C304 178.1(9) . . ?
N2 C305 C306 174.4(14) 2_645 2_645 ?
N3 C307 C308 177.6(11) 2_545 1_455 ?

loop_
_geom_bond_atom_site_label_1
_geom_bond_atom_site_label_2
_geom_bond_distance
_geom_bond_site_symmetry_2
_geom_bond_publ_flag
Au1 Au9 2.6557(4) . ?
Au1 Au8 2.6793(4) . ?
Au1 Au4 2.6808(4) . ?
Au1 Au5 2.6950(4) . ?
Au1 Au3 2.7063(4) . ?
Au1 Au7 2.7102(4) . ?
Au1 Au2 2.7122(4) . ?
Au1 Au6 2.7550(4) . ?
Au2 P2 2.3256(17) . ?
Au2 Au3 2.8297(4) . ?
Au2 Au9 2.8914(4) . ?
Au2 Au8 2.9114(4) . ?
Au3 P3 2.3139(18) . ?
Au3 Au4 2.8284(4) . ?
Au3 Au5 2.8631(4) . ?
Au4 P4 2.2858(19) . ?
Au4 Au5 2.7898(5) . ?
Au4 Au6 2.8468(4) . ?
Au5 P5 2.2894(18) . ?
Au5 Au6 2.8006(4) . ?
Au6 P6 2.3068(17) . ?
Au6 Au7 2.7881(5) . ?
Au7 P7 2.3060(17) . ?
Au7 Au9 2.8586(4) . ?
Au7 Au8 2.8593(4) . ?
Au8 P8 2.2726(18) . ?
Au8 Au9 2.7463(4) . ?
Au9 P9 2.2686(18) . ?
P2 C13 1.823(7) . ?
P2 C1 1.826(7) . ?
P2 C7 1.834(8) . ?
P3 C25 1.807(7) . ?
P3 C31 1.813(7) . ?
P3 C19 1.818(8) . ?
P4 C43 1.808(7) . ?
P4 C49 1.826(7) . ?
P4 C37 1.833(7) . ?
P5 C115 1.804(7) . ?
P5 C121 1.806(7) . ?
P5 C109 1.810(7) . ?
P6 C55 1.805(7) . ?
P6 C61 1.814(8) . ?
P6 C67 1.834(7) . ?
P7 C73 1.793(7) . ?
P7 C85 1.817(7) . ?
P7 C79 1.826(8) . ?
P8 C97 1.797(7) . ?
P8 C91 1.810(7) . ?
P8 C103 1.817(7) . ?
P9 C139 1.818(7) . ?
P9 C127 1.822(7) . ?
P9 C133 1.830(7) . ?
C1 C2 1.372(10) . ?
C1 C6 1.386(10) . ?
C2 C3 1.397(11) . ?
C3 C4 1.380(11) . ?
C4 C5 1.381(11) . ?
C5 C6 1.377(10) . ?
C7 C12 1.372(10) . ?
C7 C8 1.397(9) . ?
C8 C9 1.374(11) . ?
C9 C10 1.408(12) . ?
C10 C11 1.398(11) . ?
C11 C12 1.398(11) . ?
C13 C18 1.390(10) . ?
C13 C14 1.401(10) . ?
C14 C15 1.384(11) . ?
C15 C16 1.403(11) . ?
C16 C17 1.405(11) . ?
C17 C18 1.376(11) . ?
C19 C20 1.374(11) . ?
C19 C24 1.393(11) . ?
C20 C21 1.426(13) . ?
C21 C22 1.336(14) . ?
C22 C23 1.357(13) . ?
C23 C24 1.400(12) . ?
C25 C26 1.373(11) . ?
C25 C30 1.413(12) . ?
C26 C27 1.429(11) . ?
C27 C28 1.368(14) . ?
C28 C29 1.359(14) . ?
C29 C30 1.394(12) . ?
C31 C32 1.389(10) . ?
C31 C36 1.397(10) . ?
C32 C33 1.394(12) . ?
C33 C34 1.371(13) . ?
C34 C35 1.352(12) . ?
C35 C36 1.374(11) . ?
C37 C38 1.365(10) . ?
C37 C42 1.398(10) . ?
C38 C39 1.385(10) . ?
C39 C40 1.372(12) . ?
C40 C41 1.378(12) . ?
C41 C42 1.375(11) . ?
C43 C48 1.396(11) . ?
C43 C44 1.397(11) . ?
C44 C45 1.395(11) . ?
C45 C46 1.377(14) . ?
C46 C47 1.380(14) . ?
C47 C48 1.377(12) . ?
C49 C54 1.380(10) . ?
C49 C50 1.405(10) . ?
C50 C51 1.397(11) . ?
C51 C52 1.388(13) . ?
C52 C53 1.396(13) . ?
C53 C54 1.396(11) . ?
C55 C60 1.394(10) . ?
C55 C56 1.394(9) . ?
C56 C57 1.370(10) . ?
C57 C58 1.398(11) . ?
C58 C59 1.373(11) . ?
C59 C60 1.408(11) . ?
C61 C62 1.379(10) . ?
C61 C66 1.401(10) . ?
C62 C63 1.404(11) . ?
C63 C64 1.361(11) . ?
C64 C65 1.390(10) . ?
C65 C66 1.362(10) . ?
C67 C68 1.378(10) . ?
C67 C72 1.391(10) . ?
C68 C69 1.385(10) . ?
C69 C70 1.365(11) . ?
C70 C71 1.377(12) . ?
C71 C72 1.397(10) . ?
C73 C74 1.408(10) . ?
C73 C78 1.409(9) . ?
C74 C75 1.390(10) . ?
C75 C76 1.362(10) . ?
C76 C77 1.384(11) . ?
C77 C78 1.375(11) . ?
C79 C84 1.384(9) . ?
C79 C80 1.404(10) . ?
C80 C81 1.394(10) . ?
C81 C82 1.388(11) . ?
C82 C83 1.394(12) . ?
C83 C84 1.372(10) . ?
C85 C86 1.391(9) . ?
C85 C90 1.399(9) . ?
C86 C87 1.387(10) . ?
C87 C88 1.389(11) . ?
C88 C89 1.374(11) . ?
C89 C90 1.369(10) . ?
C91 C92 1.376(10) . ?
C91 C96 1.404(10) . ?
C92 C93 1.402(11) . ?
C93 C94 1.367(11) . ?
C94 C95 1.379(12) . ?
C95 C96 1.380(12) . ?
C97 C102 1.377(10) . ?
C97 C98 1.393(10) . ?
C98 C99 1.385(10) . ?
C99 C100 1.401(11) . ?
C100 C101 1.371(11) . ?
C101 C102 1.394(10) . ?
C103 C104 1.395(10) . ?
C103 C108 1.398(10) . ?
C104 C105 1.391(11) . ?
C105 C106 1.374(11) . ?
C106 C107 1.380(11) . ?
C107 C108 1.395(10) . ?
C109 C114 1.397(10) . ?
C109 C110 1.410(10) . ?
C110 C111 1.395(10) . ?
C111 C112 1.372(12) . ?
C112 C113 1.356(12) . ?
C113 C114 1.391(10) . ?
C115 C116 1.392(10) . ?
C115 C120 1.394(10) . ?
C116 C117 1.395(11) . ?
C117 C118 1.332(11) . ?
C118 C119 1.367(11) . ?
C119 C120 1.369(11) . ?
C121 C122 1.386(10) . ?
C121 C126 1.404(10) . ?
C122 C123 1.381(11) . ?
C123 C124 1.384(12) . ?
C124 C125 1.374(13) . ?
C125 C126 1.371(12) . ?
C127 C132 1.372(10) . ?
C127 C128 1.408(10) . ?
C128 C129 1.380(11) . ?
C129 C130 1.405(12) . ?
C130 C131 1.354(11) . ?
C131 C132 1.411(10) . ?
C133 C138 1.387(10) . ?
C133 C134 1.396(9) . ?
C134 C135 1.387(10) . ?
C135 C136 1.378(11) . ?
C136 C137 1.368(11) . ?
C137 C138 1.379(10) . ?
C139 C144 1.375(10) . ?
C139 C140 1.399(10) . ?
C140 C141 1.384(11) . ?
C141 C142 1.390(12) . ?
C142 C143 1.388(11) . ?
C143 C144 1.388(10) . ?
Au10 Au13 2.6658(4) . ?
Au10 Au14 2.6762(4) . ?
Au10 Au18 2.6861(4) . ?
Au10 Au12 2.6872(4) . ?
Au10 Au17 2.6899(4) . ?
Au10 Au15 2.7179(4) . ?
Au10 Au16 2.7228(4) . ?
Au10 Au11 2.7619(4) . ?
Au11 P11 2.3144(18) . ?
Au11 Au12 2.7794(4) . ?
Au11 Au18 2.8253(4) . ?
Au11 Au17 2.8585(4) . ?
Au12 P12 2.3010(18) . ?
Au12 Au14 2.8578(5) . ?
Au12 Au13 2.9583(4) . ?
Au13 P13 2.2720(18) . ?
Au13 Au14 2.7301(4) . ?
Au13 Au15 2.8787(4) . ?
Au14 P14 2.270(2) . ?
Au14 Au15 2.9530(4) . ?
Au15 P15 2.3171(17) . ?
Au15 Au16 2.7921(4) . ?
Au16 P16 2.3011(19) . ?
Au16 Au17 2.8287(4) . ?
Au16 Au18 2.8353(5) . ?
Au17 P17 2.2890(18) . ?
Au17 Au18 2.7802(4) . ?
Au18 P18 2.287(2) . ?
P11 C157 1.812(8) . ?
P11 C151 1.812(7) . ?
P11 C145 1.815(8) . ?
P12 C175 1.801(7) . ?
P12 C169 1.804(9) . ?
P12 C163 1.817(8) . ?
P13 C283 1.802(7) . ?
P13 C181 1.803(8) . ?
P13 C187 1.817(7) . ?
P14 C199 1.791(10) . ?
P14 C193 1.819(9) . ?
P14 C205 1.827(9) . ?
P15 C211 1.816(8) . ?
P15 C223 1.829(7) . ?
P15 C217 1.830(7) . ?
P16 C235 1.802(8) . ?
P16 C241 1.819(7) . ?
P16 C229 1.822(7) . ?
P17 C253 1.812(5) . ?
P17 C259 1.817(7) . ?
P17 C247 1.835(7) . ?
P18 C271 1.807(7) . ?
P18 C265 1.819(10) . ?
P18 C277 1.841(9) . ?
C145 C150 1.390(12) . ?
C145 C146 1.392(11) . ?
C146 C147 1.394(12) . ?
C147 C148 1.354(14) . ?
C148 C149 1.377(15) . ?
C149 C150 1.416(12) . ?
C151 C152 1.385(10) . ?
C151 C156 1.403(9) . ?
C152 C153 1.389(10) . ?
C153 C154 1.388(10) . ?
C154 C155 1.389(11) . ?
C155 C156 1.393(10) . ?
C157 C158 1.384(10) . ?
C157 C162 1.400(10) . ?
C158 C159 1.361(12) . ?
C159 C160 1.398(13) . ?
C160 C161 1.337(12) . ?
C161 C162 1.366(11) . ?
C163 C164 1.364(11) . ?
C163 C168 1.378(12) . ?
C164 C165 1.410(13) . ?
C165 C166 1.352(14) . ?
C166 C167 1.337(13) . ?
C167 C168 1.387(13) . ?
C169 C170 1.407(10) . ?
C169 C174 1.408(11) . ?
C170 C171 1.367(12) . ?
C171 C172 1.364(13) . ?
C172 C173 1.383(13) . ?
C173 C174 1.326(13) . ?
C175 C176 1.401(9) . ?
C175 C180 1.402(10) . ?
C176 C177 1.406(10) . ?
C177 C178 1.378(12) . ?
C178 C179 1.404(12) . ?
C179 C180 1.378(10) . ?
C181 C186 1.382(10) . ?
C181 C182 1.416(12) . ?
C182 C183 1.377(12) . ?
C183 C184 1.377(13) . ?
C184 C185 1.353(14) . ?
C185 C186 1.396(13) . ?
C187 C192 1.381(10) . ?
C187 C188 1.428(11) . ?
C188 C189 1.362(10) . ?
C189 C190 1.387(12) . ?
C190 C191 1.390(11) . ?
C191 C192 1.374(9) . ?
C193 C198 1.368(11) . ?
C193 C194 1.392(11) . ?
C194 C195 1.383(12) . ?
C195 C196 1.420(14) . ?
C196 C197 1.389(13) . ?
C197 C198 1.387(11) . ?
C199 C204 1.407(13) . ?
C199 C200 1.438(13) . ?
C200 C201 1.374(14) . ?
C201 C202 1.372(15) . ?
C202 C203 1.400(15) . ?
C203 C204 1.400(14) . ?
C205 C206 1.378(15) . ?
C205 C210 1.412(16) . ?
C206 C207 1.415(15) . ?
C207 C208 1.33(2) . ?
C208 C209 1.41(2) . ?
C209 C210 1.373(14) . ?
C211 C212 1.380(10) . ?
C211 C216 1.407(10) . ?
C212 C213 1.383(12) . ?
C213 C214 1.379(12) . ?
C214 C215 1.381(12) . ?
C215 C216 1.367(11) . ?
C217 C222 1.374(10) . ?
C217 C218 1.409(9) . ?
C218 C219 1.388(10) . ?
C219 C220 1.403(11) . ?
C220 C221 1.388(10) . ?
C221 C222 1.399(10) . ?
C223 C228 1.388(10) . ?
C223 C224 1.393(9) . ?
C224 C225 1.371(10) . ?
C225 C226 1.367(10) . ?
C226 C227 1.363(10) . ?
C227 C228 1.374(11) . ?
C229 C234 1.383(11) . ?
C229 C230 1.411(10) . ?
C230 C231 1.379(11) . ?
C231 C232 1.388(12) . ?
C232 C233 1.354(12) . ?
C233 C234 1.416(11) . ?
C235 C236 1.380(11) . ?
C235 C240 1.394(9) . ?
C236 C237 1.373(11) . ?
C237 C238 1.396(11) . ?
C238 C239 1.358(12) . ?
C239 C240 1.397(11) . ?
C241 C242 1.395(9) . ?
C241 C246 1.401(10) . ?
C242 C243 1.392(11) . ?
C243 C244 1.378(11) . ?
C244 C245 1.393(11) . ?
C245 C246 1.371(12) . ?
C247 C252 1.363(11) . ?
C247 C248 1.390(10) . ?
C248 C249 1.380(11) . ?
C249 C250 1.351(13) . ?
C250 C251 1.374(14) . ?
C251 C252 1.369(13) . ?
C253 C254 1.3900 . ?
C253 C258 1.3900 . ?
C254 C255 1.3900 . ?
C255 C256 1.3900 . ?
C256 C257 1.3900 . ?
C257 C258 1.3900 . ?
C259 C264 1.302(14) . ?
C259 C260 1.364(12) . ?
C260 C261 1.374(12) . ?
C261 C262 1.289(13) . ?
C262 C263 1.310(15) . ?
C263 C264 1.405(15) . ?
C265 C266 1.382(13) . ?
C265 C270 1.388(15) . ?
C266 C267 1.388(15) . ?
C267 C268 1.359(19) . ?
C268 C269 1.357(19) . ?
C269 C270 1.371(15) . ?
C271 C272 1.370(10) . ?
C271 C276 1.387(11) . ?
C272 C273 1.402(10) . ?
C273 C274 1.384(11) . ?
C274 C275 1.360(12) . ?
C275 C276 1.397(10) . ?
C277 C278 1.375(11) . ?
C277 C282 1.381(11) . ?
C278 C279 1.366(12) . ?
C279 C280 1.358(12) . ?
C280 C281 1.360(12) . ?
C281 C282 1.399(12) . ?
C283 C288 1.371(10) . ?
C283 C284 1.386(10) . ?
C284 C285 1.398(12) . ?
C285 C286 1.367(13) . ?
C286 C287 1.411(12) . ?
C287 C288 1.363(12) . ?
V1 O1 1.616(5) . ?
V1 O2 1.771(5) . ?
V1 O20 1.842(5) . ?
V1 O18 2.034(5) . ?
V1 O4 2.048(5) . ?
V1 O17 2.274(4) . ?
V1 V3 3.0427(18) . ?
V1 V10 3.0671(16) . ?
V1 V2 3.0757(18) . ?
V2 O3 1.596(5) . ?
V2 O19 1.786(6) . ?
V2 O2 1.877(5) . ?
V2 O15 1.952(5) . ?
V2 O6 2.057(5) . ?
V2 O17 2.326(5) . ?
V2 V4 3.066(2) . ?
V2 V10 3.113(2) . ?
V3 O4 1.692(5) . ?
V3 O7 1.711(5) . ?
V3 O6 1.804(5) . ?
V3 O17 2.072(5) . ?
V3 O14 2.079(5) . ?
V3 O16 2.101(5) . ?
V3 V5 3.0710(18) . ?
V4 O8 1.600(6) . ?
V4 O13 1.789(5) . ?
V4 O9 1.843(5) . ?
V4 O15 1.965(5) . ?
V4 O6 2.054(5) . ?
V4 O14 2.322(5) . ?
V4 V6 3.0816(19) . ?
V4 V5 3.0832(18) . ?
V5 O10 1.591(5) . ?
V5 O9 1.783(5) . ?
V5 O11 1.855(5) . ?
V5 O12 2.022(5) . ?
V5 O7 2.034(5) . ?
V5 O14 2.323(5) . ?
V5 V6 3.0741(17) . ?
V6 O28 1.602(5) . ?
V6 O11 1.785(5) . ?
V6 O13 1.843(5) . ?
V6 O27 1.950(5) . ?
V6 O24 2.044(5) . ?
V6 O14 2.370(5) . ?
V6 V8 3.0969(18) . ?
V6 V7 3.1170(17) . ?
V7 O26 1.599(5) . ?
V7 O27 1.719(5) . ?
V7 O23 1.930(5) . ?
V7 O12 1.935(5) . ?
V7 O16 2.135(4) . ?
V7 O14 2.255(5) . ?
V7 V8 3.1107(16) . ?
V8 O22 1.683(5) . ?
V8 O24 1.684(5) . ?
V8 O15 1.915(5) . ?
V8 O23 1.946(4) . ?
V8 O14 2.093(5) . ?
V8 O17 2.121(4) . ?
V8 V10 3.0911(17) . ?
V9 O5 1.601(5) . ?
V9 O25 1.712(5) . ?
V9 O18 1.935(5) . ?
V9 O23 1.950(4) . ?
V9 O16 2.126(5) . ?
V9 O17 2.270(5) . ?
V9 V10 3.0945(17) . ?
V10 O21 1.591(5) . ?
V10 O20 1.802(5) . ?
V10 O19 1.877(6) . ?
V10 O25 1.935(5) . ?
V10 O22 2.020(5) . ?
V10 O17 2.363(5) . ?
V11 O29 1.596(5) . ?
V11 O47 1.798(5) . ?
V11 O46 1.859(5) . ?
V11 O30 1.945(5) . ?
V11 O31 2.055(5) . ?
V11 O44 2.380(4) . ?
V11 V20 3.0692(17) . ?
V11 V13 3.0913(17) . ?
V11 V19 3.1002(18) . ?
V11 V12 3.1112(18) . ?
V12 O32 1.586(5) . ?
V12 O30 1.722(5) . ?
V12 O33 1.927(5) . ?
V12 O45 1.947(5) . ?
V12 O42 2.139(4) . ?
V12 O44 2.259(5) . ?
V12 V13 3.1138(16) . ?
V13 O34 1.685(5) . ?
V13 O31 1.687(4) . ?
V13 O43 1.911(5) . ?
V13 O33 1.951(5) . ?
V13 O44 2.089(5) . ?
V13 O41 2.136(4) . ?
V13 V15 3.1069(17) . ?
V14 O35 1.597(5) . ?
V14 O36 1.732(5) . ?
V14 O39 1.933(4) . ?
V14 O33 1.943(4) . ?
V14 O42 2.121(5) . ?
V14 O41 2.258(5) . ?
V14 V15 3.1098(16) . ?
V15 O37 1.596(5) . ?
V15 O38 1.811(5) . ?
V15 O40 1.852(5) . ?
V15 O36 1.939(5) . ?
V15 O34 2.018(5) . ?
V15 O41 2.380(4) . ?
V15 V16 3.0587(16) . ?
V15 V17 3.0940(18) . ?
V16 O56 1.611(5) . ?
V16 O55 1.773(5) . ?
V16 O38 1.827(5) . ?
V16 O39 2.026(5) . ?
V16 O53 2.051(5) . ?
V16 O41 2.276(4) . ?
V16 V18 3.0405(16) . ?
V16 V17 3.0680(16) . ?
V17 O54 1.602(5) . ?
V17 O40 1.782(5) . ?
V17 O55 1.873(4) . ?
V17 O43 1.946(4) . ?
V17 O52 2.055(5) . ?
V17 O41 2.332(5) . ?
V17 V19 3.0392(17) . ?
V18 O53 1.695(4) . ?
V18 O51 1.703(5) . ?
V18 O52 1.820(4) . ?
V18 O41 2.051(4) . ?
V18 O44 2.074(4) . ?
V18 O42 2.099(5) . ?
V18 V20 3.0735(17) . ?
V19 O50 1.608(5) . ?
V19 O46 1.785(5) . ?
V19 O49 1.856(5) . ?
V19 O43 1.970(5) . ?
V19 O52 2.020(4) . ?
V19 O44 2.317(5) . ?
V19 V20 3.0836(18) . ?
V20 O48 1.591(5) . ?
V20 O49 1.790(5) . ?
V20 O47 1.846(5) . ?
V20 O45 1.993(5) . ?
V20 O51 2.038(5) . ?
V20 O44 2.322(5) . ?
C312 Cl1 1.742(10) . ?
C312 Cl2 1.804(10) . ?
C313 Cl3 1.775(11) . ?
C313 Cl4 1.814(11) . ?
N1 C303 1.129(10) . ?
C303 C304 1.450(11) . ?
N2 C305 1.179(14) 2_655 ?
C305 N2 1.179(14) 2_645 ?
C305 C306 1.447(16) 2_645 ?
C306 C305 1.447(16) 2_655 ?
N3 C307 1.125(11) 2 ?
C307 N3 1.125(11) 2_545 ?
C307 C308 1.440(12) 1_455 ?
C308 C307 1.440(12) 1_655 ?

loop_
_platon_squeeze_void_nr
_platon_squeeze_void_average_x
_platon_squeeze_void_average_y
_platon_squeeze_void_average_z
_platon_squeeze_void_volume
_platon_squeeze_void_count_electrons
1 0.676 0.291 0.183 7382.4 1220.0
